data_2237732
loop_
_publ_author_name
'Inomata, Shinji'
'Ito, Shohei'
'Takase, Tsugiko'

_publ_section_title
;
 Bis[1,2-bis(methoxycarbonyl)ethene-1,2-dithiolato-\k^2^<i>S</i>,<i>S</i>']bis(\h^5^-pentamethylcyclopentadienyl)tetra-\m~3~-sulfido-tetrairon(4
 <i>Fe</i>--<i>Fe</i>) hexafluoridophosphate
;
_journal_coeditor_code WM2732
_journal_issue 4
_journal_name_full 'Acta Crystallographica Section E'
_journal_page_first m227
_journal_page_last m228
_journal_paper_doi 10.1107/S1600536813007514
_journal_volume 69
_journal_year 2013
_chemical_formula_iupac '[Fe4 (C6 H6 O4 S2)2 (C10 H15)2 S4] P F6'
_chemical_formula_moiety 'C32 H42 Fe4 O8 S8 +, F6 P1 -'
_chemical_formula_sum 'C32 H42 F6 Fe4 O8 P S8'
_chemical_formula_weight 1179.51
_chemical_name_systematic
'Bis[1,2-bis(methoxycarbonyl)ethene-1,2-dithiolato-\k^2^<i>S</i>,<i>S</i>']bis(\h^5^-pentamethylcyclopentadienyl)tetra-\m~3~-sulfido-tetrairon(4 <i>Fe</i>--<i>Fe</i>) hexafluoridophosphate'
_space_group_IT_number 14
_symmetry_cell_setting monoclinic
_symmetry_space_group_name_Hall '-P 2ybc'
_symmetry_space_group_name_H-M 'P 1 21/c 1'
_cell_angle_alpha 90.0000
_cell_angle_beta 102.209(6)
_cell_angle_gamma 90.0000
_cell_formula_units_Z 8
_cell_length_a 15.546(9)
_cell_length_b 23.767(13)
_cell_length_c 24.872(14)
_cell_measurement_reflns_used 16701
_cell_measurement_temperature 93.0(10)
_cell_measurement_theta_max 27.5
_cell_measurement_theta_min 3.0
_cell_volume 8982(9)
_computing_cell_refinement
;
<i>CrystalClear</i> (Rigaku, 2009)
;
_computing_data_collection
;
<i>CrystalClear</i> (Rigaku, 2009)
;
_computing_data_reduction
;
<i>CrystalClear</i> (Rigaku, 2009)
;
_computing_molecular_graphics
;
<i>ORTEP-3 for Windows</i> (Farrugia, 2012)
;
_computing_publication_material
;
<i>CrystalStructure</i> (Rigaku, 2006)
;
_computing_structure_refinement
;
<i>SHELXL97</i> (Sheldrick, 2008)
;
_computing_structure_solution
;
<i>SIR97</i> (Altomare <i>et al.</i>, 1999)
;
_diffrn_ambient_temperature 93.0(10)
_diffrn_detector_area_resol_mean 7.31
_diffrn_measured_fraction_theta_full 0.978
_diffrn_measured_fraction_theta_max 0.978
_diffrn_measurement_device_type 'Rigaku Saturn'
_diffrn_measurement_method \w
_diffrn_radiation_type 'Mo K\a'
_diffrn_radiation_wavelength 0.71075
_diffrn_reflns_av_R_equivalents 0.062
_diffrn_reflns_limit_h_max 20
_diffrn_reflns_limit_h_min -20
_diffrn_reflns_limit_k_max 30
_diffrn_reflns_limit_k_min -30
_diffrn_reflns_limit_l_max 31
_diffrn_reflns_limit_l_min -32
_diffrn_reflns_number 81617
_diffrn_reflns_theta_full 27.48
_diffrn_reflns_theta_max 27.48
_exptl_absorpt_coefficient_mu 1.743
_exptl_absorpt_correction_T_max 0.770
_exptl_absorpt_correction_T_min 0.634
_exptl_absorpt_correction_type multi-scan
_exptl_absorpt_process_details '(<i>REQAB</i>; Jacobson, 1998)'
_exptl_crystal_colour black
_exptl_crystal_density_diffrn 1.744
_exptl_crystal_density_method 'not measured'
_exptl_crystal_description block
_exptl_crystal_F_000 4792.00
_exptl_crystal_size_max 0.20
_exptl_crystal_size_mid 0.20
_exptl_crystal_size_min 0.15
_refine_diff_density_max 0.94
_refine_diff_density_min -0.87
_refine_ls_extinction_method none
_refine_ls_goodness_of_fit_ref 1.142
_refine_ls_hydrogen_treatment constr
_refine_ls_number_parameters 1064
_refine_ls_number_reflns 20169
_refine_ls_R_factor_gt 0.0749
_refine_ls_shift/su_max 0.0000
_refine_ls_structure_factor_coef Fsqd
_refine_ls_weighting_details 'w = 1/[\s^2^(Fo^2^)+(0.0697P)^2^+28.5393P] where P=(Fo^2^+2Fc^2^)/3'
_refine_ls_weighting_scheme calc
_refine_ls_wR_factor_ref 0.1862
_reflns_number_gt 16442
_reflns_number_total 20169
_reflns_threshold_expression I>2\s(I)
_cod_data_source_file wm2732.cif
_cod_data_source_block I
_cod_original_sg_symbol_H-M 'P 21/c'
_cod_database_code 2237732
_cod_database_fobs_code 2237732

loop_
_symmetry_equiv_pos_site_id
_symmetry_equiv_pos_as_xyz
1 +X,+Y,+Z
2 -X,1/2+Y,1/2-Z
3 -X,-Y,-Z
4 +X,1/2-Y,1/2+Z

loop_
_atom_site_type_symbol
_atom_site_label
_atom_site_fract_x
_atom_site_fract_y
_atom_site_fract_z
_atom_site_U_iso_or_equiv
_atom_site_adp_type
_atom_site_calc_flag
_atom_site_refinement_flags
_atom_site_occupancy
_atom_site_symmetry_multiplicity
Fe Fe1 0.07715(5) 0.25810(3) 0.13972(3) 0.02379(16) Uani d . 1.00 1
Fe Fe2 0.17209(5) 0.14168(3) 0.12396(3) 0.02310(15) Uani d . 1.00 1
Fe Fe3 0.25495(5) 0.23885(3) 0.16724(3) 0.02406(16) Uani d . 1.00 1
Fe Fe4 0.10372(5) 0.17163(3) 0.21367(3) 0.02498(16) Uani d . 1.00 1
Fe Fe5 0.40860(5) 0.16445(3) 0.41442(3) 0.02296(15) Uani d . 1.00 1
Fe Fe6 0.51419(5) 0.27648(3) 0.39853(3) 0.02344(15) Uani d . 1.00 1
Fe Fe7 0.33413(5) 0.26306(3) 0.36759(3) 0.02417(16) Uani d . 1.00 1
Fe Fe8 0.48134(5) 0.19003(3) 0.32525(3) 0.02368(15) Uani d . 1.00 1
S S1 0.16053(9) 0.25894(5) 0.22228(5) 0.0252(2) Uani d . 1.00 1
S S2 0.24502(9) 0.15484(5) 0.20734(5) 0.0249(2) Uani d . 1.00 1
S S3 0.16987(9) 0.22812(5) 0.08839(5) 0.0241(2) Uani d . 1.00 1
S S4 0.03634(9) 0.16770(5) 0.12982(5) 0.0252(2) Uani d . 1.00 1
S S5 0.38789(9) 0.21638(5) 0.16024(5) 0.0267(2) Uani d . 1.00 1
S S6 0.29811(9) 0.32650(5) 0.17785(6) 0.0271(2) Uani d . 1.00 1
S S7 0.10692(9) 0.09201(6) 0.25727(6) 0.0296(2) Uani d . 1.00 1
S S8 0.00484(10) 0.20097(6) 0.25752(6) 0.0304(3) Uani d . 1.00 1
S S9 0.33870(9) 0.17746(5) 0.32996(5) 0.0249(2) Uani d . 1.00 1
S S10 0.43360(9) 0.27930(5) 0.31515(5) 0.0253(2) Uani d . 1.00 1
S S11 0.41556(9) 0.25207(5) 0.44758(5) 0.0247(2) Uani d . 1.00 1
S S12 0.54640(9) 0.18524(5) 0.40926(5) 0.0245(2) Uani d . 1.00 1
S S13 0.28944(9) 0.34880(5) 0.34754(6) 0.0284(2) Uani d . 1.00 1
S S14 0.20265(9) 0.24286(6) 0.37925(6) 0.0276(2) Uani d . 1.00 1
S S15 0.58474(9) 0.21416(5) 0.28298(5) 0.0262(2) Uani d . 1.00 1
S S16 0.47793(9) 0.10758(5) 0.28698(6) 0.0278(2) Uani d . 1.00 1
P P1 0.22590(10) -0.06091(6) 0.00440(7) 0.0342(3) Uani d . 1.00 1
P P2 0.79528(11) 0.08690(7) 0.53460(7) 0.0398(3) Uani d . 1.00 1
F F1 0.2900(2) -0.05306(19) 0.06399(17) 0.0594(11) Uani d . 1.00 1
F F2 0.1630(2) -0.06931(19) -0.05418(16) 0.0564(10) Uani d . 1.00 1
F F3 0.1453(2) -0.03742(17) 0.02790(17) 0.0511(9) Uani d . 1.00 1
F F4 0.2500(2) 0.00156(17) -0.0111(2) 0.0635(11) Uani d . 1.00 1
F F5 0.3070(2) -0.08523(17) -0.01850(16) 0.0485(9) Uani d . 1.00 1
F F6 0.2040(2) -0.12284(16) 0.02164(19) 0.0586(11) Uani d . 1.00 1
F F7 0.8525(4) 0.0881(2) 0.5951(2) 0.105(2) Uani d . 1.00 1
F F8 0.7378(3) 0.0907(2) 0.47366(19) 0.0819(16) Uani d . 1.00 1
F F9 0.7742(3) 0.15229(19) 0.5407(2) 0.0773(14) Uani d . 1.00 1
F F10 0.8811(2) 0.10435(19) 0.5135(2) 0.0659(12) Uani d . 1.00 1
F F11 0.8167(3) 0.0239(2) 0.5264(3) 0.129(3) Uani d . 1.00 1
F F12 0.7088(2) 0.0706(2) 0.5558(2) 0.0691(13) Uani d . 1.00 1
O O1 0.5672(2) 0.23236(16) 0.13678(16) 0.0331(8) Uani d . 1.00 1
O O2 0.4382(2) 0.41343(16) 0.12956(16) 0.0352(9) Uani d . 1.00 1
O O3 0.5844(2) 0.32126(15) 0.16952(16) 0.0312(8) Uani d . 1.00 1
O O4 0.4903(2) 0.40029(15) 0.22064(15) 0.0304(8) Uani d . 1.00 1
O O5 0.0196(3) -0.00103(18) 0.31801(18) 0.0441(10) Uani d . 1.00 1
O O6 -0.0984(3) 0.19614(19) 0.3522(2) 0.0504(12) Uani d . 1.00 1
O O7 0.0088(2) 0.06421(17) 0.38207(16) 0.0353(9) Uani d . 1.00 1
O O8 -0.1459(2) 0.11024(16) 0.32115(15) 0.0320(8) Uani d . 1.00 1
O O9 0.0916(2) 0.42316(17) 0.38344(17) 0.0391(9) Uani d . 1.00 1
O O10 0.0418(2) 0.28168(18) 0.42666(16) 0.0383(9) Uani d . 1.00 1
O O11 0.1559(2) 0.43978(17) 0.31230(18) 0.0380(9) Uani d . 1.00 1
O O12 -0.0060(2) 0.32613(18) 0.34611(17) 0.0359(9) Uani d . 1.00 1
O O13 0.7394(2) 0.19747(16) 0.23000(16) 0.0330(8) Uani d . 1.00 1
O O14 0.5351(2) 0.02758(17) 0.19250(18) 0.0390(9) Uani d . 1.00 1
O O15 0.6840(2) 0.11810(16) 0.18545(17) 0.0358(9) Uani d . 1.00 1
O O16 0.6576(2) 0.02846(15) 0.26018(15) 0.0304(8) Uani d . 1.00 1
C C1 0.0520(3) 0.3487(2) 0.1384(2) 0.0327(12) Uani d . 1.00 1
C C2 -0.0131(3) 0.3207(2) 0.1621(2) 0.0290(11) Uani d . 1.00 1
C C3 -0.0598(3) 0.2821(2) 0.1229(2) 0.0280(11) Uani d . 1.00 1
C C4 -0.0237(3) 0.2864(2) 0.0741(2) 0.0306(11) Uani d . 1.00 1
C C5 0.0438(3) 0.3280(2) 0.0841(2) 0.0314(12) Uani d . 1.00 1
C C6 0.1101(4) 0.3954(2) 0.1658(3) 0.0461(16) Uani d . 1.00 1
C C7 -0.0340(4) 0.3378(2) 0.2156(2) 0.0414(14) Uani d . 1.00 1
C C8 -0.1378(3) 0.2477(2) 0.1283(2) 0.0382(13) Uani d . 1.00 1
C C9 -0.0609(4) 0.2575(2) 0.0209(2) 0.0392(14) Uani d . 1.00 1
C C10 0.0918(4) 0.3494(2) 0.0421(2) 0.0468(17) Uani d . 1.00 1
C C11 0.2685(3) 0.0860(2) 0.0984(2) 0.0272(11) Uani d . 1.00 1
C C12 0.2112(3) 0.1098(2) 0.0519(2) 0.0262(10) Uani d . 1.00 1
C C13 0.1226(3) 0.0924(2) 0.0524(2) 0.0266(10) Uani d . 1.00 1
C C14 0.1260(3) 0.0584(2) 0.1003(2) 0.0285(11) Uani d . 1.00 1
C C15 0.2151(3) 0.0543(2) 0.1283(2) 0.0283(11) Uani d . 1.00 1
C C16 0.3666(3) 0.0857(2) 0.1092(2) 0.0334(12) Uani d . 1.00 1
C C17 0.2391(3) 0.1419(2) 0.0063(2) 0.0310(11) Uani d . 1.00 1
C C18 0.0435(3) 0.1038(2) 0.0084(2) 0.0325(12) Uani d . 1.00 1
C C19 0.0515(3) 0.0273(2) 0.1147(2) 0.0322(12) Uani d . 1.00 1
C C20 0.2508(4) 0.0182(2) 0.1773(2) 0.0354(13) Uani d . 1.00 1
C C21 0.4461(3) 0.2784(2) 0.1631(2) 0.0246(10) Uani d . 1.00 1
C C22 0.4050(3) 0.3275(2) 0.1710(2) 0.0262(10) Uani d . 1.00 1
C C23 0.0278(3) 0.0968(2) 0.2964(2) 0.0294(11) Uani d . 1.00 1
C C24 -0.0190(3) 0.1451(2) 0.2953(2) 0.0291(11) Uani d . 1.00 1
C C25 0.5377(3) 0.2737(2) 0.1542(2) 0.0274(11) Uani d . 1.00 1
C C26 0.4456(3) 0.3849(2) 0.1704(2) 0.0283(11) Uani d . 1.00 1
C C27 0.0180(3) 0.0471(2) 0.3319(2) 0.0318(12) Uani d . 1.00 1
C C28 -0.0912(4) 0.1541(2) 0.3268(2) 0.0324(12) Uani d . 1.00 1
C C29 0.6745(3) 0.3204(2) 0.1611(2) 0.0374(13) Uani d . 1.00 1
C C30 0.5421(4) 0.4515(2) 0.2211(2) 0.0419(14) Uani d . 1.00 1
C C31 -0.0156(4) 0.0199(2) 0.4170(2) 0.0444(15) Uani d . 1.00 1
C C32 -0.2087(4) 0.1119(2) 0.3572(2) 0.0383(13) Uani d . 1.00 1
C C33 0.3072(3) 0.1112(2) 0.4383(2) 0.0284(11) Uani d . 1.00 1
C C34 0.3604(3) 0.1372(2) 0.4852(2) 0.0289(11) Uani d . 1.00 1
C C35 0.4495(3) 0.1203(2) 0.4891(2) 0.0277(11) Uani d . 1.00 1
C C36 0.4515(3) 0.0821(2) 0.4438(2) 0.0260(10) Uani d . 1.00 1
C C37 0.3647(3) 0.0771(2) 0.4131(2) 0.0269(11) Uani d . 1.00 1
C C38 0.2090(3) 0.1103(2) 0.4216(2) 0.0337(12) Uani d . 1.00 1
C C39 0.3257(4) 0.1734(2) 0.5250(2) 0.0322(12) Uani d . 1.00 1
C C40 0.5267(3) 0.1355(2) 0.5338(2) 0.0325(12) Uani d . 1.00 1
C C41 0.5300(4) 0.0489(2) 0.4351(2) 0.0339(12) Uani d . 1.00 1
C C42 0.3336(4) 0.0391(2) 0.3645(2) 0.0312(11) Uani d . 1.00 1
C C43 0.6137(3) 0.3332(2) 0.3789(2) 0.0267(10) Uani d . 1.00 1
C C44 0.6534(3) 0.2943(2) 0.4195(2) 0.0274(11) Uani d . 1.00 1
C C45 0.6133(3) 0.3026(2) 0.4661(2) 0.0282(11) Uani d . 1.00 1
C C46 0.5495(3) 0.3462(2) 0.4536(2) 0.0307(11) Uani d . 1.00 1
C C47 0.5483(3) 0.3649(2) 0.3989(2) 0.0276(11) Uani d . 1.00 1
C C48 0.6428(3) 0.3458(2) 0.3264(2) 0.0325(12) Uani d . 1.00 1
C C49 0.7296(3) 0.2568(2) 0.4180(2) 0.0350(12) Uani d . 1.00 1
C C50 0.6428(4) 0.2744(2) 0.5207(2) 0.0360(13) Uani d . 1.00 1
C C51 0.4979(4) 0.3719(2) 0.4914(2) 0.0387(14) Uani d . 1.00 1
C C52 0.4998(4) 0.4141(2) 0.3702(2) 0.0392(13) Uani d . 1.00 1
C C53 0.1828(3) 0.3524(2) 0.3569(2) 0.0259(10) Uani d . 1.00 1
C C54 0.1439(3) 0.3045(2) 0.3713(2) 0.0261(10) Uani d . 1.00 1
C C55 0.6124(3) 0.1543(2) 0.2519(2) 0.0264(10) Uani d . 1.00 1
C C56 0.5647(3) 0.1066(2) 0.2538(2) 0.0262(10) Uani d . 1.00 1
C C57 0.1386(3) 0.4085(2) 0.3535(2) 0.0285(11) Uani d . 1.00 1
C C58 0.0551(3) 0.3018(2) 0.3847(2) 0.0282(11) Uani d . 1.00 1
C C59 0.6862(3) 0.1601(2) 0.2221(2) 0.0297(11) Uani d . 1.00 1
C C60 0.5833(3) 0.0505(2) 0.2305(2) 0.0282(11) Uani d . 1.00 1
C C61 0.1148(4) 0.4949(2) 0.3070(3) 0.0434(15) Uani d . 1.00 1
C C62 -0.0926(4) 0.3320(2) 0.3588(2) 0.0424(14) Uani d . 1.00 1
C C63 0.7511(4) 0.1218(2) 0.1529(2) 0.0407(14) Uani d . 1.00 1
C C64 0.6837(4) -0.0250(2) 0.2398(2) 0.0361(13) Uani d . 1.00 1
H H1 0.0989 0.4021 0.2026 0.055 Uiso c R 1.00 1
H H2 0.0974 0.4298 0.1437 0.055 Uiso c R 1.00 1
H H3 0.1719 0.3849 0.1688 0.055 Uiso c R 1.00 1
H H4 -0.0824 0.3146 0.2229 0.050 Uiso c R 1.00 1
H H5 -0.0513 0.3775 0.2139 0.050 Uiso c R 1.00 1
H H6 0.0181 0.3324 0.2452 0.050 Uiso c R 1.00 1
H H7 -0.1611 0.2283 0.0935 0.046 Uiso c R 1.00 1
H H8 -0.1833 0.2723 0.1374 0.046 Uiso c R 1.00 1
H H9 -0.1202 0.2198 0.1577 0.046 Uiso c R 1.00 1
H H10 -0.0271 0.2683 -0.0066 0.047 Uiso c R 1.00 1
H H11 -0.1225 0.2686 0.0081 0.047 Uiso c R 1.00 1
H H12 -0.0574 0.2167 0.0263 0.047 Uiso c R 1.00 1
H H13 0.1347 0.3779 0.0588 0.056 Uiso c R 1.00 1
H H14 0.0497 0.3662 0.0114 0.056 Uiso c R 1.00 1
H H15 0.1224 0.3182 0.0285 0.056 Uiso c R 1.00 1
H H16 0.3864 0.1075 0.0806 0.040 Uiso c R 1.00 1
H H17 0.3877 0.0469 0.1089 0.040 Uiso c R 1.00 1
H H18 0.3901 0.1027 0.1453 0.040 Uiso c R 1.00 1
H H19 0.1873 0.1500 -0.0228 0.037 Uiso c R 1.00 1
H H20 0.2810 0.1192 -0.0089 0.037 Uiso c R 1.00 1
H H21 0.2670 0.1773 0.0208 0.037 Uiso c R 1.00 1
H H22 -0.0080 0.0860 0.0181 0.039 Uiso c R 1.00 1
H H23 0.0525 0.0884 -0.0265 0.039 Uiso c R 1.00 1
H H24 0.0340 0.1445 0.0048 0.039 Uiso c R 1.00 1
H H25 0.0723 0.0060 0.1487 0.039 Uiso c R 1.00 1
H H26 0.0269 0.0012 0.0848 0.039 Uiso c R 1.00 1
H H27 0.0059 0.0539 0.1200 0.039 Uiso c R 1.00 1
H H28 0.3150 0.0218 0.1871 0.042 Uiso c R 1.00 1
H H29 0.2350 -0.0212 0.1686 0.042 Uiso c R 1.00 1
H H30 0.2257 0.0303 0.2084 0.042 Uiso c R 1.00 1
H H31 0.7139 0.3059 0.1943 0.045 Uiso c R 1.00 1
H H32 0.6924 0.3587 0.1538 0.045 Uiso c R 1.00 1
H H33 0.6777 0.2962 0.1298 0.045 Uiso c R 1.00 1
H H34 0.6012 0.4417 0.2163 0.050 Uiso c R 1.00 1
H H35 0.5464 0.4709 0.2563 0.050 Uiso c R 1.00 1
H H36 0.5135 0.4762 0.1911 0.050 Uiso c R 1.00 1
H H37 -0.0798 0.0174 0.4108 0.053 Uiso c R 1.00 1
H H38 0.0085 0.0289 0.4557 0.053 Uiso c R 1.00 1
H H39 0.0083 -0.0162 0.4079 0.053 Uiso c R 1.00 1
H H40 -0.1833 0.0930 0.3919 0.046 Uiso c R 1.00 1
H H41 -0.2630 0.0927 0.3393 0.046 Uiso c R 1.00 1
H H42 -0.2219 0.1512 0.3645 0.046 Uiso c R 1.00 1
H H43 0.1841 0.1347 0.4462 0.040 Uiso c R 1.00 1
H H44 0.1878 0.0717 0.4241 0.040 Uiso c R 1.00 1
H H45 0.1908 0.1237 0.3837 0.040 Uiso c R 1.00 1
H H46 0.3742 0.1845 0.5551 0.039 Uiso c R 1.00 1
H H47 0.2817 0.1524 0.5399 0.039 Uiso c R 1.00 1
H H48 0.2984 0.2072 0.5061 0.039 Uiso c R 1.00 1
H H49 0.5795 0.1166 0.5272 0.039 Uiso c R 1.00 1
H H50 0.5156 0.1236 0.5694 0.039 Uiso c R 1.00 1
H H51 0.5356 0.1763 0.5339 0.039 Uiso c R 1.00 1
H H52 0.5131 0.0259 0.4018 0.041 Uiso c R 1.00 1
H H53 0.5507 0.0244 0.4668 0.041 Uiso c R 1.00 1
H H54 0.5772 0.0748 0.4309 0.041 Uiso c R 1.00 1
H H55 0.2697 0.0428 0.3521 0.037 Uiso c R 1.00 1
H H56 0.3483 0.0001 0.3753 0.037 Uiso c R 1.00 1
H H57 0.3625 0.0498 0.3347 0.037 Uiso c R 1.00 1
H H58 0.6906 0.3203 0.3226 0.039 Uiso c R 1.00 1
H H59 0.6636 0.3848 0.3271 0.039 Uiso c R 1.00 1
H H60 0.5932 0.3407 0.2952 0.039 Uiso c R 1.00 1
H H61 0.7476 0.2377 0.4535 0.042 Uiso c R 1.00 1
H H62 0.7787 0.2793 0.4107 0.042 Uiso c R 1.00 1
H H63 0.7125 0.2288 0.3888 0.042 Uiso c R 1.00 1
H H64 0.6080 0.2885 0.5464 0.043 Uiso c R 1.00 1
H H65 0.7052 0.2826 0.5351 0.043 Uiso c R 1.00 1
H H66 0.6346 0.2337 0.5163 0.043 Uiso c R 1.00 1
H H67 0.4604 0.4020 0.4721 0.046 Uiso c R 1.00 1
H H68 0.5382 0.3876 0.5236 0.046 Uiso c R 1.00 1
H H69 0.4610 0.3431 0.5034 0.046 Uiso c R 1.00 1
H H70 0.5156 0.4193 0.3345 0.047 Uiso c R 1.00 1
H H71 0.5155 0.4480 0.3927 0.047 Uiso c R 1.00 1
H H72 0.4363 0.4075 0.3648 0.047 Uiso c R 1.00 1
H H73 0.0568 0.4925 0.2822 0.052 Uiso c R 1.00 1
H H74 0.1518 0.5214 0.2918 0.052 Uiso c R 1.00 1
H H75 0.1081 0.5080 0.3432 0.052 Uiso c R 1.00 1
H H76 -0.1281 0.2987 0.3458 0.051 Uiso c R 1.00 1
H H77 -0.1216 0.3656 0.3404 0.051 Uiso c R 1.00 1
H H78 -0.0866 0.3357 0.3986 0.051 Uiso c R 1.00 1
H H79 0.7283 0.1433 0.1193 0.049 Uiso c R 1.00 1
H H80 0.7670 0.0838 0.1430 0.049 Uiso c R 1.00 1
H H81 0.8033 0.1406 0.1743 0.049 Uiso c R 1.00 1
H H82 0.6572 -0.0560 0.2566 0.043 Uiso c R 1.00 1
H H83 0.7480 -0.0284 0.2493 0.043 Uiso c R 1.00 1
H H84 0.6635 -0.0265 0.1997 0.043 Uiso c R 1.00 1

loop_
_atom_site_aniso_label
_atom_site_aniso_U_11
_atom_site_aniso_U_22
_atom_site_aniso_U_33
_atom_site_aniso_U_12
_atom_site_aniso_U_13
_atom_site_aniso_U_23
Fe1 0.0243(4) 0.0269(3) 0.0205(3) 0.0010(2) 0.0056(2) -0.0003(2)
Fe2 0.0239(4) 0.0253(3) 0.0202(3) 0.0000(2) 0.0049(2) -0.0006(2)
Fe3 0.0241(4) 0.0261(3) 0.0219(3) -0.0013(2) 0.0047(2) -0.0004(2)
Fe4 0.0274(4) 0.0279(3) 0.0203(3) -0.0021(2) 0.0065(3) 0.0003(2)
Fe5 0.0243(4) 0.0259(3) 0.0190(3) -0.0008(2) 0.0053(2) 0.0001(2)
Fe6 0.0236(4) 0.0250(3) 0.0219(3) 0.0002(2) 0.0050(2) 0.0004(2)
Fe7 0.0236(4) 0.0269(3) 0.0225(3) 0.0007(2) 0.0061(3) -0.0003(2)
Fe8 0.0253(4) 0.0257(3) 0.0208(3) 0.0003(2) 0.0067(2) -0.0003(2)
S1 0.0284(7) 0.0277(6) 0.0200(6) -0.0012(5) 0.0062(5) -0.0009(4)
S2 0.0262(6) 0.0286(6) 0.0197(6) -0.0003(5) 0.0039(4) 0.0012(4)
S3 0.0254(6) 0.0259(6) 0.0214(6) 0.0004(4) 0.0060(4) -0.0005(4)
S4 0.0251(6) 0.0281(6) 0.0231(6) -0.0019(4) 0.0066(5) -0.0021(4)
S5 0.0265(7) 0.0262(6) 0.0283(6) -0.0011(5) 0.0076(5) -0.0004(4)
S6 0.0260(7) 0.0275(6) 0.0285(6) -0.0006(5) 0.0074(5) -0.0012(4)
S7 0.0304(7) 0.0302(6) 0.0295(6) -0.0009(5) 0.0092(5) 0.0048(5)
S8 0.0365(8) 0.0304(6) 0.0275(6) -0.0014(5) 0.0138(5) 0.0014(5)
S9 0.0251(6) 0.0283(6) 0.0211(6) -0.0002(5) 0.0045(4) -0.0012(4)
S10 0.0269(7) 0.0269(6) 0.0226(6) 0.0016(5) 0.0064(5) 0.0013(4)
S11 0.0252(6) 0.0285(6) 0.0211(6) -0.0012(4) 0.0066(5) -0.0024(4)
S12 0.0243(6) 0.0259(6) 0.0237(6) 0.0001(4) 0.0060(5) 0.0020(4)
S13 0.0255(7) 0.0270(6) 0.0343(7) 0.0014(5) 0.0101(5) 0.0024(5)
S14 0.0259(7) 0.0290(6) 0.0289(6) 0.0001(5) 0.0080(5) 0.0014(4)
S15 0.0287(7) 0.0261(6) 0.0256(6) -0.0001(5) 0.0100(5) -0.0002(4)
S16 0.0296(7) 0.0264(6) 0.0300(6) -0.0018(5) 0.0120(5) -0.0028(4)
P1 0.0307(8) 0.0327(7) 0.0378(8) 0.0043(6) 0.0042(6) -0.0039(6)
P2 0.0305(8) 0.0413(8) 0.0466(9) 0.0042(6) 0.0063(7) 0.0020(6)
F1 0.043(2) 0.080(3) 0.048(2) 0.005(2) -0.0043(18) -0.019(2)
F2 0.039(2) 0.088(3) 0.037(2) 0.016(2) -0.0025(17) -0.0132(19)
F3 0.040(2) 0.058(2) 0.059(2) 0.0031(17) 0.0181(18) -0.0211(18)
F4 0.055(2) 0.044(2) 0.093(3) 0.0044(19) 0.022(2) 0.012(2)
F5 0.034(2) 0.060(2) 0.052(2) 0.0122(17) 0.0097(17) -0.0066(17)
F6 0.059(2) 0.040(2) 0.079(3) 0.0003(18) 0.020(2) 0.0072(19)
F7 0.094(4) 0.139(5) 0.062(3) -0.019(3) -0.027(3) 0.029(3)
F8 0.050(2) 0.146(5) 0.049(2) -0.027(2) 0.007(2) -0.005(2)
F9 0.069(3) 0.050(2) 0.119(4) 0.015(2) 0.033(3) -0.002(2)
F10 0.032(2) 0.070(2) 0.101(3) -0.0088(19) 0.024(2) -0.020(2)
F11 0.058(3) 0.038(2) 0.291(9) 0.001(2) 0.038(4) -0.015(3)
F12 0.049(2) 0.088(3) 0.074(3) 0.005(2) 0.022(2) 0.039(2)
O1 0.034(2) 0.032(2) 0.035(2) 0.0043(16) 0.0100(17) -0.0044(15)
O2 0.043(2) 0.029(2) 0.032(2) -0.0027(17) 0.0073(18) 0.0041(15)
O3 0.028(2) 0.0302(19) 0.036(2) -0.0039(15) 0.0091(16) 0.0009(15)
O4 0.035(2) 0.0291(19) 0.0271(19) -0.0053(16) 0.0074(16) 0.0000(14)
O5 0.057(3) 0.037(2) 0.042(2) -0.006(2) 0.019(2) 0.0018(18)
O6 0.068(3) 0.040(2) 0.054(2) -0.014(2) 0.039(2) -0.017(2)
O7 0.035(2) 0.043(2) 0.029(2) -0.0070(17) 0.0083(17) 0.0103(16)
O8 0.033(2) 0.039(2) 0.027(2) -0.0053(16) 0.0148(16) 0.0004(15)
O9 0.048(2) 0.039(2) 0.036(2) 0.0118(18) 0.023(2) 0.0049(17)
O10 0.040(2) 0.050(2) 0.029(2) -0.0019(19) 0.0160(18) 0.0084(17)
O11 0.037(2) 0.038(2) 0.045(2) 0.0100(17) 0.0206(19) 0.0114(17)
O12 0.021(2) 0.055(2) 0.034(2) 0.0019(17) 0.0101(16) 0.0026(17)
O13 0.026(2) 0.036(2) 0.038(2) -0.0012(16) 0.0097(17) 0.0024(16)
O14 0.040(2) 0.032(2) 0.042(2) 0.0044(17) 0.0013(19) -0.0084(17)
O15 0.046(2) 0.032(2) 0.036(2) -0.0002(17) 0.0237(19) -0.0039(16)
O16 0.032(2) 0.0286(19) 0.031(2) 0.0034(15) 0.0067(16) 0.0008(14)
C1 0.034(3) 0.028(2) 0.038(3) 0.010(2) 0.010(2) 0.003(2)
C2 0.030(3) 0.034(2) 0.024(2) 0.011(2) 0.009(2) 0.006(2)
C3 0.023(2) 0.037(2) 0.023(2) 0.009(2) 0.003(2) 0.003(2)
C4 0.028(3) 0.039(3) 0.024(2) 0.011(2) 0.005(2) 0.005(2)
C5 0.025(2) 0.034(2) 0.037(3) 0.015(2) 0.011(2) 0.012(2)
C6 0.036(3) 0.028(3) 0.072(4) 0.004(2) 0.007(3) -0.005(2)
C7 0.050(4) 0.048(3) 0.029(3) 0.016(2) 0.014(2) -0.001(2)
C8 0.023(3) 0.046(3) 0.046(3) 0.002(2) 0.009(2) 0.004(2)
C9 0.033(3) 0.054(3) 0.026(2) 0.017(2) -0.003(2) -0.001(2)
C10 0.046(4) 0.050(3) 0.052(4) 0.019(3) 0.027(3) 0.025(3)
C11 0.028(2) 0.026(2) 0.027(2) 0.003(2) 0.006(2) -0.0046(19)
C12 0.028(2) 0.027(2) 0.024(2) 0.000(2) 0.006(2) -0.0036(19)
C13 0.027(2) 0.027(2) 0.026(2) -0.005(2) 0.004(2) -0.0065(19)
C14 0.034(3) 0.028(2) 0.025(2) -0.003(2) 0.010(2) -0.0072(19)
C15 0.035(3) 0.024(2) 0.025(2) 0.001(2) 0.003(2) -0.0027(19)
C16 0.028(3) 0.033(2) 0.040(3) 0.002(2) 0.008(2) -0.006(2)
C17 0.037(3) 0.039(3) 0.020(2) 0.002(2) 0.012(2) -0.002(2)
C18 0.031(3) 0.041(3) 0.026(2) -0.002(2) 0.005(2) -0.003(2)
C19 0.035(3) 0.030(2) 0.034(3) -0.008(2) 0.013(2) -0.003(2)
C20 0.047(3) 0.025(2) 0.035(3) 0.008(2) 0.009(2) 0.006(2)
C21 0.023(2) 0.032(2) 0.019(2) -0.003(2) 0.0063(19) 0.0012(19)
C22 0.029(2) 0.030(2) 0.019(2) -0.004(2) 0.004(2) 0.0007(18)
C23 0.027(2) 0.037(2) 0.025(2) -0.007(2) 0.007(2) 0.000(2)
C24 0.031(3) 0.035(2) 0.021(2) -0.009(2) 0.006(2) -0.002(2)
C25 0.026(2) 0.029(2) 0.027(2) -0.001(2) 0.003(2) 0.005(2)
C26 0.031(3) 0.026(2) 0.031(2) -0.002(2) 0.011(2) -0.001(2)
C27 0.026(3) 0.040(3) 0.029(2) -0.008(2) 0.006(2) 0.005(2)
C28 0.039(3) 0.035(2) 0.025(2) -0.005(2) 0.010(2) 0.000(2)
C29 0.023(3) 0.045(3) 0.046(3) -0.002(2) 0.012(2) 0.002(2)
C30 0.041(3) 0.031(3) 0.053(3) -0.013(2) 0.012(3) 0.000(2)
C31 0.049(4) 0.051(3) 0.035(3) -0.001(3) 0.014(2) 0.012(2)
C32 0.035(3) 0.048(3) 0.035(3) 0.001(2) 0.015(2) 0.004(2)
C33 0.023(2) 0.033(2) 0.031(2) -0.004(2) 0.008(2) 0.002(2)
C34 0.027(2) 0.040(3) 0.022(2) 0.003(2) 0.009(2) 0.002(2)
C35 0.031(3) 0.030(2) 0.023(2) -0.002(2) 0.007(2) 0.0024(19)
C36 0.030(2) 0.028(2) 0.019(2) 0.001(2) 0.005(2) 0.0036(18)
C37 0.031(3) 0.026(2) 0.025(2) -0.005(2) 0.010(2) 0.0052(19)
C38 0.032(3) 0.038(3) 0.033(3) -0.003(2) 0.010(2) 0.001(2)
C39 0.037(3) 0.043(3) 0.020(2) -0.004(2) 0.013(2) -0.001(2)
C40 0.025(2) 0.048(3) 0.023(2) 0.001(2) 0.003(2) 0.006(2)
C41 0.040(3) 0.030(2) 0.035(3) 0.005(2) 0.014(2) 0.001(2)
C42 0.038(3) 0.029(2) 0.028(2) -0.007(2) 0.009(2) -0.003(2)
C43 0.025(2) 0.027(2) 0.030(2) -0.005(2) 0.010(2) -0.0025(19)
C44 0.023(2) 0.029(2) 0.029(2) -0.006(2) 0.003(2) -0.002(2)
C45 0.027(2) 0.033(2) 0.025(2) -0.005(2) 0.006(2) -0.005(2)
C46 0.028(3) 0.028(2) 0.038(3) -0.005(2) 0.010(2) -0.008(2)
C47 0.026(2) 0.023(2) 0.033(2) -0.005(2) 0.004(2) 0.002(2)
C48 0.032(3) 0.039(3) 0.028(2) -0.005(2) 0.008(2) 0.005(2)
C49 0.032(3) 0.033(3) 0.039(3) 0.002(2) 0.006(2) 0.000(2)
C50 0.036(3) 0.043(3) 0.027(2) -0.003(2) 0.004(2) 0.004(2)
C51 0.037(3) 0.038(3) 0.046(3) -0.010(2) 0.019(2) -0.019(2)
C52 0.040(3) 0.028(2) 0.048(3) 0.001(2) 0.006(2) 0.006(2)
C53 0.025(2) 0.035(2) 0.019(2) 0.002(2) 0.006(2) 0.0027(19)
C54 0.030(2) 0.034(2) 0.016(2) 0.001(2) 0.007(2) 0.0028(18)
C55 0.032(3) 0.027(2) 0.022(2) 0.004(2) 0.010(2) -0.0009(19)
C56 0.028(2) 0.031(2) 0.020(2) 0.006(2) 0.004(2) 0.0001(19)
C57 0.027(2) 0.029(2) 0.030(2) 0.000(2) 0.006(2) -0.001(2)
C58 0.028(2) 0.027(2) 0.030(2) 0.000(2) 0.008(2) -0.004(2)
C59 0.031(3) 0.029(2) 0.031(2) 0.005(2) 0.011(2) 0.004(2)
C60 0.032(3) 0.023(2) 0.032(2) 0.004(2) 0.013(2) 0.001(2)
C61 0.039(3) 0.037(3) 0.061(4) 0.005(2) 0.025(3) 0.009(2)
C62 0.027(3) 0.053(3) 0.050(3) 0.003(2) 0.013(2) 0.000(2)
C63 0.044(3) 0.045(3) 0.041(3) 0.000(2) 0.029(2) 0.000(2)
C64 0.041(3) 0.029(2) 0.041(3) 0.008(2) 0.016(2) -0.003(2)

loop_
_atom_type_symbol
_atom_type_description
_atom_type_scat_dispersion_real
_atom_type_scat_dispersion_imag
_atom_type_scat_source
C C 0.003 0.002
;
International Tables for Crystallography
(1992, Vol. C, Tables 4.2.6.8 and 6.1.1.4)
;
H H 0.000 0.000
;
International Tables for Crystallography
(1992, Vol. C, Table 6.1.1.4)
;
F F 0.017 0.010
;
International Tables for Crystallography
(1992, Vol. C, Tables 4.2.6.8 and 6.1.1.4)
;
Fe Fe 0.346 0.844
;
International Tables for Crystallography
(1992, Vol. C, Tables 4.2.6.8 and 6.1.1.4)
;
O O 0.011 0.006
;
International Tables for Crystallography
(1992, Vol. C, Tables 4.2.6.8 and 6.1.1.4)
;
P P 0.102 0.094
;
International Tables for Crystallography
(1992, Vol. C, Tables 4.2.6.8 and 6.1.1.4)
;
S S 0.125 0.123
;
International Tables for Crystallography
(1992, Vol. C, Tables 4.2.6.8 and 6.1.1.4)
;

loop_
_geom_angle_atom_site_label_1
_geom_angle_atom_site_label_2
_geom_angle_atom_site_label_3
_geom_angle
_geom_angle_publ_flag
Fe3 Fe1 Fe4 72.86(2) no
Fe3 Fe1 S1 53.16(4) no
Fe3 Fe1 S3 49.57(3) no
Fe3 Fe1 S4 96.58(4) no
Fe3 Fe1 C1 109.63(15) no
Fe3 Fe1 C2 135.59(13) no
Fe3 Fe1 C3 173.56(14) no
Fe3 Fe1 C4 141.97(17) no
Fe3 Fe1 C5 112.46(16) no
Fe4 Fe1 S1 53.02(3) no
Fe4 Fe1 S3 96.94(4) no
Fe4 Fe1 S4 49.52(3) no
Fe4 Fe1 C1 138.76(16) no
Fe4 Fe1 C2 110.68(15) no
Fe4 Fe1 C3 109.38(15) no
Fe4 Fe1 C4 137.71(16) no
Fe4 Fe1 C5 174.13(17) no
S1 Fe1 S3 102.34(5) no
S1 Fe1 S4 102.13(5) no
S1 Fe1 C1 94.23(14) no
S1 Fe1 C2 92.28(13) no
S1 Fe1 C3 123.00(15) no
S1 Fe1 C4 156.35(16) no
S1 Fe1 C5 127.68(14) no
S3 Fe1 S4 80.40(5) no
S3 Fe1 C1 116.13(17) no
S3 Fe1 C2 152.20(15) no
S3 Fe1 C3 134.66(14) no
S3 Fe1 C4 97.07(17) no
S3 Fe1 C5 88.60(17) no
S4 Fe1 C1 153.79(16) no
S4 Fe1 C2 119.78(15) no
S4 Fe1 C3 89.28(15) no
S4 Fe1 C4 94.26(15) no
S4 Fe1 C5 130.18(14) no
C1 Fe1 C2 38.3(2) no
C1 Fe1 C3 64.6(2) no
C1 Fe1 C4 64.8(2) no
C1 Fe1 C5 38.1(2) no
C2 Fe1 C3 38.07(19) no
C2 Fe1 C4 64.6(2) no
C2 Fe1 C5 63.9(2) no
C3 Fe1 C4 39.5(2) no
C3 Fe1 C5 65.1(2) no
C4 Fe1 C5 38.9(2) no
Fe3 Fe2 Fe4 72.28(2) no
Fe3 Fe2 S2 52.91(3) no
Fe3 Fe2 S3 49.43(3) no
Fe3 Fe2 S4 96.47(4) no
Fe3 Fe2 C11 109.18(13) no
Fe3 Fe2 C12 115.51(14) no
Fe3 Fe2 C13 147.54(15) no
Fe3 Fe2 C14 169.73(14) no
Fe3 Fe2 C15 131.92(14) no
Fe4 Fe2 S2 53.25(4) no
Fe4 Fe2 S3 96.12(4) no
Fe4 Fe2 S4 49.08(3) no
Fe4 Fe2 C11 142.57(14) no
Fe4 Fe2 C12 172.11(14) no
Fe4 Fe2 C13 133.12(16) no
Fe4 Fe2 C14 107.23(16) no
Fe4 Fe2 C15 111.85(16) no
S2 Fe2 S3 101.98(5) no
S2 Fe2 S4 102.01(5) no
S2 Fe2 C11 96.54(13) no
S2 Fe2 C12 131.81(14) no
S2 Fe2 C13 154.35(14) no
S2 Fe2 C14 118.21(14) no
S2 Fe2 C15 89.83(13) no
S3 Fe2 S4 80.53(5) no
S3 Fe2 C11 113.25(15) no
S3 Fe2 C12 88.68(14) no
S3 Fe2 C13 101.65(14) no
S3 Fe2 C14 139.81(14) no
S3 Fe2 C15 151.14(17) no
S4 Fe2 C11 154.08(13) no
S4 Fe2 C12 126.15(14) no
S4 Fe2 C13 91.59(15) no
S4 Fe2 C14 90.46(16) no
S4 Fe2 C15 123.03(16) no
C11 Fe2 C12 38.16(18) no
C11 Fe2 C13 64.78(19) no
C11 Fe2 C14 64.7(2) no
C11 Fe2 C15 38.5(2) no
C12 Fe2 C13 39.3(2) no
C12 Fe2 C14 65.4(2) no
C12 Fe2 C15 64.4(2) no
C13 Fe2 C14 39.1(2) no
C13 Fe2 C15 64.56(18) no
C14 Fe2 C15 38.2(2) no
Fe1 Fe3 Fe2 71.24(2) no
Fe1 Fe3 S1 50.68(3) no
Fe1 Fe3 S2 95.66(4) no
Fe1 Fe3 S3 52.77(4) no
Fe1 Fe3 S5 160.90(4) no
Fe1 Fe3 S6 97.96(4) no
Fe2 Fe3 S1 95.97(4) no
Fe2 Fe3 S2 50.10(3) no
Fe2 Fe3 S3 52.60(3) no
Fe2 Fe3 S5 97.86(4) no
Fe2 Fe3 S6 162.40(4) no
S1 Fe3 S2 78.75(5) no
S1 Fe3 S3 103.06(5) no
S1 Fe3 S5 148.17(5) no
S1 Fe3 S6 87.00(5) no
S2 Fe3 S3 102.34(5) no
S2 Fe3 S5 88.46(5) no
S2 Fe3 S6 147.04(5) no
S3 Fe3 S5 108.13(6) no
S3 Fe3 S6 109.82(5) no
S5 Fe3 S6 88.34(5) no
Fe1 Fe4 Fe2 71.26(2) no
Fe1 Fe4 S1 50.93(3) no
Fe1 Fe4 S2 95.53(4) no
Fe1 Fe4 S4 53.14(3) no
Fe1 Fe4 S7 166.99(4) no
Fe1 Fe4 S8 94.25(4) no
Fe2 Fe4 S1 95.99(4) no
Fe2 Fe4 S2 49.84(3) no
Fe2 Fe4 S4 52.45(4) no
Fe2 Fe4 S7 101.91(5) no
Fe2 Fe4 S8 156.96(4) no
S1 Fe4 S2 78.61(5) no
S1 Fe4 S4 103.64(5) no
S1 Fe4 S7 142.01(5) no
S1 Fe4 S8 87.79(5) no
S2 Fe4 S4 101.96(5) no
S2 Fe4 S7 87.78(5) no
S2 Fe4 S8 152.40(5) no
S4 Fe4 S7 113.87(5) no
S4 Fe4 S8 104.56(6) no
S7 Fe4 S8 88.46(6) no
Fe7 Fe5 Fe8 71.38(2) no
Fe7 Fe5 S9 52.56(3) no
Fe7 Fe5 S11 49.28(3) no
Fe7 Fe5 S12 96.31(4) no
Fe7 Fe5 C33 110.00(14) no
Fe7 Fe5 C34 114.40(15) no
Fe7 Fe5 C35 144.57(15) no
Fe7 Fe5 C36 172.18(13) no
Fe7 Fe5 C37 134.36(13) no
Fe8 Fe5 S9 53.02(4) no
Fe8 Fe5 S11 95.46(4) no
Fe8 Fe5 S12 48.94(3) no
Fe8 Fe5 C33 141.45(14) no
Fe8 Fe5 C34 174.23(15) no
Fe8 Fe5 C35 135.87(16) no
Fe8 Fe5 C36 108.88(16) no
Fe8 Fe5 C37 112.17(15) no
S9 Fe5 S11 101.51(5) no
S9 Fe5 S12 101.71(5) no
S9 Fe5 C33 95.87(13) no
S9 Fe5 C34 130.06(14) no
S9 Fe5 C35 156.50(14) no
S9 Fe5 C36 121.00(13) no
S9 Fe5 C37 91.73(13) no
S11 Fe5 S12 80.94(5) no
S11 Fe5 C33 114.74(15) no
S11 Fe5 C34 88.67(15) no
S11 Fe5 C35 99.01(14) no
S11 Fe5 C36 137.49(13) no
S11 Fe5 C37 151.92(16) no
S12 Fe5 C33 153.63(14) no
S12 Fe5 C34 128.22(14) no
S12 Fe5 C35 92.68(16) no
S12 Fe5 C36 89.33(15) no
S12 Fe5 C37 120.75(15) no
C33 Fe5 C34 38.08(19) no
C33 Fe5 C35 64.9(2) no
C33 Fe5 C36 64.7(2) no
C33 Fe5 C37 38.5(2) no
C34 Fe5 C35 39.0(2) no
C34 Fe5 C36 65.4(2) no
C34 Fe5 C37 64.2(2) no
C35 Fe5 C36 39.9(2) no
C35 Fe5 C37 64.86(19) no
C36 Fe5 C37 37.96(18) no
Fe7 Fe6 Fe8 71.97(2) no
Fe7 Fe6 S10 52.76(4) no
Fe7 Fe6 S11 49.31(3) no
Fe7 Fe6 S12 96.31(4) no
Fe7 Fe6 C43 137.19(13) no
Fe7 Fe6 C44 174.94(14) no
Fe7 Fe6 C45 141.21(16) no
Fe7 Fe6 C46 111.99(15) no
Fe7 Fe6 C47 110.24(14) no
Fe8 Fe6 S10 53.06(3) no
Fe8 Fe6 S11 96.70(4) no
Fe8 Fe6 S12 49.57(3) no
Fe8 Fe6 C43 110.93(14) no
Fe8 Fe6 C44 110.25(15) no
Fe8 Fe6 C45 138.98(15) no
Fe8 Fe6 C46 175.26(17) no
Fe8 Fe6 C47 138.22(15) no
S10 Fe6 S11 101.81(5) no
S10 Fe6 S12 102.28(5) no
S10 Fe6 C43 93.42(13) no
S10 Fe6 C44 124.58(15) no
S10 Fe6 C45 156.70(16) no
S10 Fe6 C46 126.85(14) no
S10 Fe6 C47 93.71(13) no
S11 Fe6 S12 81.05(5) no
S11 Fe6 C43 152.28(15) no
S11 Fe6 C44 133.61(15) no
S11 Fe6 C45 96.38(16) no
S11 Fe6 C46 87.96(17) no
S11 Fe6 C47 116.51(16) no
S12 Fe6 C43 118.38(14) no
S12 Fe6 C44 88.47(14) no
S12 Fe6 C45 94.77(15) no
S12 Fe6 C46 130.87(14) no
S12 Fe6 C47 153.44(15) no
C43 Fe6 C44 37.94(19) no
C43 Fe6 C45 64.3(2) no
C43 Fe6 C46 64.4(2) no
C43 Fe6 C47 38.6(2) no
C44 Fe6 C45 39.4(2) no
C44 Fe6 C46 65.6(2) no
C44 Fe6 C47 64.97(19) no
C45 Fe6 C46 39.0(2) no
C45 Fe6 C47 64.92(19) no
C46 Fe6 C47 38.7(2) no
Fe5 Fe7 Fe6 70.75(2) no
Fe5 Fe7 S9 50.18(3) no
Fe5 Fe7 S10 96.41(4) no
Fe5 Fe7 S11 52.42(3) no
Fe5 Fe7 S13 167.60(5) no
Fe5 Fe7 S14 94.49(4) no
Fe6 Fe7 S9 95.81(4) no
Fe6 Fe7 S10 50.43(3) no
Fe6 Fe7 S11 52.28(4) no
Fe6 Fe7 S13 102.21(4) no
Fe6 Fe7 S14 155.98(5) no
S9 Fe7 S10 80.11(5) no
S9 Fe7 S11 102.27(5) no
S9 Fe7 S13 142.09(5) no
S9 Fe7 S14 88.23(5) no
S10 Fe7 S11 102.45(5) no
S10 Fe7 S13 86.10(5) no
S10 Fe7 S14 153.08(5) no
S11 Fe7 S13 115.18(5) no
S11 Fe7 S14 103.71(6) no
S13 Fe7 S14 88.50(6) no
Fe5 Fe8 Fe6 71.29(2) no
Fe5 Fe8 S9 50.05(3) no
Fe5 Fe8 S10 96.67(4) no
Fe5 Fe8 S12 52.31(4) no
Fe5 Fe8 S15 156.34(4) no
Fe5 Fe8 S16 100.19(5) no
Fe6 Fe8 S9 96.43(4) no
Fe6 Fe8 S10 51.11(3) no
Fe6 Fe8 S12 53.04(3) no
Fe6 Fe8 S15 94.10(4) no
Fe6 Fe8 S16 163.16(4) no
S9 Fe8 S10 80.00(5) no
S9 Fe8 S12 102.11(5) no
S9 Fe8 S15 153.04(5) no
S9 Fe8 S16 88.30(5) no
S10 Fe8 S12 103.78(5) no
S10 Fe8 S15 87.56(5) no
S10 Fe8 S16 145.71(5) no
S12 Fe8 S15 104.05(5) no
S12 Fe8 S16 110.18(5) no
S15 Fe8 S16 88.75(5) no
Fe1 S1 Fe3 76.17(4) no
Fe1 S1 Fe4 76.05(4) no
Fe3 S1 Fe4 92.27(5) no
Fe2 S2 Fe3 76.99(4) no
Fe2 S2 Fe4 76.91(4) no
Fe3 S2 Fe4 91.88(5) no
Fe1 S3 Fe2 91.42(5) no
Fe1 S3 Fe3 77.67(5) no
Fe2 S3 Fe3 77.97(4) no
Fe1 S4 Fe2 91.33(5) no
Fe1 S4 Fe4 77.34(4) no
Fe2 S4 Fe4 78.47(5) no
Fe3 S5 C21 106.63(19) no
Fe3 S6 C22 106.32(18) no
Fe4 S7 C23 106.26(19) no
Fe4 S8 C24 106.5(2) no
Fe5 S9 Fe7 77.27(4) no
Fe5 S9 Fe8 76.93(4) no
Fe7 S9 Fe8 91.13(5) no
Fe6 S10 Fe7 76.80(5) no
Fe6 S10 Fe8 75.83(4) no
Fe7 S10 Fe8 91.40(5) no
Fe5 S11 Fe6 91.48(5) no
Fe5 S11 Fe7 78.30(4) no
Fe6 S11 Fe7 78.41(5) no
Fe5 S12 Fe6 91.62(5) no
Fe5 S12 Fe8 78.75(5) no
Fe6 S12 Fe8 77.40(4) no
Fe7 S13 C53 106.56(18) no
Fe7 S14 C54 106.8(2) no
Fe8 S15 C55 106.3(2) no
Fe8 S16 C56 105.81(18) no
F1 P1 F2 179.4(2) no
F1 P1 F3 90.2(2) no
F1 P1 F4 89.1(2) no
F1 P1 F5 89.4(2) no
F1 P1 F6 89.1(2) no
F2 P1 F3 90.1(2) no
F2 P1 F4 91.5(2) no
F2 P1 F5 90.4(2) no
F2 P1 F6 90.3(2) no
F3 P1 F4 90.3(2) no
F3 P1 F5 179.1(2) no
F3 P1 F6 89.8(2) no
F4 P1 F5 90.4(2) no
F4 P1 F6 178.2(2) no
F5 P1 F6 89.5(2) no
F7 P2 F8 175.7(3) no
F7 P2 F9 88.7(3) no
F7 P2 F10 88.1(3) no
F7 P2 F11 92.8(4) no
F7 P2 F12 91.9(3) no
F8 P2 F9 87.1(3) no
F8 P2 F10 90.7(2) no
F8 P2 F11 91.3(3) no
F8 P2 F12 89.2(2) no
F9 P2 F10 88.9(2) no
F9 P2 F11 177.7(4) no
F9 P2 F12 90.1(2) no
F10 P2 F11 89.4(3) no
F10 P2 F12 179.0(2) no
F11 P2 F12 91.6(3) no
C25 O3 C29 115.0(4) no
C26 O4 C30 114.2(4) no
C27 O7 C31 115.1(4) no
C28 O8 C32 114.2(4) no
C57 O11 C61 114.5(5) no
C58 O12 C62 116.0(4) no
C59 O15 C63 114.5(4) no
C60 O16 C64 114.8(3) no
Fe1 C1 C2 71.2(3) no
Fe1 C1 C5 69.7(3) no
Fe1 C1 C6 129.3(3) no
C2 C1 C5 107.5(4) no
C2 C1 C6 124.4(5) no
C5 C1 C6 127.7(5) no
Fe1 C2 C1 70.6(3) no
Fe1 C2 C3 69.6(3) no
Fe1 C2 C7 133.0(3) no
C1 C2 C3 108.7(4) no
C1 C2 C7 123.0(4) no
C3 C2 C7 127.7(5) no
Fe1 C3 C2 72.4(3) no
Fe1 C3 C4 68.8(3) no
Fe1 C3 C8 128.6(3) no
C2 C3 C4 107.2(4) no
C2 C3 C8 126.9(5) no
C4 C3 C8 125.7(4) no
Fe1 C4 C3 71.7(2) no
Fe1 C4 C5 71.9(2) no
Fe1 C4 C9 128.3(4) no
C3 C4 C5 107.9(4) no
C3 C4 C9 124.4(5) no
C5 C4 C9 127.3(5) no
Fe1 C5 C1 72.2(3) no
Fe1 C5 C4 69.2(3) no
Fe1 C5 C10 128.6(4) no
C1 C5 C4 108.7(5) no
C1 C5 C10 126.2(5) no
C4 C5 C10 124.9(5) no
Fe2 C11 C12 69.2(3) no
Fe2 C11 C15 70.2(3) no
Fe2 C11 C16 133.2(3) no
C12 C11 C15 107.4(4) no
C12 C11 C16 126.2(5) no
C15 C11 C16 125.7(4) no
Fe2 C12 C11 72.6(3) no
Fe2 C12 C13 69.8(3) no
Fe2 C12 C17 128.9(3) no
C11 C12 C13 108.3(4) no
C11 C12 C17 125.8(5) no
C13 C12 C17 125.5(4) no
Fe2 C13 C12 70.9(2) no
Fe2 C13 C14 70.9(2) no
Fe2 C13 C18 127.5(3) no
C12 C13 C14 107.6(4) no
C12 C13 C18 125.8(4) no
C14 C13 C18 126.4(5) no
Fe2 C14 C13 70.0(2) no
Fe2 C14 C15 72.2(2) no
Fe2 C14 C19 128.9(4) no
C13 C14 C15 108.0(5) no
C13 C14 C19 126.2(4) no
C15 C14 C19 125.5(4) no
Fe2 C15 C11 71.3(2) no
Fe2 C15 C14 69.6(2) no
Fe2 C15 C20 130.1(3) no
C11 C15 C14 108.7(4) no
C11 C15 C20 124.5(5) no
C14 C15 C20 126.6(5) no
S5 C21 C22 118.6(4) no
S5 C21 C25 116.1(3) no
C22 C21 C25 125.3(4) no
S6 C22 C21 120.0(4) no
S6 C22 C26 115.6(3) no
C21 C22 C26 124.3(5) no
S7 C23 C24 119.1(4) no
S7 C23 C27 117.0(4) no
C24 C23 C27 123.9(5) no
S8 C24 C23 119.4(4) no
S8 C24 C28 116.4(4) no
C23 C24 C28 124.2(5) no
O1 C25 O3 124.1(5) no
O1 C25 C21 124.4(4) no
O3 C25 C21 111.6(4) no
O2 C26 O4 124.6(4) no
O2 C26 C22 123.5(4) no
O4 C26 C22 111.9(4) no
O5 C27 O7 124.6(5) no
O5 C27 C23 124.8(5) no
O7 C27 C23 110.6(4) no
O6 C28 O8 125.2(6) no
O6 C28 C24 123.6(5) no
O8 C28 C24 111.2(4) no
Fe5 C33 C34 69.2(3) no
Fe5 C33 C37 70.1(3) no
Fe5 C33 C38 133.0(3) no
C34 C33 C37 107.1(4) no
C34 C33 C38 128.1(5) no
C37 C33 C38 124.2(4) no
Fe5 C34 C33 72.7(3) no
Fe5 C34 C35 68.9(3) no
Fe5 C34 C39 127.1(4) no
C33 C34 C35 108.8(4) no
C33 C34 C39 124.4(4) no
C35 C34 C39 126.7(4) no
Fe5 C35 C34 72.1(2) no
Fe5 C35 C36 71.3(2) no
Fe5 C35 C40 125.2(3) no
C34 C35 C36 107.7(4) no
C34 C35 C40 126.7(4) no
C36 C35 C40 125.5(5) no
Fe5 C36 C35 68.8(2) no
Fe5 C36 C37 72.4(2) no
Fe5 C36 C41 129.2(4) no
C35 C36 C37 107.3(4) no
C35 C36 C41 126.2(4) no
C37 C36 C41 126.2(4) no
Fe5 C37 C33 71.4(3) no
Fe5 C37 C36 69.6(2) no
Fe5 C37 C42 129.0(3) no
C33 C37 C36 109.2(4) no
C33 C37 C42 124.2(4) no
C36 C37 C42 126.4(5) no
Fe6 C43 C44 70.0(3) no
Fe6 C43 C47 70.0(3) no
Fe6 C43 C48 132.6(3) no
C44 C43 C47 109.2(4) no
C44 C43 C48 126.0(5) no
C47 C43 C48 124.2(4) no
Fe6 C44 C43 72.0(3) no
Fe6 C44 C45 68.8(2) no
Fe6 C44 C49 129.7(3) no
C43 C44 C45 106.7(4) no
C43 C44 C49 127.1(5) no
C45 C44 C49 125.8(4) no
Fe6 C45 C44 71.8(2) no
Fe6 C45 C46 71.6(2) no
Fe6 C45 C50 128.4(4) no
C44 C45 C46 109.0(4) no
C44 C45 C50 124.4(4) no
C46 C45 C50 126.2(5) no
Fe6 C46 C45 69.5(2) no
Fe6 C46 C47 71.4(3) no
Fe6 C46 C51 128.3(4) no
C45 C46 C47 107.6(5) no
C45 C46 C51 127.2(5) no
C47 C46 C51 125.0(4) no
Fe6 C47 C43 71.4(2) no
Fe6 C47 C46 69.9(2) no
Fe6 C47 C52 131.4(3) no
C43 C47 C46 107.5(4) no
C43 C47 C52 124.8(5) no
C46 C47 C52 127.1(5) no
S13 C53 C54 118.9(4) no
S13 C53 C57 118.7(4) no
C54 C53 C57 122.1(5) no
S14 C54 C53 119.0(4) no
S14 C54 C58 115.7(3) no
C53 C54 C58 125.2(4) no
S15 C55 C56 118.9(4) no
S15 C55 C59 115.9(3) no
C56 C55 C59 125.1(4) no
S16 C56 C55 119.6(4) no
S16 C56 C60 115.4(4) no
C55 C56 C60 125.0(5) no
O9 C57 O11 124.2(4) no
O9 C57 C53 123.9(5) no
O11 C57 C53 111.9(4) no
O10 C58 O12 124.7(5) no
O10 C58 C54 123.4(4) no
O12 C58 C54 111.9(4) no
O13 C59 O15 125.2(5) no
O13 C59 C55 124.1(5) no
O15 C59 C55 110.7(4) no
O14 C60 O16 125.2(4) no
O14 C60 C56 124.3(4) no
O16 C60 C56 110.3(4) no
C1 C6 H1 109.5 no
C1 C6 H2 109.5 no
C1 C6 H3 109.5 no
H1 C6 H2 109.5 no
H1 C6 H3 109.5 no
H2 C6 H3 109.5 no
C2 C7 H4 109.5 no
C2 C7 H5 109.5 no
C2 C7 H6 109.5 no
H4 C7 H5 109.5 no
H4 C7 H6 109.5 no
H5 C7 H6 109.5 no
C3 C8 H7 109.5 no
C3 C8 H8 109.5 no
C3 C8 H9 109.5 no
H7 C8 H8 109.5 no
H7 C8 H9 109.5 no
H8 C8 H9 109.5 no
C4 C9 H10 109.5 no
C4 C9 H11 109.5 no
C4 C9 H12 109.5 no
H10 C9 H11 109.5 no
H10 C9 H12 109.5 no
H11 C9 H12 109.5 no
C5 C10 H13 109.5 no
C5 C10 H14 109.5 no
C5 C10 H15 109.5 no
H13 C10 H14 109.5 no
H13 C10 H15 109.5 no
H14 C10 H15 109.5 no
C11 C16 H16 109.5 no
C11 C16 H17 109.5 no
C11 C16 H18 109.5 no
H16 C16 H17 109.5 no
H16 C16 H18 109.5 no
H17 C16 H18 109.5 no
C12 C17 H19 109.5 no
C12 C17 H20 109.5 no
C12 C17 H21 109.5 no
H19 C17 H20 109.5 no
H19 C17 H21 109.5 no
H20 C17 H21 109.5 no
C13 C18 H22 109.5 no
C13 C18 H23 109.5 no
C13 C18 H24 109.5 no
H22 C18 H23 109.5 no
H22 C18 H24 109.5 no
H23 C18 H24 109.5 no
C14 C19 H25 109.5 no
C14 C19 H26 109.5 no
C14 C19 H27 109.5 no
H25 C19 H26 109.5 no
H25 C19 H27 109.5 no
H26 C19 H27 109.5 no
C15 C20 H28 109.5 no
C15 C20 H29 109.5 no
C15 C20 H30 109.5 no
H28 C20 H29 109.5 no
H28 C20 H30 109.5 no
H29 C20 H30 109.5 no
O3 C29 H31 109.5 no
O3 C29 H32 109.5 no
O3 C29 H33 109.5 no
H31 C29 H32 109.5 no
H31 C29 H33 109.5 no
H32 C29 H33 109.4 no
O4 C30 H34 109.5 no
O4 C30 H35 109.5 no
O4 C30 H36 109.5 no
H34 C30 H35 109.5 no
H34 C30 H36 109.5 no
H35 C30 H36 109.5 no
O7 C31 H37 109.5 no
O7 C31 H38 109.5 no
O7 C31 H39 109.5 no
H37 C31 H38 109.5 no
H37 C31 H39 109.5 no
H38 C31 H39 109.5 no
O8 C32 H40 109.5 no
O8 C32 H41 109.5 no
O8 C32 H42 109.5 no
H40 C32 H41 109.5 no
H40 C32 H42 109.5 no
H41 C32 H42 109.5 no
C33 C38 H43 109.5 no
C33 C38 H44 109.5 no
C33 C38 H45 109.5 no
H43 C38 H44 109.5 no
H43 C38 H45 109.5 no
H44 C38 H45 109.5 no
C34 C39 H46 109.5 no
C34 C39 H47 109.5 no
C34 C39 H48 109.5 no
H46 C39 H47 109.5 no
H46 C39 H48 109.5 no
H47 C39 H48 109.5 no
C35 C40 H49 109.5 no
C35 C40 H50 109.5 no
C35 C40 H51 109.5 no
H49 C40 H50 109.5 no
H49 C40 H51 109.5 no
H50 C40 H51 109.5 no
C36 C41 H52 109.5 no
C36 C41 H53 109.5 no
C36 C41 H54 109.5 no
H52 C41 H53 109.5 no
H52 C41 H54 109.5 no
H53 C41 H54 109.5 no
C37 C42 H55 109.5 no
C37 C42 H56 109.5 no
C37 C42 H57 109.5 no
H55 C42 H56 109.5 no
H55 C42 H57 109.5 no
H56 C42 H57 109.5 no
C43 C48 H58 109.5 no
C43 C48 H59 109.5 no
C43 C48 H60 109.5 no
H58 C48 H59 109.5 no
H58 C48 H60 109.5 no
H59 C48 H60 109.5 no
C44 C49 H61 109.5 no
C44 C49 H62 109.5 no
C44 C49 H63 109.5 no
H61 C49 H62 109.5 no
H61 C49 H63 109.5 no
H62 C49 H63 109.5 no
C45 C50 H64 109.5 no
C45 C50 H65 109.5 no
C45 C50 H66 109.5 no
H64 C50 H65 109.5 no
H64 C50 H66 109.5 no
H65 C50 H66 109.5 no
C46 C51 H67 109.5 no
C46 C51 H68 109.5 no
C46 C51 H69 109.5 no
H67 C51 H68 109.5 no
H67 C51 H69 109.5 no
H68 C51 H69 109.5 no
C47 C52 H70 109.5 no
C47 C52 H71 109.5 no
C47 C52 H72 109.5 no
H70 C52 H71 109.5 no
H70 C52 H72 109.5 no
H71 C52 H72 109.5 no
O11 C61 H73 109.5 no
O11 C61 H74 109.5 no
O11 C61 H75 109.5 no
H73 C61 H74 109.5 no
H73 C61 H75 109.5 no
H74 C61 H75 109.5 no
O12 C62 H76 109.5 no
O12 C62 H77 109.5 no
O12 C62 H78 109.5 no
H76 C62 H77 109.5 no
H76 C62 H78 109.5 no
H77 C62 H78 109.5 no
O15 C63 H79 109.5 no
O15 C63 H80 109.5 no
O15 C63 H81 109.5 no
H79 C63 H80 109.5 no
H79 C63 H81 109.5 no
H80 C63 H81 109.5 no
O16 C64 H82 109.5 no
O16 C64 H83 109.5 no
O16 C64 H84 109.5 no
H82 C64 H83 109.5 no
H82 C64 H84 109.5 no
H83 C64 H84 109.5 no

loop_
_geom_bond_atom_site_label_1
_geom_bond_atom_site_label_2
_geom_bond_distance
_geom_bond_publ_flag
Fe1 Fe3 2.7418(10) no
Fe1 Fe4 2.7306(10) no
Fe1 S1 2.1844(13) no
Fe1 S3 2.2347(16) no
Fe1 S4 2.2390(13) no
Fe1 C1 2.187(5) no
Fe1 C2 2.195(5) no
Fe1 C3 2.159(5) no
Fe1 C4 2.119(5) no
Fe1 C5 2.154(5) no
Fe2 Fe3 2.7505(9) no
Fe2 Fe4 2.7601(11) no
Fe2 S2 2.1656(13) no
Fe2 S3 2.2342(14) no
Fe2 S4 2.2333(16) no
Fe2 C11 2.193(5) no
Fe2 C12 2.148(5) no
Fe2 C13 2.134(4) no
Fe2 C14 2.145(5) no
Fe2 C15 2.178(5) no
Fe3 S1 2.2598(16) no
Fe3 S2 2.2517(14) no
Fe3 S3 2.1363(13) no
Fe3 S5 2.1769(16) no
Fe3 S6 2.1874(13) no
Fe4 S1 2.2476(14) no
Fe4 S2 2.2706(16) no
Fe4 S4 2.1287(13) no
Fe4 S7 2.1764(16) no
Fe4 S8 2.1790(18) no
Fe5 Fe7 2.7603(9) no
Fe5 Fe8 2.7619(11) no
Fe5 S9 2.1735(13) no
Fe5 S11 2.2340(13) no
Fe5 S12 2.2285(16) no
Fe5 C33 2.199(5) no
Fe5 C34 2.154(5) no
Fe5 C35 2.112(5) no
Fe5 C36 2.146(5) no
Fe5 C37 2.183(5) no
Fe6 Fe7 2.7601(10) no
Fe6 Fe8 2.7223(10) no
Fe6 S10 2.1854(13) no
Fe6 S11 2.2287(16) no
Fe6 S12 2.2289(13) no
Fe6 C43 2.184(5) no
Fe6 C44 2.159(5) no
Fe6 C45 2.118(5) no
Fe6 C46 2.147(5) no
Fe6 C47 2.166(5) no
Fe7 S9 2.2468(14) no
Fe7 S10 2.2571(16) no
Fe7 S11 2.1363(13) no
Fe7 S13 2.1765(13) no
Fe7 S14 2.1779(16) no
Fe8 S9 2.2650(16) no
Fe8 S10 2.2442(14) no
Fe8 S12 2.1233(13) no
Fe8 S15 2.1755(16) no
Fe8 S16 2.1743(14) no
S5 C21 1.724(5) no
S6 C22 1.706(5) no
S7 C23 1.727(6) no
S8 C24 1.712(5) no
S13 C53 1.724(5) no
S14 C54 1.715(5) no
S15 C55 1.718(5) no
S16 C56 1.725(5) no
P1 F1 1.612(4) no
P1 F2 1.586(3) no
P1 F3 1.591(4) no
P1 F4 1.598(4) no
P1 F5 1.598(4) no
P1 F6 1.590(4) no
P2 F7 1.578(5) no
P2 F8 1.591(4) no
P2 F9 1.602(4) no
P2 F10 1.588(5) no
P2 F11 1.557(5) no
P2 F12 1.593(5) no
O1 C25 1.203(6) no
O2 C26 1.206(6) no
O3 C25 1.354(6) no
O3 C29 1.459(7) no
O4 C26 1.346(6) no
O4 C30 1.457(7) no
O5 C27 1.198(7) no
O6 C28 1.200(7) no
O7 C27 1.347(7) no
O7 C31 1.466(8) no
O8 C28 1.334(7) no
O8 C32 1.458(8) no
O9 C57 1.199(7) no
O10 C58 1.204(7) no
O11 C57 1.339(7) no
O11 C61 1.451(7) no
O12 C58 1.333(6) no
O12 C62 1.453(7) no
O13 C59 1.201(6) no
O14 C60 1.205(6) no
O15 C59 1.347(6) no
O15 C63 1.452(8) no
O16 C60 1.340(6) no
O16 C64 1.457(6) no
C1 C2 1.436(8) no
C1 C5 1.418(8) no
C1 C6 1.501(8) no
C2 C3 1.420(7) no
C2 C7 1.492(8) no
C3 C4 1.445(8) no
C3 C8 1.492(8) no
C4 C5 1.423(7) no
C4 C9 1.495(7) no
C5 C10 1.495(10) no
C11 C12 1.420(6) no
C11 C15 1.440(8) no
C11 C16 1.492(7) no
C12 C13 1.440(7) no
C12 C17 1.504(8) no
C13 C14 1.432(7) no
C13 C18 1.487(7) no
C14 C15 1.416(7) no
C14 C19 1.480(8) no
C15 C20 1.498(7) no
C21 C22 1.363(7) no
C21 C25 1.489(8) no
C22 C26 1.506(7) no
C23 C24 1.356(7) no
C23 C27 1.501(8) no
C24 C28 1.513(8) no
C33 C34 1.421(7) no
C33 C37 1.443(8) no
C33 C38 1.494(7) no
C34 C35 1.426(8) no
C34 C39 1.496(8) no
C35 C36 1.452(7) no
C35 C40 1.497(7) no
C36 C37 1.408(7) no
C36 C41 1.506(8) no
C37 C42 1.504(7) no
C43 C44 1.412(7) no
C43 C47 1.437(8) no
C43 C48 1.499(8) no
C44 C45 1.442(8) no
C44 C49 1.488(8) no
C45 C46 1.422(7) no
C45 C50 1.496(7) no
C46 C47 1.428(8) no
C46 C51 1.490(9) no
C47 C52 1.490(7) no
C53 C54 1.372(7) no
C53 C57 1.495(7) no
C54 C58 1.488(8) no
C55 C56 1.360(7) no
C55 C59 1.498(8) no
C56 C60 1.507(7) no
C6 H1 0.980 no
C6 H2 0.980 no
C6 H3 0.980 no
C7 H4 0.980 no
C7 H5 0.980 no
C7 H6 0.980 no
C8 H7 0.980 no
C8 H8 0.980 no
C8 H9 0.980 no
C9 H10 0.980 no
C9 H11 0.980 no
C9 H12 0.980 no
C10 H13 0.980 no
C10 H14 0.980 no
C10 H15 0.980 no
C16 H16 0.980 no
C16 H17 0.980 no
C16 H18 0.980 no
C17 H19 0.980 no
C17 H20 0.980 no
C17 H21 0.980 no
C18 H22 0.980 no
C18 H23 0.980 no
C18 H24 0.980 no
C19 H25 0.980 no
C19 H26 0.980 no
C19 H27 0.980 no
C20 H28 0.980 no
C20 H29 0.980 no
C20 H30 0.980 no
C29 H31 0.980 no
C29 H32 0.980 no
C29 H33 0.980 no
C30 H34 0.980 no
C30 H35 0.980 no
C30 H36 0.980 no
C31 H37 0.980 no
C31 H38 0.980 no
C31 H39 0.980 no
C32 H40 0.980 no
C32 H41 0.980 no
C32 H42 0.980 no
C38 H43 0.980 no
C38 H44 0.980 no
C38 H45 0.980 no
C39 H46 0.980 no
C39 H47 0.980 no
C39 H48 0.980 no
C40 H49 0.980 no
C40 H50 0.980 no
C40 H51 0.980 no
C41 H52 0.980 no
C41 H53 0.980 no
C41 H54 0.980 no
C42 H55 0.980 no
C42 H56 0.980 no
C42 H57 0.980 no
C48 H58 0.980 no
C48 H59 0.980 no
C48 H60 0.980 no
C49 H61 0.980 no
C49 H62 0.980 no
C49 H63 0.980 no
C50 H64 0.980 no
C50 H65 0.980 no
C50 H66 0.980 no
C51 H67 0.980 no
C51 H68 0.980 no
C51 H69 0.980 no
C52 H70 0.980 no
C52 H71 0.980 no
C52 H72 0.980 no
C61 H73 0.980 no
C61 H74 0.980 no
C61 H75 0.980 no
C62 H76 0.980 no
C62 H77 0.980 no
C62 H78 0.980 no
C63 H79 0.980 no
C63 H80 0.980 no
C63 H81 0.980 no
C64 H82 0.980 no
C64 H83 0.980 no
C64 H84 0.980 no
Fe1 Fe2 3.1989(10) yes
Fe1 Fe3 2.7418(10) yes
Fe1 Fe4 2.7306(10) yes
Fe2 Fe3 2.7505(9) yes
Fe2 Fe4 2.7601(11) yes
Fe3 Fe4 3.2499(11) yes
Fe5 Fe6 3.1960(10) yes
Fe5 Fe7 2.7603(9) yes
Fe5 Fe8 2.7619(11) yes
Fe6 Fe7 2.7601(10) yes
Fe6 Fe8 2.7223(10) yes
Fe7 Fe8 3.2216(11) yes

loop_
_geom_contact_atom_site_label_1
_geom_contact_atom_site_label_2
_geom_contact_distance
_geom_contact_site_symmetry_2
_geom_contact_publ_flag
S2 S9 3.1358(16) . ?
S9 S2 3.1358(16) . ?
S15 C25 3.436(5) . ?
F1 C11 3.447(6) . ?
F1 C15 3.349(7) . ?
F1 C20 3.452(7) . ?
F1 C43 3.266(6) 2_645 ?
F1 C46 3.551(7) 2_645 ?
F1 C47 3.162(6) 2_645 ?
F1 C52 3.422(7) 2_645 ?
F2 C19 3.502(6) 3_555 ?
F2 C63 3.279(8) 3_655 ?
F3 C13 3.179(6) . ?
F3 C14 2.958(6) . ?
F3 C15 3.319(6) . ?
F3 C18 3.287(6) 3_555 ?
F3 C19 3.237(7) . ?
F4 C11 3.345(7) . ?
F4 C12 3.137(6) . ?
F4 C13 3.520(7) . ?
F4 C17 3.372(7) . ?
F5 C45 3.107(6) 2_645 ?
F5 C46 2.951(6) 2_645 ?
F5 C47 3.534(6) 2_645 ?
F5 C50 3.428(7) 2_645 ?
F5 C51 3.135(7) 2_645 ?
F5 C63 3.386(7) 3_655 ?
F6 C43 3.504(6) 2_645 ?
F6 C44 3.092(6) 2_645 ?
F6 C45 3.307(7) 2_645 ?
F6 C49 3.294(6) 2_645 ?
F7 O5 3.331(7) 3_656 ?
F7 C1 3.409(8) 4_655 ?
F7 C2 3.220(8) 4_655 ?
F7 C3 3.384(8) 4_655 ?
F8 C32 3.219(8) 1_655 ?
F8 C41 3.322(7) . ?
F9 C3 3.323(6) 4_655 ?
F9 C4 3.404(7) 4_655 ?
F9 C8 3.319(7) 4_655 ?
F9 C9 3.456(8) 4_655 ?
F9 C50 3.523(7) . ?
F10 C4 3.203(7) 4_655 ?
F10 C5 3.191(6) 4_655 ?
F10 C9 3.399(8) 4_655 ?
F10 C10 3.385(8) 4_655 ?
F11 C31 3.283(8) 3_656 ?
F11 C38 3.495(8) 3_656 ?
F12 C40 3.168(7) . ?
F12 C42 3.421(7) 3_656 ?
O1 O13 3.257(5) . ?
O1 O15 3.348(5) . ?
O1 C50 3.345(7) 4_554 ?
O1 C55 3.359(6) . ?
O1 C59 3.034(6) . ?
O2 C39 3.487(6) 4_554 ?
O2 C40 3.211(7) 4_554 ?
O3 C40 3.461(6) 4_554 ?
O4 C48 3.402(6) . ?
O4 C64 3.546(7) 2_655 ?
O5 F7 3.331(7) 3_656 ?
O5 C6 3.260(8) 2_545 ?
O5 C61 3.360(7) 2_545 ?
O6 O10 3.257(6) . ?
O6 O12 3.424(6) . ?
O6 O13 3.514(5) 1_455 ?
O6 C58 3.441(7) . ?
O6 C62 3.234(8) . ?
O7 C38 3.249(6) . ?
O8 O13 3.303(5) 1_455 ?
O8 C59 3.402(6) 1_455 ?
O9 C18 3.409(7) 4_555 ?
O9 C19 3.334(7) 2_555 ?
O10 O6 3.257(6) . ?
O10 C9 3.239(8) 4_555 ?
O10 C18 3.394(7) 4_555 ?
O11 C64 3.156(8) 2_655 ?
O12 O6 3.424(6) . ?
O12 C7 3.195(7) . ?
O13 O1 3.257(5) . ?
O13 O6 3.514(5) 1_655 ?
O13 O8 3.303(5) 1_655 ?
O13 C28 3.333(6) 1_655 ?
O13 C29 3.430(7) . ?
O14 C16 3.281(6) . ?
O14 C30 3.228(8) 2_645 ?
O14 C52 3.105(7) 2_645 ?
O15 O1 3.348(5) . ?
O16 C32 3.457(6) 1_655 ?
C1 F7 3.409(8) 4_454 ?
C2 F7 3.220(8) 4_454 ?
C3 F7 3.384(8) 4_454 ?
C3 F9 3.323(6) 4_454 ?
C4 F9 3.404(7) 4_454 ?
C4 F10 3.203(7) 4_454 ?
C5 F10 3.191(6) 4_454 ?
C6 O5 3.260(8) 2_555 ?
C7 O12 3.195(7) . ?
C8 F9 3.319(7) 4_454 ?
C8 C63 3.571(9) 1_455 ?
C9 F9 3.456(8) 4_454 ?
C9 F10 3.399(8) 4_454 ?
C9 O10 3.239(8) 4_554 ?
C10 F10 3.385(8) 4_454 ?
C11 F1 3.447(6) . ?
C11 F4 3.345(7) . ?
C12 F4 3.137(6) . ?
C13 F3 3.179(6) . ?
C13 F4 3.520(7) . ?
C14 F3 2.958(6) . ?
C15 F1 3.349(7) . ?
C15 F3 3.319(6) . ?
C16 O14 3.281(6) . ?
C17 F4 3.372(7) . ?
C18 F3 3.287(6) 3_555 ?
C18 O9 3.409(7) 4_554 ?
C18 O10 3.394(7) 4_554 ?
C19 F2 3.502(6) 3_555 ?
C19 F3 3.237(7) . ?
C19 O9 3.334(7) 2_545 ?
C20 F1 3.452(7) . ?
C22 C39 3.579(7) 4_554 ?
C25 S15 3.436(5) . ?
C28 O13 3.333(6) 1_455 ?
C29 O13 3.430(7) . ?
C30 O14 3.228(8) 2_655 ?
C30 C60 3.433(8) 2_655 ?
C31 F11 3.283(8) 3_656 ?
C32 F8 3.219(8) 1_455 ?
C32 O16 3.457(6) 1_455 ?
C32 C55 3.539(7) 1_455 ?
C32 C59 3.600(7) 1_455 ?
C38 F11 3.495(8) 3_656 ?
C38 O7 3.249(6) . ?
C39 O2 3.487(6) 4_555 ?
C39 C22 3.579(7) 4_555 ?
C40 F12 3.168(7) . ?
C40 O2 3.211(7) 4_555 ?
C40 O3 3.461(6) 4_555 ?
C41 F8 3.322(7) . ?
C42 F12 3.421(7) 3_656 ?
C43 F1 3.266(6) 2_655 ?
C43 F6 3.504(6) 2_655 ?
C44 F6 3.092(6) 2_655 ?
C45 F5 3.107(6) 2_655 ?
C45 F6 3.307(7) 2_655 ?
C46 F1 3.551(7) 2_655 ?
C46 F5 2.951(6) 2_655 ?
C47 F1 3.162(6) 2_655 ?
C47 F5 3.534(6) 2_655 ?
C48 O4 3.402(6) . ?
C49 F6 3.294(6) 2_655 ?
C50 F5 3.428(7) 2_655 ?
C50 F9 3.523(7) . ?
C50 O1 3.345(7) 4_555 ?
C51 F5 3.135(7) 2_655 ?
C52 F1 3.422(7) 2_655 ?
C52 O14 3.105(7) 2_655 ?
C55 O1 3.359(6) . ?
C55 C32 3.539(7) 1_655 ?
C58 O6 3.441(7) . ?
C59 O1 3.034(6) . ?
C59 O8 3.402(6) 1_655 ?
C59 C32 3.600(7) 1_655 ?
C60 C30 3.433(8) 2_645 ?
C61 O5 3.360(7) 2_555 ?
C61 C64 3.595(10) 2_655 ?
C62 O6 3.234(8) . ?
C63 F2 3.279(8) 3_655 ?
C63 F5 3.386(7) 3_655 ?
C63 C8 3.571(9) 1_655 ?
C64 O4 3.546(7) 2_645 ?
C64 O11 3.156(8) 2_645 ?
C64 C61 3.595(10) 2_645 ?
S3 H48 3.505 4_554 ?
S5 H46 3.492 4_554 ?
S6 H46 3.509 4_554 ?
S6 H47 3.424 4_554 ?
S6 H82 3.235 2_655 ?
S7 H45 3.228 . ?
S7 H55 3.288 . ?
S7 H73 3.461 2_545 ?
S13 H84 3.326 2_655 ?
S14 H19 3.567 4_555 ?
S15 H42 3.579 1_655 ?
S16 H18 3.502 . ?
S16 H35 3.419 2_645 ?
S16 H36 3.169 2_645 ?
P1 H22 3.367 3_555 ?
P2 H39 3.514 3_656 ?
P2 H49 3.394 . ?
F1 H17 2.913 . ?
F1 H28 3.491 . ?
F1 H29 3.002 . ?
F1 H59 3.036 2_645 ?
F1 H70 3.566 2_645 ?
F1 H71 2.989 2_645 ?
F2 H22 2.772 3_555 ?
F2 H26 3.312 3_555 ?
F2 H27 2.809 3_555 ?
F2 H75 2.906 4_554 ?
F2 H79 3.120 3_655 ?
F2 H80 2.684 3_655 ?
F2 H81 3.569 3_655 ?
F3 H22 2.483 3_555 ?
F3 H23 3.469 . ?
F3 H23 3.299 3_555 ?
F3 H25 3.581 . ?
F3 H26 2.709 . ?
F3 H26 3.549 3_555 ?
F3 H29 3.503 . ?
F4 H17 3.457 . ?
F4 H20 2.837 . ?
F5 H64 3.408 2_645 ?
F5 H65 3.168 2_645 ?
F5 H67 3.568 2_645 ?
F5 H68 2.519 2_645 ?
F5 H79 2.813 3_655 ?
F5 H80 3.068 3_655 ?
F6 H12 3.232 3_555 ?
F6 H22 3.122 3_555 ?
F6 H61 3.427 2_645 ?
F6 H62 2.850 2_645 ?
F6 H65 3.142 2_645 ?
F6 H78 3.124 2_545 ?
F7 H5 3.125 4_655 ?
F7 H8 3.561 4_655 ?
F7 H32 3.385 4_555 ?
F7 H39 2.771 3_656 ?
F8 H40 2.587 1_655 ?
F8 H41 3.339 1_655 ?
F8 H42 3.248 1_655 ?
F8 H49 3.096 . ?
F8 H53 3.282 . ?
F8 H54 2.527 . ?
F8 H61 3.536 . ?
F9 H7 3.199 4_655 ?
F9 H8 2.961 4_655 ?
F9 H11 2.706 4_655 ?
F9 H32 3.334 4_555 ?
F9 H33 3.173 4_555 ?
F9 H49 3.092 . ?
F9 H61 2.935 . ?
F9 H65 3.271 . ?
F9 H66 2.874 . ?
F10 H10 3.428 4_655 ?
F10 H11 3.022 4_655 ?
F10 H14 2.724 4_655 ?
F10 H37 3.439 1_655 ?
F10 H38 3.227 1_655 ?
F10 H39 3.122 3_656 ?
F10 H40 2.990 1_655 ?
F11 H37 3.582 1_655 ?
F11 H38 2.939 3_656 ?
F11 H39 2.868 3_656 ?
F11 H44 2.592 3_656 ?
F12 H32 3.015 4_555 ?
F12 H49 2.266 . ?
F12 H50 3.339 . ?
F12 H53 3.137 . ?
F12 H54 3.341 . ?
F12 H55 3.506 3_656 ?
F12 H56 2.680 3_656 ?
O1 H51 3.311 4_554 ?
O1 H64 2.512 4_554 ?
O1 H66 3.473 4_554 ?
O1 H79 3.376 . ?
O2 H46 3.008 4_554 ?
O2 H47 3.324 4_554 ?
O2 H50 2.286 4_554 ?
O2 H52 2.929 2_655 ?
O2 H53 3.592 2_655 ?
O2 H82 3.539 2_655 ?
O3 H50 2.817 4_554 ?
O3 H51 3.297 4_554 ?
O3 H60 3.133 . ?
O4 H59 3.374 . ?
O4 H60 2.596 . ?
O4 H70 2.811 . ?
O4 H82 2.685 2_655 ?
O5 H1 2.926 2_545 ?
O5 H2 2.766 2_545 ?
O5 H5 3.062 2_545 ?
O5 H73 2.529 2_545 ?
O5 H74 3.430 2_545 ?
O6 H10 3.556 4_555 ?
O6 H62 3.294 1_455 ?
O6 H63 3.348 1_455 ?
O6 H76 2.479 . ?
O6 H78 3.506 . ?
O7 H2 3.592 2_545 ?
O7 H14 3.552 4_555 ?
O7 H43 3.307 . ?
O7 H44 2.764 . ?
O7 H45 3.155 . ?
O8 H74 3.500 2_545 ?
O9 H19 3.035 4_555 ?
O9 H23 2.457 4_555 ?
O9 H25 3.186 2_555 ?
O9 H26 2.841 2_555 ?
O9 H27 3.451 2_555 ?
O10 H10 2.463 4_555 ?
O10 H12 3.185 4_555 ?
O10 H15 3.504 4_555 ?
O10 H19 2.852 4_555 ?
O10 H23 3.292 4_555 ?
O10 H24 2.639 4_555 ?
O11 H1 2.831 . ?
O11 H6 3.518 . ?
O11 H83 2.473 2_655 ?
O11 H84 2.994 2_655 ?
O12 H4 3.055 . ?
O12 H5 3.438 . ?
O12 H6 2.620 . ?
O13 H8 3.328 1_655 ?
O13 H9 3.153 1_655 ?
O13 H31 2.727 . ?
O13 H33 3.410 . ?
O13 H42 3.451 1_655 ?
O14 H17 2.787 . ?
O14 H18 2.919 . ?
O14 H28 3.398 . ?
O14 H35 2.392 2_645 ?
O14 H36 3.373 2_645 ?
O14 H70 2.733 2_645 ?
O14 H71 2.824 2_645 ?
O14 H72 3.262 2_645 ?
O15 H74 3.392 2_645 ?
O16 H35 3.399 2_645 ?
O16 H36 3.385 2_645 ?
O16 H41 2.589 1_655 ?
O16 H74 3.479 2_645 ?
C1 H39 3.473 2_555 ?
C6 H37 3.445 2_555 ?
C6 H39 3.119 2_555 ?
C6 H83 3.262 2_655 ?
C8 H31 3.393 1_455 ?
C8 H33 3.099 1_455 ?
C8 H65 3.076 4_454 ?
C8 H79 3.215 1_455 ?
C8 H81 3.011 1_455 ?
C9 H61 3.095 4_454 ?
C9 H62 3.407 4_454 ?
C10 H43 3.056 4_554 ?
C10 H47 2.965 4_554 ?
C17 H69 3.484 4_554 ?
C18 H26 3.426 3_555 ?
C18 H78 3.358 4_554 ?
C19 H73 3.452 2_545 ?
C19 H75 2.926 2_545 ?
C20 H35 3.425 2_645 ?
C20 H59 3.449 2_645 ?
C21 H46 2.822 4_554 ?
C22 H46 2.833 4_554 ?
C22 H47 3.448 4_554 ?
C22 H50 3.540 4_554 ?
C22 H82 3.549 2_655 ?
C23 H45 3.035 . ?
C23 H73 3.258 2_545 ?
C24 H45 3.563 . ?
C25 H46 3.297 4_554 ?
C25 H50 3.197 4_554 ?
C25 H51 3.213 4_554 ?
C25 H64 3.438 4_554 ?
C26 H46 3.290 4_554 ?
C26 H50 2.948 4_554 ?
C26 H82 3.009 2_655 ?
C27 H2 3.439 2_545 ?
C27 H44 3.163 . ?
C27 H45 3.274 . ?
C27 H73 3.116 2_545 ?
C28 H76 3.532 . ?
C29 H8 2.665 1_655 ?
C29 H50 3.270 4_554 ?
C29 H51 3.433 4_554 ?
C30 H28 3.287 2_655 ?
C30 H52 3.479 2_655 ?
C30 H56 3.422 2_655 ?
C30 H57 3.233 2_655 ?
C30 H59 3.305 . ?
C30 H60 3.214 . ?
C30 H70 3.032 . ?
C30 H82 3.266 2_655 ?
C31 H2 2.770 2_545 ?
C31 H14 3.586 4_555 ?
C31 H38 3.350 3_556 ?
C31 H44 3.363 . ?
C32 H63 3.200 1_455 ?
C36 H53 3.372 3_656 ?
C39 H13 3.474 4_555 ?
C39 H15 3.186 4_555 ?
C40 H32 3.509 4_555 ?
C40 H33 3.387 4_555 ?
C41 H36 3.520 2_645 ?
C41 H53 3.442 3_656 ?
C42 H34 3.359 2_645 ?
C42 H36 3.345 2_645 ?
C48 H34 3.517 . ?
C49 H11 2.915 4_655 ?
C49 H42 3.012 1_655 ?
C49 H76 3.285 1_655 ?
C49 H78 3.536 1_655 ?
C50 H7 3.200 4_655 ?
C50 H33 3.139 4_555 ?
C50 H79 3.198 4_555 ?
C51 H16 3.129 4_555 ?
C51 H20 3.376 4_555 ?
C52 H17 3.592 2_655 ?
C52 H35 3.353 . ?
C52 H84 3.098 2_655 ?
C53 H6 3.389 . ?
C53 H19 2.980 4_555 ?
C53 H20 3.433 4_555 ?
C54 H6 3.392 . ?
C54 H19 2.796 4_555 ?
C55 H41 2.973 1_655 ?
C55 H42 3.381 1_655 ?
C56 H18 3.401 . ?
C56 H41 3.066 1_655 ?
C57 H6 3.450 . ?
C57 H19 3.315 4_555 ?
C57 H23 3.520 4_555 ?
C58 H6 3.474 . ?
C58 H19 2.971 4_555 ?
C58 H23 3.424 4_555 ?
C58 H24 3.326 4_555 ?
C59 H31 3.575 . ?
C59 H41 3.275 1_655 ?
C59 H42 3.535 1_655 ?
C60 H18 3.515 . ?
C60 H35 2.834 2_645 ?
C60 H36 3.231 2_645 ?
C60 H41 3.363 1_655 ?
C61 H1 3.377 . ?
C61 H25 3.333 2_555 ?
C61 H27 3.200 2_555 ?
C61 H80 2.902 2_655 ?
C61 H83 2.842 2_655 ?
C61 H84 3.521 2_655 ?
C62 H4 3.441 . ?
C62 H58 3.310 1_455 ?
C62 H62 2.887 1_455 ?
C63 H7 3.362 1_655 ?
C63 H9 3.057 1_655 ?
C63 H74 2.996 2_645 ?
C63 H75 3.467 2_645 ?
C64 H3 3.554 2_645 ?
C64 H70 3.513 2_645 ?
C64 H72 3.281 2_645 ?
C64 H74 3.038 2_645 ?
H1 O5 2.926 2_555 ?
H1 O11 2.831 . ?
H1 C61 3.377 . ?
H1 H39 3.487 2_555 ?
H1 H73 3.086 . ?
H1 H74 3.590 . ?
H1 H83 2.937 2_655 ?
H2 O5 2.766 2_555 ?
H2 O7 3.592 2_555 ?
H2 C27 3.439 2_555 ?
H2 C31 2.770 2_555 ?
H2 H37 2.468 2_555 ?
H2 H38 3.557 2_555 ?
H2 H39 2.260 2_555 ?
H2 H83 3.337 2_655 ?
H3 C64 3.554 2_655 ?
H3 H82 3.223 2_655 ?
H3 H83 2.978 2_655 ?
H4 O12 3.055 . ?
H4 C62 3.441 . ?
H4 H31 3.103 1_455 ?
H4 H76 3.303 . ?
H4 H77 3.337 . ?
H5 F7 3.125 4_454 ?
H5 O5 3.062 2_555 ?
H5 O12 3.438 . ?
H5 H73 3.460 . ?
H5 H77 3.555 . ?
H6 O11 3.518 . ?
H6 O12 2.620 . ?
H6 C53 3.389 . ?
H6 C54 3.392 . ?
H6 C57 3.450 . ?
H6 C58 3.474 . ?
H7 F9 3.199 4_454 ?
H7 C50 3.200 4_454 ?
H7 C63 3.362 1_455 ?
H7 H33 3.264 1_455 ?
H7 H61 3.565 4_454 ?
H7 H64 3.554 4_454 ?
H7 H65 2.285 4_454 ?
H7 H66 3.466 4_454 ?
H7 H79 2.813 1_455 ?
H7 H81 3.027 1_455 ?
H8 F7 3.561 4_454 ?
H8 F9 2.961 4_454 ?
H8 O13 3.328 1_455 ?
H8 C29 2.665 1_455 ?
H8 H31 2.479 1_455 ?
H8 H32 2.908 1_455 ?
H8 H33 2.204 1_455 ?
H8 H65 3.052 4_454 ?
H8 H79 3.349 1_455 ?
H8 H81 3.280 1_455 ?
H9 O13 3.153 1_455 ?
H9 C63 3.057 1_455 ?
H9 H31 3.557 1_455 ?
H9 H33 3.567 1_455 ?
H9 H79 2.968 1_455 ?
H9 H81 2.311 1_455 ?
H10 F10 3.428 4_454 ?
H10 O6 3.556 4_554 ?
H10 O10 2.463 4_554 ?
H10 H61 3.435 4_454 ?
H10 H62 3.464 4_454 ?
H10 H78 3.407 4_554 ?
H11 F9 2.706 4_454 ?
H11 F10 3.022 4_454 ?
H11 C49 2.915 4_454 ?
H11 H61 2.187 4_454 ?
H11 H62 2.819 4_454 ?
H11 H63 3.488 4_454 ?
H11 H65 3.142 4_454 ?
H12 F6 3.232 3_555 ?
H12 O10 3.185 4_554 ?
H12 H61 3.365 4_454 ?
H12 H62 3.417 4_454 ?
H12 H78 3.353 4_554 ?
H13 C39 3.474 4_554 ?
H13 H37 3.544 2_555 ?
H13 H39 3.569 2_555 ?
H13 H43 3.073 4_554 ?
H13 H47 2.534 4_554 ?
H14 F10 2.724 4_454 ?
H14 O7 3.552 4_554 ?
H14 C31 3.586 4_554 ?
H14 H38 2.859 4_554 ?
H14 H43 2.904 4_554 ?
H14 H47 3.554 4_554 ?
H15 O10 3.504 4_554 ?
H15 C39 3.186 4_554 ?
H15 H43 2.683 4_554 ?
H15 H47 2.531 4_554 ?
H15 H48 2.968 4_554 ?
H16 C51 3.129 4_554 ?
H16 H67 3.157 4_554 ?
H16 H68 3.003 4_554 ?
H16 H69 2.712 4_554 ?
H17 F1 2.913 . ?
H17 F4 3.457 . ?
H17 O14 2.787 . ?
H17 C52 3.592 2_645 ?
H17 H70 3.542 2_645 ?
H17 H71 2.796 2_645 ?
H18 S16 3.502 . ?
H18 O14 2.919 . ?
H18 C56 3.401 . ?
H18 C60 3.515 . ?
H19 S14 3.567 4_554 ?
H19 O9 3.035 4_554 ?
H19 O10 2.852 4_554 ?
H19 C53 2.980 4_554 ?
H19 C54 2.796 4_554 ?
H19 C57 3.315 4_554 ?
H19 C58 2.971 4_554 ?
H20 F4 2.837 . ?
H20 C51 3.376 4_554 ?
H20 C53 3.433 4_554 ?
H20 H67 2.969 4_554 ?
H20 H69 2.892 4_554 ?
H21 H48 2.826 4_554 ?
H21 H69 3.172 4_554 ?
H22 P1 3.367 3_555 ?
H22 F2 2.772 3_555 ?
H22 F3 2.483 3_555 ?
H22 F6 3.122 3_555 ?
H22 H26 3.259 3_555 ?
H22 H78 3.498 4_554 ?
H23 F3 3.469 . ?
H23 F3 3.299 3_555 ?
H23 O9 2.457 4_554 ?
H23 O10 3.292 4_554 ?
H23 C57 3.520 4_554 ?
H23 C58 3.424 4_554 ?
H23 H26 2.721 3_555 ?
H23 H78 3.112 4_554 ?
H24 O10 2.639 4_554 ?
H24 C58 3.326 4_554 ?
H24 H78 2.935 4_554 ?
H25 F3 3.581 . ?
H25 O9 3.186 2_545 ?
H25 C61 3.333 2_545 ?
H25 H73 2.923 2_545 ?
H25 H75 2.855 2_545 ?
H25 H77 3.423 2_545 ?
H26 F2 3.312 3_555 ?
H26 F3 2.709 . ?
H26 F3 3.549 3_555 ?
H26 O9 2.841 2_545 ?
H26 C18 3.426 3_555 ?
H26 H22 3.259 3_555 ?
H26 H23 2.721 3_555 ?
H26 H75 3.037 2_545 ?
H27 F2 2.809 3_555 ?
H27 O9 3.451 2_545 ?
H27 C61 3.200 2_545 ?
H27 H73 3.164 2_545 ?
H27 H75 2.421 2_545 ?
H28 F1 3.491 . ?
H28 O14 3.398 . ?
H28 C30 3.287 2_645 ?
H28 H34 3.127 2_645 ?
H28 H35 2.609 2_645 ?
H28 H59 3.300 2_645 ?
H29 F1 3.002 . ?
H29 F3 3.503 . ?
H29 H34 3.519 2_645 ?
H29 H35 3.520 2_645 ?
H29 H59 2.723 2_645 ?
H29 H77 3.199 2_545 ?
H30 H55 3.505 . ?
H30 H57 3.431 . ?
H31 O13 2.727 . ?
H31 C8 3.393 1_655 ?
H31 C59 3.575 . ?
H31 H4 3.103 1_655 ?
H31 H8 2.479 1_655 ?
H31 H9 3.557 1_655 ?
H31 H58 3.306 . ?
H31 H60 3.535 . ?
H32 F7 3.385 4_554 ?
H32 F9 3.334 4_554 ?
H32 F12 3.015 4_554 ?
H32 C40 3.509 4_554 ?
H32 H8 2.908 1_655 ?
H32 H49 3.318 4_554 ?
H32 H50 3.113 4_554 ?
H32 H51 3.528 4_554 ?
H32 H56 3.466 2_655 ?
H33 F9 3.173 4_554 ?
H33 O13 3.410 . ?
H33 C8 3.099 1_655 ?
H33 C40 3.387 4_554 ?
H33 C50 3.139 4_554 ?
H33 H7 3.264 1_655 ?
H33 H8 2.204 1_655 ?
H33 H9 3.567 1_655 ?
H33 H49 3.390 4_554 ?
H33 H50 3.261 4_554 ?
H33 H51 2.959 4_554 ?
H33 H64 2.928 4_554 ?
H33 H65 3.109 4_554 ?
H33 H66 2.850 4_554 ?
H34 C42 3.359 2_655 ?
H34 C48 3.517 . ?
H34 H28 3.127 2_655 ?
H34 H29 3.519 2_655 ?
H34 H56 2.911 2_655 ?
H34 H57 2.969 2_655 ?
H34 H59 3.040 . ?
H34 H60 3.120 . ?
H34 H70 3.515 . ?
H35 S16 3.419 2_655 ?
H35 O14 2.392 2_655 ?
H35 O16 3.399 2_655 ?
H35 C20 3.425 2_655 ?
H35 C52 3.353 . ?
H35 C60 2.834 2_655 ?
H35 H28 2.609 2_655 ?
H35 H29 3.520 2_655 ?
H35 H57 3.464 2_655 ?
H35 H59 3.041 . ?
H35 H60 3.276 . ?
H35 H70 2.430 . ?
H35 H71 3.566 . ?
H35 H82 3.178 2_655 ?
H36 S16 3.169 2_655 ?
H36 O14 3.373 2_655 ?
H36 O16 3.385 2_655 ?
H36 C41 3.520 2_655 ?
H36 C42 3.345 2_655 ?
H36 C60 3.231 2_655 ?
H36 H52 2.549 2_655 ?
H36 H56 3.026 2_655 ?
H36 H57 2.776 2_655 ?
H36 H82 3.284 2_655 ?
H37 F10 3.439 1_455 ?
H37 F11 3.582 1_455 ?
H37 C6 3.445 2_545 ?
H37 H2 2.468 2_545 ?
H37 H13 3.544 2_545 ?
H37 H38 3.450 3_556 ?
H38 F10 3.227 1_455 ?
H38 F11 2.939 3_656 ?
H38 C31 3.350 3_556 ?
H38 H2 3.557 2_545 ?
H38 H14 2.859 4_555 ?
H38 H37 3.450 3_556 ?
H38 H38 2.655 3_556 ?
H38 H39 3.470 3_556 ?
H38 H44 3.218 . ?
H39 P2 3.514 3_656 ?
H39 F7 2.771 3_656 ?
H39 F10 3.122 3_656 ?
H39 F11 2.868 3_656 ?
H39 C1 3.473 2_545 ?
H39 C6 3.119 2_545 ?
H39 H1 3.487 2_545 ?
H39 H2 2.260 2_545 ?
H39 H13 3.569 2_545 ?
H39 H38 3.470 3_556 ?
H39 H44 3.441 . ?
H40 F8 2.587 1_455 ?
H40 F10 2.990 1_455 ?
H41 F8 3.339 1_455 ?
H41 O16 2.589 1_455 ?
H41 C55 2.973 1_455 ?
H41 C56 3.066 1_455 ?
H41 C59 3.275 1_455 ?
H41 C60 3.363 1_455 ?
H41 H63 3.509 1_455 ?
H42 S15 3.579 1_455 ?
H42 F8 3.248 1_455 ?
H42 O13 3.451 1_455 ?
H42 C49 3.012 1_455 ?
H42 C55 3.381 1_455 ?
H42 C59 3.535 1_455 ?
H42 H61 3.130 1_455 ?
H42 H62 3.254 1_455 ?
H42 H63 2.252 1_455 ?
H43 O7 3.307 . ?
H43 C10 3.056 4_555 ?
H43 H13 3.073 4_555 ?
H43 H14 2.904 4_555 ?
H43 H15 2.683 4_555 ?
H44 F11 2.592 3_656 ?
H44 O7 2.764 . ?
H44 C27 3.163 . ?
H44 C31 3.363 . ?
H44 H38 3.218 . ?
H44 H39 3.441 . ?
H45 S7 3.228 . ?
H45 O7 3.155 . ?
H45 C23 3.035 . ?
H45 C24 3.563 . ?
H45 C27 3.274 . ?
H46 S5 3.492 4_555 ?
H46 S6 3.509 4_555 ?
H46 O2 3.008 4_555 ?
H46 C21 2.822 4_555 ?
H46 C22 2.833 4_555 ?
H46 C25 3.297 4_555 ?
H46 C26 3.290 4_555 ?
H47 S6 3.424 4_555 ?
H47 O2 3.324 4_555 ?
H47 C10 2.965 4_555 ?
H47 C22 3.448 4_555 ?
H47 H13 2.534 4_555 ?
H47 H14 3.554 4_555 ?
H47 H15 2.531 4_555 ?
H48 S3 3.505 4_555 ?
H48 H15 2.968 4_555 ?
H48 H21 2.826 4_555 ?
H49 P2 3.394 . ?
H49 F8 3.096 . ?
H49 F9 3.092 . ?
H49 F12 2.266 . ?
H49 H32 3.318 4_555 ?
H49 H33 3.390 4_555 ?
H50 F12 3.339 . ?
H50 O2 2.286 4_555 ?
H50 O3 2.817 4_555 ?
H50 C22 3.540 4_555 ?
H50 C25 3.197 4_555 ?
H50 C26 2.948 4_555 ?
H50 C29 3.270 4_555 ?
H50 H32 3.113 4_555 ?
H50 H33 3.261 4_555 ?
H51 O1 3.311 4_555 ?
H51 O3 3.297 4_555 ?
H51 C25 3.213 4_555 ?
H51 C29 3.433 4_555 ?
H51 H32 3.528 4_555 ?
H51 H33 2.959 4_555 ?
H52 O2 2.929 2_645 ?
H52 C30 3.479 2_645 ?
H52 H36 2.549 2_645 ?
H53 F8 3.282 . ?
H53 F12 3.137 . ?
H53 O2 3.592 2_645 ?
H53 C36 3.372 3_656 ?
H53 C41 3.442 3_656 ?
H53 H53 2.764 3_656 ?
H54 F8 2.527 . ?
H54 F12 3.341 . ?
H55 S7 3.288 . ?
H55 F12 3.506 3_656 ?
H55 H30 3.505 . ?
H56 F12 2.680 3_656 ?
H56 C30 3.422 2_645 ?
H56 H32 3.466 2_645 ?
H56 H34 2.911 2_645 ?
H56 H36 3.026 2_645 ?
H57 C30 3.233 2_645 ?
H57 H30 3.431 . ?
H57 H34 2.969 2_645 ?
H57 H35 3.464 2_645 ?
H57 H36 2.776 2_645 ?
H58 C62 3.310 1_655 ?
H58 H31 3.306 . ?
H58 H76 2.802 1_655 ?
H58 H77 3.054 1_655 ?
H58 H78 3.596 1_655 ?
H59 F1 3.036 2_655 ?
H59 O4 3.374 . ?
H59 C20 3.449 2_655 ?
H59 C30 3.305 . ?
H59 H28 3.300 2_655 ?
H59 H29 2.723 2_655 ?
H59 H34 3.040 . ?
H59 H35 3.041 . ?
H59 H77 3.316 1_655 ?
H60 O3 3.133 . ?
H60 O4 2.596 . ?
H60 C30 3.214 . ?
H60 H31 3.535 . ?
H60 H34 3.120 . ?
H60 H35 3.276 . ?
H61 F6 3.427 2_655 ?
H61 F8 3.536 . ?
H61 F9 2.935 . ?
H61 C9 3.095 4_655 ?
H61 H7 3.565 4_655 ?
H61 H10 3.435 4_655 ?
H61 H11 2.187 4_655 ?
H61 H12 3.365 4_655 ?
H61 H42 3.130 1_655 ?
H62 F6 2.850 2_655 ?
H62 O6 3.294 1_655 ?
H62 C9 3.407 4_655 ?
H62 C62 2.887 1_655 ?
H62 H10 3.464 4_655 ?
H62 H11 2.819 4_655 ?
H62 H12 3.417 4_655 ?
H62 H42 3.254 1_655 ?
H62 H76 2.431 1_655 ?
H62 H77 3.287 1_655 ?
H62 H78 2.558 1_655 ?
H63 O6 3.348 1_655 ?
H63 C32 3.200 1_655 ?
H63 H11 3.488 4_655 ?
H63 H41 3.509 1_655 ?
H63 H42 2.252 1_655 ?
H63 H76 3.342 1_655 ?
H64 F5 3.408 2_655 ?
H64 O1 2.512 4_555 ?
H64 C25 3.438 4_555 ?
H64 H7 3.554 4_655 ?
H64 H33 2.928 4_555 ?
H64 H79 2.824 4_555 ?
H65 F5 3.168 2_655 ?
H65 F6 3.142 2_655 ?
H65 F9 3.271 . ?
H65 C8 3.076 4_655 ?
H65 H7 2.285 4_655 ?
H65 H8 3.052 4_655 ?
H65 H11 3.142 4_655 ?
H65 H33 3.109 4_555 ?
H65 H79 2.701 4_555 ?
H66 F9 2.874 . ?
H66 O1 3.473 4_555 ?
H66 H7 3.466 4_655 ?
H66 H33 2.850 4_555 ?
H67 F5 3.568 2_655 ?
H67 H16 3.157 4_555 ?
H67 H20 2.969 4_555 ?
H68 F5 2.519 2_655 ?
H68 H16 3.003 4_555 ?
H68 H79 3.459 4_555 ?
H69 C17 3.484 4_555 ?
H69 H16 2.712 4_555 ?
H69 H20 2.892 4_555 ?
H69 H21 3.172 4_555 ?
H70 F1 3.566 2_655 ?
H70 O4 2.811 . ?
H70 O14 2.733 2_655 ?
H70 C30 3.032 . ?
H70 C64 3.513 2_655 ?
H70 H17 3.542 2_655 ?
H70 H34 3.515 . ?
H70 H35 2.430 . ?
H70 H82 3.181 2_655 ?
H70 H84 3.023 2_655 ?
H71 F1 2.989 2_655 ?
H71 O14 2.824 2_655 ?
H71 H17 2.796 2_655 ?
H71 H35 3.566 . ?
H71 H84 3.269 2_655 ?
H72 O14 3.262 2_655 ?
H72 C64 3.281 2_655 ?
H72 H82 3.181 2_655 ?
H72 H84 2.528 2_655 ?
H73 S7 3.461 2_555 ?
H73 O5 2.529 2_555 ?
H73 C19 3.452 2_555 ?
H73 C23 3.258 2_555 ?
H73 C27 3.116 2_555 ?
H73 H1 3.086 . ?
H73 H5 3.460 . ?
H73 H25 2.923 2_555 ?
H73 H27 3.164 2_555 ?
H73 H83 3.329 2_655 ?
H74 O5 3.430 2_555 ?
H74 O8 3.500 2_555 ?
H74 O15 3.392 2_655 ?
H74 O16 3.479 2_655 ?
H74 C63 2.996 2_655 ?
H74 C64 3.038 2_655 ?
H74 H1 3.590 . ?
H74 H80 2.356 2_655 ?
H74 H81 2.995 2_655 ?
H74 H83 2.357 2_655 ?
H74 H84 3.055 2_655 ?
H75 F2 2.906 4_555 ?
H75 C19 2.926 2_555 ?
H75 C63 3.467 2_655 ?
H75 H25 2.855 2_555 ?
H75 H26 3.037 2_555 ?
H75 H27 2.421 2_555 ?
H75 H80 2.617 2_655 ?
H75 H81 3.503 2_655 ?
H76 O6 2.479 . ?
H76 C28 3.532 . ?
H76 C49 3.285 1_455 ?
H76 H4 3.303 . ?
H76 H58 2.802 1_455 ?
H76 H62 2.431 1_455 ?
H76 H63 3.342 1_455 ?
H77 H4 3.337 . ?
H77 H5 3.555 . ?
H77 H25 3.423 2_555 ?
H77 H29 3.199 2_555 ?
H77 H58 3.054 1_455 ?
H77 H59 3.316 1_455 ?
H77 H62 3.287 1_455 ?
H78 F6 3.124 2_555 ?
H78 O6 3.506 . ?
H78 C18 3.358 4_555 ?
H78 C49 3.536 1_455 ?
H78 H10 3.407 4_555 ?
H78 H12 3.353 4_555 ?
H78 H22 3.498 4_555 ?
H78 H23 3.112 4_555 ?
H78 H24 2.935 4_555 ?
H78 H58 3.596 1_455 ?
H78 H62 2.558 1_455 ?
H79 F2 3.120 3_655 ?
H79 F5 2.813 3_655 ?
H79 O1 3.376 . ?
H79 C8 3.215 1_655 ?
H79 C50 3.198 4_554 ?
H79 H7 2.813 1_655 ?
H79 H8 3.349 1_655 ?
H79 H9 2.968 1_655 ?
H79 H64 2.824 4_554 ?
H79 H65 2.701 4_554 ?
H79 H68 3.459 4_554 ?
H80 F2 2.684 3_655 ?
H80 F5 3.068 3_655 ?
H80 C61 2.902 2_645 ?
H80 H74 2.356 2_645 ?
H80 H75 2.617 2_645 ?
H81 F2 3.569 3_655 ?
H81 C8 3.011 1_655 ?
H81 H7 3.027 1_655 ?
H81 H8 3.280 1_655 ?
H81 H9 2.311 1_655 ?
H81 H74 2.995 2_645 ?
H81 H75 3.503 2_645 ?
H82 S6 3.235 2_645 ?
H82 O2 3.539 2_645 ?
H82 O4 2.685 2_645 ?
H82 C22 3.549 2_645 ?
H82 C26 3.009 2_645 ?
H82 C30 3.266 2_645 ?
H82 H3 3.223 2_645 ?
H82 H35 3.178 2_645 ?
H82 H36 3.284 2_645 ?
H82 H70 3.181 2_645 ?
H82 H72 3.181 2_645 ?
H83 O11 2.473 2_645 ?
H83 C6 3.262 2_645 ?
H83 C61 2.842 2_645 ?
H83 H1 2.937 2_645 ?
H83 H2 3.337 2_645 ?
H83 H3 2.978 2_645 ?
H83 H73 3.329 2_645 ?
H83 H74 2.357 2_645 ?
H84 S13 3.326 2_645 ?
H84 O11 2.994 2_645 ?
H84 C52 3.098 2_645 ?
H84 C61 3.521 2_645 ?
H84 H70 3.023 2_645 ?
H84 H71 3.269 2_645 ?
H84 H72 2.528 2_645 ?
H84 H74 3.055 2_645 ?
Fe1 Fe2 3.1989(10) . yes
Fe1 Fe3 2.7418(10) . yes
Fe1 Fe4 2.7306(10) . yes
Fe2 Fe3 2.7505(9) . yes
Fe2 Fe4 2.7601(11) . yes
Fe3 Fe4 3.2499(11) . yes
Fe5 Fe6 3.1960(10) . yes
Fe5 Fe7 2.7603(9) . yes
Fe5 Fe8 2.7619(11) . yes
Fe6 Fe7 2.7601(10) . yes
Fe6 Fe8 2.7223(10) . yes
Fe7 Fe8 3.2216(11) . yes

loop_
_geom_torsion_atom_site_label_1
_geom_torsion_atom_site_label_2
_geom_torsion_atom_site_label_3
_geom_torsion_atom_site_label_4
_geom_torsion
Fe3 Fe1 Fe4 Fe2 -58.26(2)
Fe3 Fe1 Fe4 S1 56.41(5)
Fe3 Fe1 Fe4 S2 -14.07(3)
Fe3 Fe1 Fe4 S4 -114.88(5)
Fe3 Fe1 Fe4 S7 -118.3(2)
Fe3 Fe1 Fe4 S8 140.08(4)
Fe4 Fe1 Fe3 Fe2 58.60(2)
Fe4 Fe1 Fe3 S1 -56.25(4)
Fe4 Fe1 Fe3 S2 14.19(4)
Fe4 Fe1 Fe3 S3 115.40(5)
Fe4 Fe1 Fe3 S5 115.94(14)
Fe4 Fe1 Fe3 S6 -135.71(5)
Fe3 Fe1 S1 Fe4 -95.93(4)
S1 Fe1 Fe3 Fe2 114.85(4)
S1 Fe1 Fe3 S2 70.45(5)
S1 Fe1 Fe3 S3 171.65(6)
S1 Fe1 Fe3 S5 172.19(15)
S1 Fe1 Fe3 S6 -79.46(6)
Fe3 Fe1 S3 Fe2 77.36(4)
S3 Fe1 Fe3 Fe2 -56.80(4)
S3 Fe1 Fe3 S1 -171.65(6)
S3 Fe1 Fe3 S2 -101.21(5)
S3 Fe1 Fe3 S5 0.53(14)
S3 Fe1 Fe3 S6 108.88(6)
Fe3 Fe1 S4 Fe2 -17.10(4)
Fe3 Fe1 S4 Fe4 60.77(4)
S4 Fe1 Fe3 Fe2 14.60(4)
S4 Fe1 Fe3 S1 -100.25(5)
S4 Fe1 Fe3 S2 -29.80(5)
S4 Fe1 Fe3 S3 71.41(5)
S4 Fe1 Fe3 S5 71.94(15)
S4 Fe1 Fe3 S6 -179.71(5)
Fe3 Fe1 C1 C2 -140.6(2)
Fe3 Fe1 C1 C5 101.7(3)
Fe3 Fe1 C1 C6 -21.0(6)
C1 Fe1 Fe3 Fe2 -164.89(17)
C1 Fe1 Fe3 S1 80.26(17)
C1 Fe1 Fe3 S2 150.70(17)
C1 Fe1 Fe3 S3 -108.09(17)
C1 Fe1 Fe3 S5 -107.6(2)
C1 Fe1 Fe3 S6 0.79(18)
Fe3 Fe1 C2 C1 58.7(3)
Fe3 Fe1 C2 C3 178.4(2)
Fe3 Fe1 C2 C7 -58.7(6)
C2 Fe1 Fe3 Fe2 160.9(2)
C2 Fe1 Fe3 S1 46.1(2)
C2 Fe1 Fe3 S2 116.5(2)
C2 Fe1 Fe3 S3 -142.3(2)
C2 Fe1 Fe3 S5 -141.7(2)
C2 Fe1 Fe3 S6 -33.4(2)
Fe3 Fe1 C3 C2 -10.3(15)
Fe3 Fe1 C3 C4 106.8(13)
Fe3 Fe1 C3 C8 -133.8(11)
C3 Fe1 Fe3 Fe2 170.0(13)
C3 Fe1 Fe3 S1 55.1(13)
C3 Fe1 Fe3 S2 125.6(13)
C3 Fe1 Fe3 S3 -133.2(13)
C3 Fe1 Fe3 S5 -132.7(13)
C3 Fe1 Fe3 S6 -24.3(13)
Fe3 Fe1 C4 C3 -170.0(2)
Fe3 Fe1 C4 C5 -53.4(4)
Fe3 Fe1 C4 C9 70.2(6)
C4 Fe1 Fe3 Fe2 -91.0(2)
C4 Fe1 Fe3 S1 154.2(2)
C4 Fe1 Fe3 S2 -135.4(2)
C4 Fe1 Fe3 S3 -34.2(2)
C4 Fe1 Fe3 S5 -33.7(3)
C4 Fe1 Fe3 S6 74.7(2)
Fe3 Fe1 C5 C1 -93.6(3)
Fe3 Fe1 C5 C4 147.7(3)
Fe3 Fe1 C5 C10 28.9(5)
C5 Fe1 Fe3 Fe2 -124.03(17)
C5 Fe1 Fe3 S1 121.12(17)
C5 Fe1 Fe3 S2 -168.44(17)
C5 Fe1 Fe3 S3 -67.23(17)
C5 Fe1 Fe3 S5 -66.7(2)
C5 Fe1 Fe3 S6 41.66(17)
Fe4 Fe1 S1 Fe3 95.93(4)
S1 Fe1 Fe4 Fe2 -114.67(5)
S1 Fe1 Fe4 S2 -70.48(6)
S1 Fe1 Fe4 S4 -171.29(7)
S1 Fe1 Fe4 S7 -174.7(2)
S1 Fe1 Fe4 S8 83.68(6)
Fe4 Fe1 S3 Fe2 16.94(4)
Fe4 Fe1 S3 Fe3 -60.41(4)
S3 Fe1 Fe4 Fe2 -14.42(3)
S3 Fe1 Fe4 S1 100.25(6)
S3 Fe1 Fe4 S2 29.77(5)
S3 Fe1 Fe4 S4 -71.04(6)
S3 Fe1 Fe4 S7 -74.5(2)
S3 Fe1 Fe4 S8 -176.08(5)
Fe4 Fe1 S4 Fe2 -77.87(4)
S4 Fe1 Fe4 Fe2 56.62(5)
S4 Fe1 Fe4 S1 171.29(7)
S4 Fe1 Fe4 S2 100.81(6)
S4 Fe1 Fe4 S7 -3.4(2)
S4 Fe1 Fe4 S8 -105.03(6)
Fe4 Fe1 C1 C2 -54.5(3)
Fe4 Fe1 C1 C5 -172.2(2)
Fe4 Fe1 C1 C6 65.1(7)
C1 Fe1 Fe4 Fe2 -158.7(2)
C1 Fe1 Fe4 S1 -44.0(2)
C1 Fe1 Fe4 S2 -114.5(2)
C1 Fe1 Fe4 S4 144.7(2)
C1 Fe1 Fe4 S7 141.2(3)
C1 Fe1 Fe4 S8 39.6(2)
Fe4 Fe1 C2 C1 145.0(2)
Fe4 Fe1 C2 C3 -95.4(3)
Fe4 Fe1 C2 C7 27.6(5)
C2 Fe1 Fe4 Fe2 168.69(14)
C2 Fe1 Fe4 S1 -76.64(15)
C2 Fe1 Fe4 S2 -147.12(15)
C2 Fe1 Fe4 S4 112.07(15)
C2 Fe1 Fe4 S7 108.7(2)
C2 Fe1 Fe4 S8 7.04(15)
Fe4 Fe1 C3 C2 99.1(3)
Fe4 Fe1 C3 C4 -143.8(2)
Fe4 Fe1 C3 C8 -24.4(5)
C3 Fe1 Fe4 Fe2 128.09(15)
C3 Fe1 Fe4 S1 -117.24(15)
C3 Fe1 Fe4 S2 172.28(15)
C3 Fe1 Fe4 S4 71.47(15)
C3 Fe1 Fe4 S7 68.1(3)
C3 Fe1 Fe4 S8 -33.56(15)
Fe4 Fe1 C4 C3 56.0(3)
Fe4 Fe1 C4 C5 172.6(2)
Fe4 Fe1 C4 C9 -63.8(6)
C4 Fe1 Fe4 Fe2 94.1(2)
C4 Fe1 Fe4 S1 -151.2(2)
C4 Fe1 Fe4 S2 138.3(2)
C4 Fe1 Fe4 S4 37.5(2)
C4 Fe1 Fe4 S7 34.1(3)
C4 Fe1 Fe4 S8 -67.5(2)
Fe4 Fe1 C5 C1 61.1(15)
Fe4 Fe1 C5 C4 -57.7(15)
Fe4 Fe1 C5 C10 -176.5(11)
C5 Fe1 Fe4 Fe2 146.2(14)
C5 Fe1 Fe4 S1 -99.1(14)
C5 Fe1 Fe4 S2 -169.6(14)
C5 Fe1 Fe4 S4 89.6(14)
C5 Fe1 Fe4 S7 86.2(14)
C5 Fe1 Fe4 S8 -15.4(14)
S1 Fe1 S3 Fe2 70.53(5)
S1 Fe1 S3 Fe3 -6.83(5)
S3 Fe1 S1 Fe3 6.49(5)
S3 Fe1 S1 Fe4 -89.44(5)
S1 Fe1 S4 Fe2 -70.76(6)
S1 Fe1 S4 Fe4 7.11(6)
S4 Fe1 S1 Fe3 89.16(5)
S4 Fe1 S1 Fe4 -6.77(6)
S1 Fe1 C1 C2 -88.3(2)
S1 Fe1 C1 C5 154.0(3)
S1 Fe1 C1 C6 31.2(6)
C1 Fe1 S1 Fe3 -111.43(17)
C1 Fe1 S1 Fe4 152.64(17)
S1 Fe1 C2 C1 93.9(2)
S1 Fe1 C2 C3 -146.4(3)
S1 Fe1 C2 C7 -23.4(5)
C2 Fe1 S1 Fe3 -149.71(15)
C2 Fe1 S1 Fe4 114.36(15)
S1 Fe1 C3 C2 41.2(3)
S1 Fe1 C3 C4 158.4(2)
S1 Fe1 C3 C8 -82.3(5)
C3 Fe1 S1 Fe3 -173.70(18)
C3 Fe1 S1 Fe4 90.37(18)
S1 Fe1 C4 C3 -50.4(5)
S1 Fe1 C4 C5 66.2(5)
S1 Fe1 C4 C9 -170.2(3)
C4 Fe1 S1 Fe3 -138.0(4)
C4 Fe1 S1 Fe4 126.1(4)
S1 Fe1 C5 C1 -33.6(4)
S1 Fe1 C5 C4 -152.4(2)
S1 Fe1 C5 C10 88.9(5)
C5 Fe1 S1 Fe3 -91.4(2)
C5 Fe1 S1 Fe4 172.7(2)
S3 Fe1 S4 Fe2 29.92(4)
S3 Fe1 S4 Fe4 107.79(5)
S4 Fe1 S3 Fe2 -29.91(4)
S4 Fe1 S3 Fe3 -107.27(4)
S3 Fe1 C1 C2 165.7(2)
S3 Fe1 C1 C5 48.0(3)
S3 Fe1 C1 C6 -74.7(6)
C1 Fe1 S3 Fe2 171.57(16)
C1 Fe1 S3 Fe3 94.21(16)
S3 Fe1 C2 C1 -28.3(4)
S3 Fe1 C2 C3 91.3(4)
S3 Fe1 C2 C7 -145.7(4)
C2 Fe1 S3 Fe2 -169.3(2)
C2 Fe1 S3 Fe3 113.3(3)
S3 Fe1 C3 C2 -139.0(2)
S3 Fe1 C3 C4 -21.9(3)
S3 Fe1 C3 C8 97.5(5)
C3 Fe1 S3 Fe2 -109.2(2)
C3 Fe1 S3 Fe3 173.4(2)
S3 Fe1 C4 C3 164.5(2)
S3 Fe1 C4 C5 -78.9(3)
S3 Fe1 C4 C9 44.7(5)
C4 Fe1 S3 Fe2 -123.06(16)
C4 Fe1 S3 Fe3 159.59(16)
S3 Fe1 C5 C1 -138.1(3)
S3 Fe1 C5 C4 103.1(3)
S3 Fe1 C5 C10 -15.7(4)
C5 Fe1 S3 Fe2 -161.11(14)
C5 Fe1 S3 Fe3 121.53(14)
S4 Fe1 C1 C2 40.6(5)
S4 Fe1 C1 C5 -77.2(5)
S4 Fe1 C1 C6 160.1(4)
C1 Fe1 S4 Fe2 161.8(3)
C1 Fe1 S4 Fe4 -120.3(3)
S4 Fe1 C2 C1 -160.7(2)
S4 Fe1 C2 C3 -41.0(3)
S4 Fe1 C2 C7 81.9(5)
C2 Fe1 S4 Fe2 -170.54(15)
C2 Fe1 S4 Fe4 -92.67(16)
S4 Fe1 C3 C2 145.3(3)
S4 Fe1 C3 C4 -97.6(2)
S4 Fe1 C3 C8 21.8(4)
C3 Fe1 S4 Fe2 165.57(14)
C3 Fe1 S4 Fe4 -116.56(14)
S4 Fe1 C4 C3 83.7(2)
S4 Fe1 C4 C5 -159.7(3)
S4 Fe1 C4 C9 -36.1(5)
C4 Fe1 S4 Fe2 126.38(17)
C4 Fe1 S4 Fe4 -155.75(17)
S4 Fe1 C5 C1 145.7(2)
S4 Fe1 C5 C4 26.9(4)
S4 Fe1 C5 C10 -91.8(5)
C5 Fe1 S4 Fe2 109.8(2)
C5 Fe1 S4 Fe4 -172.3(2)
C1 Fe1 C2 C3 119.6(4)
C1 Fe1 C2 C7 -117.4(6)
C2 Fe1 C1 C5 -117.7(4)
C2 Fe1 C1 C6 119.6(7)
C1 Fe1 C3 C2 -36.6(3)
C1 Fe1 C3 C4 80.6(3)
C1 Fe1 C3 C8 -160.1(5)
C3 Fe1 C1 C2 36.4(2)
C3 Fe1 C1 C5 -81.3(3)
C3 Fe1 C1 C6 156.0(6)
C1 Fe1 C4 C3 -79.9(3)
C1 Fe1 C4 C5 36.7(3)
C1 Fe1 C4 C9 160.3(6)
C4 Fe1 C1 C2 80.3(3)
C4 Fe1 C1 C5 -37.5(3)
C4 Fe1 C1 C6 -160.2(7)
C1 Fe1 C5 C4 -118.8(5)
C1 Fe1 C5 C10 122.5(6)
C5 Fe1 C1 C2 117.7(4)
C5 Fe1 C1 C6 -122.7(7)
C2 Fe1 C3 C4 117.2(4)
C2 Fe1 C3 C8 -123.5(6)
C3 Fe1 C2 C1 -119.6(4)
C3 Fe1 C2 C7 123.0(7)
C2 Fe1 C4 C3 -37.4(3)
C2 Fe1 C4 C5 79.2(3)
C2 Fe1 C4 C9 -157.2(6)
C4 Fe1 C2 C1 -80.9(3)
C4 Fe1 C2 C3 38.8(3)
C4 Fe1 C2 C7 161.7(6)
C2 Fe1 C5 C1 37.6(3)
C2 Fe1 C5 C4 -81.2(3)
C2 Fe1 C5 C10 160.1(5)
C5 Fe1 C2 C1 -37.5(3)
C5 Fe1 C2 C3 82.2(3)
C5 Fe1 C2 C7 -154.9(6)
C3 Fe1 C4 C5 116.6(4)
C3 Fe1 C4 C9 -119.8(6)
C4 Fe1 C3 C2 -117.2(4)
C4 Fe1 C3 C8 119.4(6)
C3 Fe1 C5 C1 80.0(3)
C3 Fe1 C5 C4 -38.8(3)
C3 Fe1 C5 C10 -157.6(5)
C5 Fe1 C3 C2 -78.9(3)
C5 Fe1 C3 C4 38.3(3)
C5 Fe1 C3 C8 157.6(5)
C4 Fe1 C5 C1 118.8(5)
C4 Fe1 C5 C10 -118.7(6)
C5 Fe1 C4 C3 -116.6(4)
C5 Fe1 C4 C9 123.6(7)
Fe3 Fe2 Fe4 Fe1 58.27(2)
Fe3 Fe2 Fe4 S1 13.08(3)
Fe3 Fe2 Fe4 S2 -56.53(4)
Fe3 Fe2 Fe4 S4 115.70(5)
Fe3 Fe2 Fe4 S7 -133.23(4)
Fe3 Fe2 Fe4 S8 111.57(13)
Fe4 Fe2 Fe3 Fe1 -57.90(2)
Fe4 Fe2 Fe3 S1 -13.01(3)
Fe4 Fe2 Fe3 S2 56.92(5)
Fe4 Fe2 Fe3 S3 -114.90(5)
Fe4 Fe2 Fe3 S5 138.25(4)
Fe4 Fe2 Fe3 S6 -111.97(19)
Fe3 Fe2 S2 Fe4 95.07(4)
S2 Fe2 Fe3 Fe1 -114.82(5)
S2 Fe2 Fe3 S1 -69.92(6)
S2 Fe2 Fe3 S3 -171.82(7)
S2 Fe2 Fe3 S5 81.33(6)
S2 Fe2 Fe3 S6 -168.9(2)
Fe3 Fe2 S3 Fe1 -77.07(4)
S3 Fe2 Fe3 Fe1 57.00(5)
S3 Fe2 Fe3 S1 101.89(6)
S3 Fe2 Fe3 S2 171.82(7)
S3 Fe2 Fe3 S5 -106.86(6)
S3 Fe2 Fe3 S6 2.93(19)
Fe3 Fe2 S4 Fe1 17.04(4)
Fe3 Fe2 S4 Fe4 -59.75(4)
S4 Fe2 Fe3 Fe1 -14.64(4)
S4 Fe2 Fe3 S1 30.25(5)
S4 Fe2 Fe3 S2 100.18(6)
S4 Fe2 Fe3 S3 -71.64(6)
S4 Fe2 Fe3 S5 -178.49(5)
S4 Fe2 Fe3 S6 -68.71(19)
Fe3 Fe2 C11 C12 -107.2(2)
Fe3 Fe2 C11 C15 134.4(2)
Fe3 Fe2 C11 C16 13.5(5)
C11 Fe2 Fe3 Fe1 161.61(15)
C11 Fe2 Fe3 S1 -153.50(15)
C11 Fe2 Fe3 S2 -83.57(15)
C11 Fe2 Fe3 S3 104.61(15)
C11 Fe2 Fe3 S5 -2.25(15)
C11 Fe2 Fe3 S6 107.5(2)
Fe3 Fe2 C12 C11 89.0(2)
Fe3 Fe2 C12 C13 -153.3(2)
Fe3 Fe2 C12 C17 -33.4(4)
C12 Fe2 Fe3 Fe1 120.76(14)
C12 Fe2 Fe3 S1 165.65(15)
C12 Fe2 Fe3 S2 -124.43(15)
C12 Fe2 Fe3 S3 63.76(15)
C12 Fe2 Fe3 S5 -43.10(15)
C12 Fe2 Fe3 S6 66.7(2)
Fe3 Fe2 C13 C12 49.2(4)
Fe3 Fe2 C13 C14 166.5(2)
Fe3 Fe2 C13 C18 -71.7(6)
C13 Fe2 Fe3 Fe1 88.7(2)
C13 Fe2 Fe3 S1 133.6(2)
C13 Fe2 Fe3 S2 -156.5(2)
C13 Fe2 Fe3 S3 31.7(2)
C13 Fe2 Fe3 S5 -75.2(2)
C13 Fe2 Fe3 S6 34.6(3)
Fe3 Fe2 C14 C13 -135.5(8)
Fe3 Fe2 C14 C15 -18.0(11)
Fe3 Fe2 C14 C19 103.6(9)
C14 Fe2 Fe3 Fe1 -146.8(9)
C14 Fe2 Fe3 S1 -101.9(9)
C14 Fe2 Fe3 S2 -32.0(9)
C14 Fe2 Fe3 S3 156.2(9)
C14 Fe2 Fe3 S5 49.4(9)
C14 Fe2 Fe3 S6 159.1(9)
Fe3 Fe2 C15 C11 -65.2(3)
Fe3 Fe2 C15 C14 175.8(2)
Fe3 Fe2 C15 C20 54.6(6)
C15 Fe2 Fe3 Fe1 -161.7(2)
C15 Fe2 Fe3 S1 -116.8(2)
C15 Fe2 Fe3 S2 -46.9(2)
C15 Fe2 Fe3 S3 141.3(2)
C15 Fe2 Fe3 S5 34.5(2)
C15 Fe2 Fe3 S6 144.3(2)
Fe4 Fe2 S2 Fe3 -95.07(4)
S2 Fe2 Fe4 Fe1 114.79(4)
S2 Fe2 Fe4 S1 69.60(5)
S2 Fe2 Fe4 S4 172.22(6)
S2 Fe2 Fe4 S7 -76.71(5)
S2 Fe2 Fe4 S8 168.10(14)
Fe4 Fe2 S3 Fe1 -16.73(4)
Fe4 Fe2 S3 Fe3 60.34(4)
S3 Fe2 Fe4 Fe1 14.40(4)
S3 Fe2 Fe4 S1 -30.79(5)
S3 Fe2 Fe4 S2 -100.39(5)
S3 Fe2 Fe4 S4 71.83(5)
S3 Fe2 Fe4 S7 -177.10(5)
S3 Fe2 Fe4 S8 67.70(14)
Fe4 Fe2 S4 Fe1 76.80(4)
S4 Fe2 Fe4 Fe1 -57.43(4)
S4 Fe2 Fe4 S1 -102.62(5)
S4 Fe2 Fe4 S2 -172.22(6)
S4 Fe2 Fe4 S7 111.07(6)
S4 Fe2 Fe4 S8 -4.13(13)
Fe4 Fe2 C11 C12 167.2(2)
Fe4 Fe2 C11 C15 48.7(3)
Fe4 Fe2 C11 C16 -72.2(6)
C11 Fe2 Fe4 Fe1 156.9(2)
C11 Fe2 Fe4 S1 111.7(2)
C11 Fe2 Fe4 S2 42.1(2)
C11 Fe2 Fe4 S4 -145.7(2)
C11 Fe2 Fe4 S7 -34.6(2)
C11 Fe2 Fe4 S8 -149.8(2)
Fe4 Fe2 C12 C11 -100.4(10)
Fe4 Fe2 C12 C13 17.3(11)
Fe4 Fe2 C12 C17 137.2(8)
C12 Fe2 Fe4 Fe1 -112.8(9)
C12 Fe2 Fe4 S1 -158.0(9)
C12 Fe2 Fe4 S2 132.4(9)
C12 Fe2 Fe4 S4 -55.4(9)
C12 Fe2 Fe4 S7 55.7(9)
C12 Fe2 Fe4 S8 -59.5(10)
Fe4 Fe2 C13 C12 -176.8(2)
Fe4 Fe2 C13 C14 -59.4(3)
Fe4 Fe2 C13 C18 62.3(5)
C13 Fe2 Fe4 Fe1 -97.85(18)
C13 Fe2 Fe4 S1 -143.04(18)
C13 Fe2 Fe4 S2 147.36(19)
C13 Fe2 Fe4 S4 -40.42(18)
C13 Fe2 Fe4 S7 70.65(19)
C13 Fe2 Fe4 S8 -44.5(2)
Fe4 Fe2 C14 C13 138.9(2)
Fe4 Fe2 C14 C15 -103.6(3)
Fe4 Fe2 C14 C19 17.9(4)
C14 Fe2 Fe4 Fe1 -132.49(14)
C14 Fe2 Fe4 S1 -177.68(15)
C14 Fe2 Fe4 S2 112.72(15)
C14 Fe2 Fe4 S4 -75.06(15)
C14 Fe2 Fe4 S7 36.01(15)
C14 Fe2 Fe4 S8 -79.19(19)
Fe4 Fe2 C15 C11 -150.5(2)
Fe4 Fe2 C15 C14 90.4(3)
Fe4 Fe2 C15 C20 -30.8(5)
C15 Fe2 Fe4 Fe1 -172.87(15)
C15 Fe2 Fe4 S1 141.94(15)
C15 Fe2 Fe4 S2 72.34(15)
C15 Fe2 Fe4 S4 -115.44(16)
C15 Fe2 Fe4 S7 -4.37(16)
C15 Fe2 Fe4 S8 -119.57(19)
S2 Fe2 S3 Fe1 -70.40(6)
S2 Fe2 S3 Fe3 6.67(6)
S3 Fe2 S2 Fe3 -6.35(6)
S3 Fe2 S2 Fe4 88.72(5)
S2 Fe2 S4 Fe1 70.43(5)
S2 Fe2 S4 Fe4 -6.36(5)
S4 Fe2 S2 Fe3 -89.07(5)
S4 Fe2 S2 Fe4 6.00(5)
S2 Fe2 C11 C12 -160.1(2)
S2 Fe2 C11 C15 81.4(2)
S2 Fe2 C11 C16 -39.4(5)
C11 Fe2 S2 Fe3 109.15(14)
C11 Fe2 S2 Fe4 -155.79(14)
S2 Fe2 C12 C11 27.0(3)
S2 Fe2 C12 C13 144.7(2)
S2 Fe2 C12 C17 -95.4(4)
C12 Fe2 S2 Fe3 92.75(19)
C12 Fe2 S2 Fe4 -172.18(19)
S2 Fe2 C13 C12 -83.5(4)
S2 Fe2 C13 C14 33.8(5)
S2 Fe2 C13 C18 155.6(3)
C13 Fe2 S2 Fe3 150.4(3)
C13 Fe2 S2 Fe4 -114.6(3)
S2 Fe2 C14 C13 -164.1(2)
S2 Fe2 C14 C15 -46.6(3)
S2 Fe2 C14 C19 75.0(4)
C14 Fe2 S2 Fe3 173.85(19)
C14 Fe2 S2 Fe4 -91.09(19)
S2 Fe2 C15 C11 -100.8(2)
S2 Fe2 C15 C14 140.2(3)
S2 Fe2 C15 C20 19.0(5)
C15 Fe2 S2 Fe3 147.11(16)
C15 Fe2 S2 Fe4 -117.82(16)
S3 Fe2 S4 Fe1 -29.92(4)
S3 Fe2 S4 Fe4 -106.71(4)
S4 Fe2 S3 Fe1 29.98(4)
S4 Fe2 S3 Fe3 107.05(5)
S3 Fe2 C11 C12 -54.0(3)
S3 Fe2 C11 C15 -172.5(2)
S3 Fe2 C11 C16 66.6(5)
C11 Fe2 S3 Fe1 -172.98(14)
C11 Fe2 S3 Fe3 -95.91(14)
S3 Fe2 C12 C11 131.9(2)
S3 Fe2 C12 C13 -110.3(2)
S3 Fe2 C12 C17 9.6(4)
C12 Fe2 S3 Fe1 157.00(14)
C12 Fe2 S3 Fe3 -125.93(14)
S3 Fe2 C13 C12 73.2(2)
S3 Fe2 C13 C14 -169.4(3)
S3 Fe2 C13 C18 -47.7(5)
C13 Fe2 S3 Fe1 119.66(16)
C13 Fe2 S3 Fe3 -163.27(16)
S3 Fe2 C14 C13 16.2(4)
S3 Fe2 C14 C15 133.7(2)
S3 Fe2 C14 C19 -104.7(4)
C14 Fe2 S3 Fe1 109.3(2)
C14 Fe2 S3 Fe3 -173.6(2)
S3 Fe2 C15 C11 14.4(4)
S3 Fe2 C15 C14 -104.7(4)
S3 Fe2 C15 C20 134.1(4)
C15 Fe2 S3 Fe1 177.4(2)
C15 Fe2 S3 Fe3 -105.6(2)
S4 Fe2 C11 C12 64.3(4)
S4 Fe2 C11 C15 -54.2(4)
S4 Fe2 C11 C16 -175.1(3)
C11 Fe2 S4 Fe1 -154.8(3)
C11 Fe2 S4 Fe4 128.4(3)
S4 Fe2 C12 C11 -150.8(2)
S4 Fe2 C12 C13 -33.0(3)
S4 Fe2 C12 C17 86.8(4)
C12 Fe2 S4 Fe1 -111.25(17)
C12 Fe2 S4 Fe4 171.96(17)
S4 Fe2 C13 C12 153.9(2)
S4 Fe2 C13 C14 -88.8(3)
S4 Fe2 C13 C18 33.0(4)
C13 Fe2 S4 Fe1 -131.46(14)
C13 Fe2 S4 Fe4 151.74(14)
S4 Fe2 C14 C13 92.0(3)
S4 Fe2 C14 C15 -150.5(3)
S4 Fe2 C14 C19 -29.0(4)
C14 Fe2 S4 Fe1 -170.55(14)
C14 Fe2 S4 Fe4 112.65(14)
S4 Fe2 C15 C11 155.0(2)
S4 Fe2 C15 C14 35.9(3)
S4 Fe2 C15 C20 -85.3(5)
C15 Fe2 S4 Fe1 168.17(16)
C15 Fe2 S4 Fe4 91.37(17)
C11 Fe2 C12 C13 117.8(4)
C11 Fe2 C12 C17 -122.4(5)
C12 Fe2 C11 C15 -118.5(4)
C12 Fe2 C11 C16 120.7(6)
C11 Fe2 C13 C12 -37.2(2)
C11 Fe2 C13 C14 80.2(3)
C11 Fe2 C13 C18 -158.1(5)
C13 Fe2 C11 C12 38.3(3)
C13 Fe2 C11 C15 -80.2(3)
C13 Fe2 C11 C16 158.9(6)
C11 Fe2 C14 C13 -80.5(3)
C11 Fe2 C14 C15 37.0(3)
C11 Fe2 C14 C19 158.6(5)
C14 Fe2 C11 C12 81.7(3)
C14 Fe2 C11 C15 -36.8(2)
C14 Fe2 C11 C16 -157.6(5)
C11 Fe2 C15 C14 -119.1(4)
C11 Fe2 C15 C20 119.7(6)
C15 Fe2 C11 C12 118.5(4)
C15 Fe2 C11 C16 -120.9(6)
C12 Fe2 C13 C14 117.4(4)
C12 Fe2 C13 C18 -120.9(6)
C13 Fe2 C12 C11 -117.8(4)
C13 Fe2 C12 C17 119.9(5)
C12 Fe2 C14 C13 -38.2(3)
C12 Fe2 C14 C15 79.3(3)
C12 Fe2 C14 C19 -159.1(5)
C14 Fe2 C12 C11 -79.7(3)
C14 Fe2 C12 C13 38.0(2)
C14 Fe2 C12 C17 157.9(5)
C12 Fe2 C15 C11 37.0(2)
C12 Fe2 C15 C14 -82.0(3)
C12 Fe2 C15 C20 156.8(6)
C15 Fe2 C12 C11 -37.3(3)
C15 Fe2 C12 C13 80.4(3)
C15 Fe2 C12 C17 -159.7(5)
C13 Fe2 C14 C15 117.5(4)
C13 Fe2 C14 C19 -120.9(5)
C14 Fe2 C13 C12 -117.4(4)
C14 Fe2 C13 C18 121.7(6)
C13 Fe2 C15 C11 80.8(3)
C13 Fe2 C15 C14 -38.3(3)
C13 Fe2 C15 C20 -159.5(6)
C15 Fe2 C13 C12 -79.9(3)
C15 Fe2 C13 C14 37.4(3)
C15 Fe2 C13 C18 159.2(5)
C14 Fe2 C15 C11 119.1(4)
C14 Fe2 C15 C20 -121.2(7)
C15 Fe2 C14 C13 -117.5(4)
C15 Fe2 C14 C19 121.6(6)
Fe1 Fe3 S1 Fe4 75.03(4)
Fe1 Fe3 S2 Fe2 59.73(4)
Fe1 Fe3 S2 Fe4 -16.38(4)
Fe1 Fe3 S3 Fe2 -94.16(5)
Fe1 Fe3 S5 C21 106.7(2)
Fe1 Fe3 S6 C22 -158.70(17)
Fe2 Fe3 S1 Fe1 -59.76(3)
Fe2 Fe3 S1 Fe4 15.28(4)
Fe2 Fe3 S2 Fe4 -76.11(4)
Fe2 Fe3 S3 Fe1 94.16(5)
Fe2 Fe3 S5 C21 160.28(17)
Fe2 Fe3 S6 C22 -108.0(2)
S1 Fe3 S2 Fe2 107.74(5)
S1 Fe3 S2 Fe4 31.63(4)
S2 Fe3 S1 Fe1 -107.04(4)
S2 Fe3 S1 Fe4 -32.00(4)
S1 Fe3 S3 Fe1 6.62(5)
S1 Fe3 S3 Fe2 -87.54(5)
S3 Fe3 S1 Fe1 -6.81(5)
S3 Fe3 S1 Fe4 68.22(5)
S1 Fe3 S5 C21 -84.8(2)
S5 Fe3 S1 Fe1 -175.16(9)
S5 Fe3 S1 Fe4 -100.13(10)
S1 Fe3 S6 C22 151.69(18)
S6 Fe3 S1 Fe1 102.84(5)
S6 Fe3 S1 Fe4 177.87(5)
S2 Fe3 S3 Fe1 87.74(5)
S2 Fe3 S3 Fe2 -6.42(6)
S3 Fe3 S2 Fe2 6.65(6)
S3 Fe3 S2 Fe4 -69.46(6)
S2 Fe3 S5 C21 -150.37(17)
S5 Fe3 S2 Fe2 -101.58(5)
S5 Fe3 S2 Fe4 -177.69(5)
S2 Fe3 S6 C22 87.8(2)
S6 Fe3 S2 Fe2 173.85(10)
S6 Fe3 S2 Fe4 97.75(11)
S3 Fe3 S5 C21 107.15(17)
S5 Fe3 S3 Fe1 -179.82(5)
S5 Fe3 S3 Fe2 86.02(5)
S3 Fe3 S6 C22 -105.50(18)
S6 Fe3 S3 Fe1 -84.90(6)
S6 Fe3 S3 Fe2 -179.06(6)
S5 Fe3 S6 C22 3.20(18)
S6 Fe3 S5 C21 -3.18(17)
Fe1 Fe4 S1 Fe3 -75.14(4)
Fe1 Fe4 S2 Fe2 -59.74(3)
Fe1 Fe4 S2 Fe3 16.44(4)
Fe1 Fe4 S4 Fe2 94.02(5)
Fe1 Fe4 S7 C23 -98.9(3)
Fe1 Fe4 S8 C24 162.68(18)
Fe2 Fe4 S1 Fe1 59.92(4)
Fe2 Fe4 S1 Fe3 -15.22(4)
Fe2 Fe4 S2 Fe3 76.18(4)
Fe2 Fe4 S4 Fe1 -94.02(5)
Fe2 Fe4 S7 C23 -155.87(18)
Fe2 Fe4 S8 C24 113.1(2)
S1 Fe4 S2 Fe2 -108.02(4)
S1 Fe4 S2 Fe3 -31.84(4)
S2 Fe4 S1 Fe1 106.87(5)
S2 Fe4 S1 Fe3 31.72(4)
S1 Fe4 S4 Fe1 -6.95(6)
S1 Fe4 S4 Fe2 87.07(5)
S4 Fe4 S1 Fe1 7.16(6)
S4 Fe4 S1 Fe3 -67.98(6)
S1 Fe4 S7 C23 87.8(2)
S7 Fe4 S1 Fe1 178.06(9)
S7 Fe4 S1 Fe3 102.92(10)
S1 Fe4 S8 C24 -146.77(18)
S8 Fe4 S1 Fe1 -97.29(5)
S8 Fe4 S1 Fe3 -172.43(5)
S2 Fe4 S4 Fe1 -87.95(5)
S2 Fe4 S4 Fe2 6.07(5)
S4 Fe4 S2 Fe2 -6.30(5)
S4 Fe4 S2 Fe3 69.89(5)
S2 Fe4 S7 C23 156.03(18)
S7 Fe4 S2 Fe2 107.64(5)
S7 Fe4 S2 Fe3 -176.17(5)
S2 Fe4 S8 C24 -86.8(2)
S8 Fe4 S2 Fe2 -169.97(12)
S8 Fe4 S2 Fe3 -93.78(13)
S4 Fe4 S7 C23 -101.87(19)
S7 Fe4 S4 Fe1 179.16(6)
S7 Fe4 S4 Fe2 -86.82(6)
S4 Fe4 S8 C24 109.71(18)
S8 Fe4 S4 Fe1 84.31(6)
S8 Fe4 S4 Fe2 178.33(5)
S7 Fe4 S8 C24 -4.58(18)
S8 Fe4 S7 C23 3.38(18)
Fe7 Fe5 Fe8 Fe6 59.30(2)
Fe7 Fe5 Fe8 S9 -56.68(4)
Fe7 Fe5 Fe8 S10 14.29(3)
Fe7 Fe5 Fe8 S12 116.58(5)
Fe7 Fe5 Fe8 S15 113.49(12)
Fe7 Fe5 Fe8 S16 -135.72(4)
Fe8 Fe5 Fe7 Fe6 -58.30(2)
Fe8 Fe5 Fe7 S9 57.22(5)
Fe8 Fe5 Fe7 S10 -14.20(3)
Fe8 Fe5 Fe7 S11 -115.00(5)
Fe8 Fe5 Fe7 S13 -115.3(2)
Fe8 Fe5 Fe7 S14 141.14(4)
Fe7 Fe5 S9 Fe8 94.19(4)
S9 Fe5 Fe7 Fe6 -115.52(5)
S9 Fe5 Fe7 S10 -71.42(6)
S9 Fe5 Fe7 S11 -172.22(7)
S9 Fe5 Fe7 S13 -172.5(2)
S9 Fe5 Fe7 S14 83.92(6)
Fe7 Fe5 S11 Fe6 -77.85(4)
S11 Fe5 Fe7 Fe6 56.70(5)
S11 Fe5 Fe7 S9 172.22(7)
S11 Fe5 Fe7 S10 100.80(6)
S11 Fe5 Fe7 S13 -0.3(2)
S11 Fe5 Fe7 S14 -103.86(7)
Fe7 Fe5 S12 Fe6 18.31(4)
Fe7 Fe5 S12 Fe8 -58.50(4)
S12 Fe5 Fe7 Fe6 -15.58(4)
S12 Fe5 Fe7 S9 99.94(6)
S12 Fe5 Fe7 S10 28.52(5)
S12 Fe5 Fe7 S11 -72.28(6)
S12 Fe5 Fe7 S13 -72.5(2)
S12 Fe5 Fe7 S14 -176.14(5)
Fe7 Fe5 C33 C34 -104.4(2)
Fe7 Fe5 C33 C37 137.6(2)
Fe7 Fe5 C33 C38 18.9(5)
C33 Fe5 Fe7 Fe6 162.62(15)
C33 Fe5 Fe7 S9 -81.87(15)
C33 Fe5 Fe7 S10 -153.28(15)
C33 Fe5 Fe7 S11 105.92(16)
C33 Fe5 Fe7 S13 105.6(3)
C33 Fe5 Fe7 S14 2.06(15)
Fe7 Fe5 C34 C33 91.7(3)
Fe7 Fe5 C34 C35 -149.5(2)
Fe7 Fe5 C34 C39 -28.7(4)
C34 Fe5 Fe7 Fe6 121.62(15)
C34 Fe5 Fe7 S9 -122.87(16)
C34 Fe5 Fe7 S10 165.72(15)
C34 Fe5 Fe7 S11 64.91(16)
C34 Fe5 Fe7 S13 64.6(3)
C34 Fe5 Fe7 S14 -38.94(15)
Fe7 Fe5 C35 C34 53.0(4)
Fe7 Fe5 C35 C36 169.4(2)
Fe7 Fe5 C35 C40 -69.8(6)
C35 Fe5 Fe7 Fe6 88.1(2)
C35 Fe5 Fe7 S9 -156.4(2)
C35 Fe5 Fe7 S10 132.2(2)
C35 Fe5 Fe7 S11 31.4(2)
C35 Fe5 Fe7 S13 31.1(4)
C35 Fe5 Fe7 S14 -72.4(2)
Fe7 Fe5 C36 C35 -128.7(11)
Fe7 Fe5 C36 C37 -11.5(14)
Fe7 Fe5 C36 C41 111.2(11)
C36 Fe5 Fe7 Fe6 -151.5(12)
C36 Fe5 Fe7 S9 -36.0(12)
C36 Fe5 Fe7 S10 -107.4(12)
C36 Fe5 Fe7 S11 151.8(12)
C36 Fe5 Fe7 S13 151.5(12)
C36 Fe5 Fe7 S14 47.9(12)
Fe7 Fe5 C37 C33 -62.5(3)
Fe7 Fe5 C37 C36 177.8(2)
Fe7 Fe5 C37 C42 56.9(5)
C37 Fe5 Fe7 Fe6 -161.4(2)
C37 Fe5 Fe7 S9 -45.9(2)
C37 Fe5 Fe7 S10 -117.3(2)
C37 Fe5 Fe7 S11 141.9(2)
C37 Fe5 Fe7 S13 141.6(3)
C37 Fe5 Fe7 S14 38.0(2)
Fe8 Fe5 S9 Fe7 -94.19(4)
S9 Fe5 Fe8 Fe6 115.98(4)
S9 Fe5 Fe8 S10 70.97(5)
S9 Fe5 Fe8 S12 173.26(6)
S9 Fe5 Fe8 S15 170.16(13)
S9 Fe5 Fe8 S16 -79.05(5)
Fe8 Fe5 S11 Fe6 -18.22(4)
Fe8 Fe5 S11 Fe7 59.63(4)
S11 Fe5 Fe8 Fe6 15.67(4)
S11 Fe5 Fe8 S9 -100.30(5)
S11 Fe5 Fe8 S10 -29.34(5)
S11 Fe5 Fe8 S12 72.95(5)
S11 Fe5 Fe8 S15 69.86(12)
S11 Fe5 Fe8 S16 -179.35(5)
Fe8 Fe5 S12 Fe6 76.81(4)
S12 Fe5 Fe8 Fe6 -57.28(4)
S12 Fe5 Fe8 S9 -173.26(6)
S12 Fe5 Fe8 S10 -102.29(5)
S12 Fe5 Fe8 S15 -3.09(12)
S12 Fe5 Fe8 S16 107.70(6)
Fe8 Fe5 C33 C34 170.7(2)
Fe8 Fe5 C33 C37 52.6(3)
Fe8 Fe5 C33 C38 -66.0(6)
C33 Fe5 Fe8 Fe6 158.3(2)
C33 Fe5 Fe8 S9 42.3(2)
C33 Fe5 Fe8 S10 113.3(2)
C33 Fe5 Fe8 S12 -144.4(2)
C33 Fe5 Fe8 S15 -147.5(2)
C33 Fe5 Fe8 S16 -36.7(2)
Fe8 Fe5 C34 C33 -89.1(14)
Fe8 Fe5 C34 C35 29.7(15)
Fe8 Fe5 C34 C39 150.5(11)
C34 Fe5 Fe8 Fe6 -119.9(14)
C34 Fe5 Fe8 S9 124.1(14)
C34 Fe5 Fe8 S10 -165.0(14)
C34 Fe5 Fe8 S12 -62.7(14)
C34 Fe5 Fe8 S15 -65.8(14)
C34 Fe5 Fe8 S16 45.0(14)
Fe8 Fe5 C35 C34 -175.9(2)
Fe8 Fe5 C35 C36 -59.4(3)
Fe8 Fe5 C35 C40 61.4(5)
C35 Fe5 Fe8 Fe6 -93.3(2)
C35 Fe5 Fe8 S9 150.8(2)
C35 Fe5 Fe8 S10 -138.3(2)
C35 Fe5 Fe8 S12 -36.0(2)
C35 Fe5 Fe8 S15 -39.1(2)
C35 Fe5 Fe8 S16 71.7(2)
Fe8 Fe5 C36 C35 140.7(2)
Fe8 Fe5 C36 C37 -102.1(3)
Fe8 Fe5 C36 C41 20.6(4)
C36 Fe5 Fe8 Fe6 -128.95(14)
C36 Fe5 Fe8 S9 115.07(14)
C36 Fe5 Fe8 S10 -173.96(14)
C36 Fe5 Fe8 S12 -71.67(14)
C36 Fe5 Fe8 S15 -74.76(18)
C36 Fe5 Fe8 S16 36.02(14)
Fe8 Fe5 C37 C33 -147.7(2)
Fe8 Fe5 C37 C36 92.6(3)
Fe8 Fe5 C37 C42 -28.3(5)
C37 Fe5 Fe8 Fe6 -169.45(14)
C37 Fe5 Fe8 S9 74.58(15)
C37 Fe5 Fe8 S10 145.54(14)
C37 Fe5 Fe8 S12 -112.17(15)
C37 Fe5 Fe8 S15 -115.26(18)
C37 Fe5 Fe8 S16 -4.47(15)
S9 Fe5 S11 Fe6 -71.55(6)
S9 Fe5 S11 Fe7 6.30(6)
S11 Fe5 S9 Fe7 -6.01(6)
S11 Fe5 S9 Fe8 88.18(5)
S9 Fe5 S12 Fe6 71.31(5)
S9 Fe5 S12 Fe8 -5.50(5)
S12 Fe5 S9 Fe7 -89.01(5)
S12 Fe5 S9 Fe8 5.19(5)
S9 Fe5 C33 C34 -156.6(2)
S9 Fe5 C33 C37 85.4(2)
S9 Fe5 C33 C38 -33.3(5)
C33 Fe5 S9 Fe7 110.75(15)
C33 Fe5 S9 Fe8 -155.06(15)
S9 Fe5 C34 C33 31.1(3)
S9 Fe5 C34 C35 149.9(2)
S9 Fe5 C34 C39 -89.3(4)
C34 Fe5 S9 Fe7 92.1(2)
C34 Fe5 S9 Fe8 -173.8(2)
S9 Fe5 C35 C34 -74.1(5)
S9 Fe5 C35 C36 42.4(6)
S9 Fe5 C35 C40 163.2(3)
C35 Fe5 S9 Fe7 144.4(4)
C35 Fe5 S9 Fe8 -121.4(4)
S9 Fe5 C36 C35 -161.7(2)
S9 Fe5 C36 C37 -44.5(3)
S9 Fe5 C36 C41 78.2(4)
C36 Fe5 S9 Fe7 174.65(19)
C36 Fe5 S9 Fe8 -91.16(19)
S9 Fe5 C37 C33 -97.3(2)
S9 Fe5 C37 C36 143.0(3)
S9 Fe5 C37 C42 22.1(5)
C37 Fe5 S9 Fe7 149.08(16)
C37 Fe5 S9 Fe8 -116.73(15)
S11 Fe5 S12 Fe6 -28.66(4)
S11 Fe5 S12 Fe8 -105.47(4)
S12 Fe5 S11 Fe6 28.66(4)
S12 Fe5 S11 Fe7 106.51(5)
S11 Fe5 C33 C34 -51.0(3)
S11 Fe5 C33 C37 -169.1(2)
S11 Fe5 C33 C38 72.3(5)
C33 Fe5 S11 Fe6 -173.60(14)
C33 Fe5 S11 Fe7 -95.75(15)
S11 Fe5 C34 C33 135.1(3)
S11 Fe5 C34 C35 -106.1(2)
S11 Fe5 C34 C39 14.7(4)
C34 Fe5 S11 Fe6 157.74(14)
C34 Fe5 S11 Fe7 -124.41(14)
S11 Fe5 C35 C34 76.5(2)
S11 Fe5 C35 C36 -167.0(2)
S11 Fe5 C35 C40 -46.2(5)
C35 Fe5 S11 Fe6 119.96(16)
C35 Fe5 S11 Fe7 -162.19(16)
S11 Fe5 C36 C35 19.2(4)
S11 Fe5 C36 C37 136.4(2)
S11 Fe5 C36 C41 -100.8(4)
C36 Fe5 S11 Fe6 107.6(2)
C36 Fe5 S11 Fe7 -174.5(2)
S11 Fe5 C37 C33 21.5(4)
S11 Fe5 C37 C36 -98.2(4)
S11 Fe5 C37 C42 140.8(4)
C37 Fe5 S11 Fe6 171.9(2)
C37 Fe5 S11 Fe7 -110.3(2)
S12 Fe5 C33 C34 71.6(4)
S12 Fe5 C33 C37 -46.5(4)
S12 Fe5 C33 C38 -165.1(3)
C33 Fe5 S12 Fe6 -157.9(3)
C33 Fe5 S12 Fe8 125.3(3)
S12 Fe5 C34 C33 -147.6(2)
S12 Fe5 C34 C35 -28.7(3)
S12 Fe5 C34 C39 92.0(4)
C34 Fe5 S12 Fe6 -109.7(2)
C34 Fe5 S12 Fe8 173.47(19)
S12 Fe5 C35 C34 157.8(2)
S12 Fe5 C35 C36 -85.7(3)
S12 Fe5 C35 C40 35.0(4)
C35 Fe5 S12 Fe6 -127.37(14)
C35 Fe5 S12 Fe8 155.82(14)
S12 Fe5 C36 C35 95.0(3)
S12 Fe5 C36 C37 -147.8(3)
S12 Fe5 C36 C41 -25.1(4)
C36 Fe5 S12 Fe6 -167.12(14)
C36 Fe5 S12 Fe8 116.07(14)
S12 Fe5 C37 C33 158.0(2)
S12 Fe5 C37 C36 38.3(3)
S12 Fe5 C37 C42 -82.7(5)
C37 Fe5 S12 Fe6 170.48(15)
C37 Fe5 S12 Fe8 93.67(16)
C33 Fe5 C34 C35 118.8(4)
C33 Fe5 C34 C39 -120.4(5)
C34 Fe5 C33 C37 -118.1(4)
C34 Fe5 C33 C38 123.3(6)
C33 Fe5 C35 C34 -36.6(3)
C33 Fe5 C35 C36 79.8(3)
C33 Fe5 C35 C40 -159.4(5)
C35 Fe5 C33 C34 37.5(3)
C35 Fe5 C33 C37 -80.5(3)
C35 Fe5 C33 C38 160.8(6)
C33 Fe5 C36 C35 -80.5(3)
C33 Fe5 C36 C37 36.7(3)
C33 Fe5 C36 C41 159.4(5)
C36 Fe5 C33 C34 81.8(3)
C36 Fe5 C33 C37 -36.2(2)
C36 Fe5 C33 C38 -154.9(6)
C33 Fe5 C37 C36 -119.7(4)
C33 Fe5 C37 C42 119.3(6)
C37 Fe5 C33 C34 118.1(4)
C37 Fe5 C33 C38 -118.7(6)
C34 Fe5 C35 C36 116.5(4)
C34 Fe5 C35 C40 -122.7(6)
C35 Fe5 C34 C33 -118.8(4)
C35 Fe5 C34 C39 120.8(5)
C34 Fe5 C36 C35 -38.3(3)
C34 Fe5 C36 C37 78.9(3)
C34 Fe5 C36 C41 -158.4(4)
C36 Fe5 C34 C33 -79.7(3)
C36 Fe5 C34 C35 39.1(2)
C36 Fe5 C34 C39 159.9(5)
C34 Fe5 C37 C33 37.2(2)
C34 Fe5 C37 C36 -82.5(3)
C34 Fe5 C37 C42 156.5(5)
C37 Fe5 C34 C33 -37.6(3)
C37 Fe5 C34 C35 81.2(3)
C37 Fe5 C34 C39 -158.0(5)
C35 Fe5 C36 C37 117.2(4)
C35 Fe5 C36 C41 -120.1(5)
C36 Fe5 C35 C34 -116.5(4)
C36 Fe5 C35 C40 120.8(6)
C35 Fe5 C37 C33 80.7(3)
C35 Fe5 C37 C36 -39.1(3)
C35 Fe5 C37 C42 -160.0(5)
C37 Fe5 C35 C34 -79.3(3)
C37 Fe5 C35 C36 37.2(3)
C37 Fe5 C35 C40 158.0(5)
C36 Fe5 C37 C33 119.7(4)
C36 Fe5 C37 C42 -121.0(6)
C37 Fe5 C36 C35 -117.2(4)
C37 Fe5 C36 C41 122.7(5)
Fe7 Fe6 Fe8 Fe5 -58.98(2)
Fe7 Fe6 Fe8 S9 -15.07(3)
Fe7 Fe6 Fe8 S10 56.54(5)
Fe7 Fe6 Fe8 S12 -115.41(5)
Fe7 Fe6 Fe8 S15 140.06(4)
Fe7 Fe6 Fe8 S16 -120.7(2)
Fe8 Fe6 Fe7 Fe5 59.34(2)
Fe8 Fe6 Fe7 S9 15.18(4)
Fe8 Fe6 Fe7 S10 -56.88(4)
Fe8 Fe6 Fe7 S11 116.21(5)
Fe8 Fe6 Fe7 S13 -131.27(5)
Fe8 Fe6 Fe7 S14 113.92(12)
Fe7 Fe6 S10 Fe8 -94.88(4)
S10 Fe6 Fe7 Fe5 116.22(4)
S10 Fe6 Fe7 S9 72.06(5)
S10 Fe6 Fe7 S11 173.09(6)
S10 Fe6 Fe7 S13 -74.39(6)
S10 Fe6 Fe7 S14 170.80(13)
Fe7 Fe6 S11 Fe5 77.74(4)
S11 Fe6 Fe7 Fe5 -56.87(4)
S11 Fe6 Fe7 S9 -101.03(5)
S11 Fe6 Fe7 S10 -173.09(6)
S11 Fe6 Fe7 S13 112.52(6)
S11 Fe6 Fe7 S14 -2.29(13)
Fe7 Fe6 S12 Fe5 -18.31(4)
Fe7 Fe6 S12 Fe8 59.78(4)
S12 Fe6 Fe7 Fe5 15.58(4)
S12 Fe6 Fe7 S9 -28.59(5)
S12 Fe6 Fe7 S10 -100.64(5)
S12 Fe6 Fe7 S11 72.45(5)
S12 Fe6 Fe7 S13 -175.04(6)
S12 Fe6 Fe7 S14 70.16(13)
Fe7 Fe6 C43 C44 177.8(2)
Fe7 Fe6 C43 C47 57.5(3)
Fe7 Fe6 C43 C48 -61.1(5)
C43 Fe6 Fe7 Fe5 161.0(2)
C43 Fe6 Fe7 S9 116.8(2)
C43 Fe6 Fe7 S10 44.7(2)
C43 Fe6 Fe7 S11 -142.2(2)
C43 Fe6 Fe7 S13 -29.6(2)
C43 Fe6 Fe7 S14 -144.4(2)
Fe7 Fe6 C44 C43 -16.8(19)
Fe7 Fe6 C44 C45 99.9(17)
Fe7 Fe6 C44 C49 -140.6(14)
C44 Fe6 Fe7 Fe5 176.2(17)
C44 Fe6 Fe7 S9 132.0(17)
C44 Fe6 Fe7 S10 59.9(17)
C44 Fe6 Fe7 S11 -127.0(17)
C44 Fe6 Fe7 S13 -14.5(17)
C44 Fe6 Fe7 S14 -129.3(17)
Fe7 Fe6 C45 C44 -172.0(2)
Fe7 Fe6 C45 C46 -54.0(4)
Fe7 Fe6 C45 C50 68.1(5)
C45 Fe6 Fe7 Fe5 -90.2(2)
C45 Fe6 Fe7 S9 -134.3(2)
C45 Fe6 Fe7 S10 153.6(2)
C45 Fe6 Fe7 S11 -33.3(2)
C45 Fe6 Fe7 S13 79.2(2)
C45 Fe6 Fe7 S14 -35.6(2)
Fe7 Fe6 C46 C45 146.9(3)
Fe7 Fe6 C46 C47 -95.3(3)
Fe7 Fe6 C46 C51 25.1(5)
C46 Fe6 Fe7 Fe5 -123.42(16)
C46 Fe6 Fe7 S9 -167.58(17)
C46 Fe6 Fe7 S10 120.36(17)
C46 Fe6 Fe7 S11 -66.55(17)
C46 Fe6 Fe7 S13 45.97(17)
C46 Fe6 Fe7 S14 -68.8(2)
Fe7 Fe6 C47 C43 -142.3(2)
Fe7 Fe6 C47 C46 100.3(2)
Fe7 Fe6 C47 C52 -22.0(6)
C47 Fe6 Fe7 Fe5 -164.94(16)
C47 Fe6 Fe7 S9 150.89(16)
C47 Fe6 Fe7 S10 78.84(16)
C47 Fe6 Fe7 S11 -108.07(16)
C47 Fe6 Fe7 S13 4.44(17)
C47 Fe6 Fe7 S14 -110.4(2)
Fe8 Fe6 S10 Fe7 94.88(4)
S10 Fe6 Fe8 Fe5 -115.51(5)
S10 Fe6 Fe8 S9 -71.61(6)
S10 Fe6 Fe8 S12 -171.95(7)
S10 Fe6 Fe8 S15 83.53(6)
S10 Fe6 Fe8 S16 -177.2(2)
Fe8 Fe6 S11 Fe5 18.54(4)
Fe8 Fe6 S11 Fe7 -59.20(4)
S11 Fe6 Fe8 Fe5 -15.75(3)
S11 Fe6 Fe8 S9 28.16(5)
S11 Fe6 Fe8 S10 99.76(6)
S11 Fe6 Fe8 S12 -72.18(6)
S11 Fe6 Fe8 S15 -176.71(5)
S11 Fe6 Fe8 S16 -77.5(2)
Fe8 Fe6 S12 Fe5 -78.09(4)
S12 Fe6 Fe8 Fe5 56.43(5)
S12 Fe6 Fe8 S9 100.34(6)
S12 Fe6 Fe8 S10 171.95(7)
S12 Fe6 Fe8 S15 -104.53(6)
S12 Fe6 Fe8 S16 -5.3(2)
Fe8 Fe6 C43 C44 -96.4(3)
Fe8 Fe6 C43 C47 143.2(2)
Fe8 Fe6 C43 C48 24.6(5)
C43 Fe6 Fe8 Fe5 166.47(14)
C43 Fe6 Fe8 S9 -149.62(14)
C43 Fe6 Fe8 S10 -78.01(15)
C43 Fe6 Fe8 S12 110.04(15)
C43 Fe6 Fe8 S15 5.52(14)
C43 Fe6 Fe8 S16 104.8(2)
Fe8 Fe6 C44 C43 98.4(3)
Fe8 Fe6 C44 C45 -144.9(2)
Fe8 Fe6 C44 C49 -25.4(5)
C44 Fe6 Fe8 Fe5 125.84(15)
C44 Fe6 Fe8 S9 169.74(15)
C44 Fe6 Fe8 S10 -118.65(16)
C44 Fe6 Fe8 S12 69.41(16)
C44 Fe6 Fe8 S15 -35.12(15)
C44 Fe6 Fe8 S16 64.1(2)
Fe8 Fe6 C45 C44 55.3(3)
Fe8 Fe6 C45 C46 173.4(2)
Fe8 Fe6 C45 C50 -64.6(6)
C45 Fe6 Fe8 Fe5 92.0(2)
C45 Fe6 Fe8 S9 135.9(2)
C45 Fe6 Fe8 S10 -152.4(2)
C45 Fe6 Fe8 S12 35.6(2)
C45 Fe6 Fe8 S15 -68.9(2)
C45 Fe6 Fe8 S16 30.3(3)
Fe8 Fe6 C46 C45 -66.8(18)
Fe8 Fe6 C46 C47 51.0(18)
Fe8 Fe6 C46 C51 171.5(14)
C46 Fe6 Fe8 Fe5 153.7(17)
C46 Fe6 Fe8 S9 -162.4(17)
C46 Fe6 Fe8 S10 -90.8(17)
C46 Fe6 Fe8 S12 97.3(17)
C46 Fe6 Fe8 S15 -7.2(17)
C46 Fe6 Fe8 S16 92.0(17)
Fe8 Fe6 C47 C43 -57.1(3)
Fe8 Fe6 C47 C46 -174.5(2)
Fe8 Fe6 C47 C52 63.3(6)
C47 Fe6 Fe8 Fe5 -159.5(2)
C47 Fe6 Fe8 S9 -115.6(2)
C47 Fe6 Fe8 S10 -43.9(2)
C47 Fe6 Fe8 S12 144.1(2)
C47 Fe6 Fe8 S15 39.6(2)
C47 Fe6 Fe8 S16 138.8(2)
S10 Fe6 S11 Fe5 72.13(5)
S10 Fe6 S11 Fe7 -5.62(5)
S11 Fe6 S10 Fe7 5.35(5)
S11 Fe6 S10 Fe8 -89.53(5)
S10 Fe6 S12 Fe5 -71.51(6)
S10 Fe6 S12 Fe8 6.58(6)
S12 Fe6 S10 Fe7 88.61(5)
S12 Fe6 S10 Fe8 -6.27(6)
S10 Fe6 C43 C44 -148.0(3)
S10 Fe6 C43 C47 91.7(2)
S10 Fe6 C43 C48 -27.0(5)
C43 Fe6 S10 Fe7 -151.36(14)
C43 Fe6 S10 Fe8 113.76(14)
S10 Fe6 C44 C43 40.0(3)
S10 Fe6 C44 C45 156.7(2)
S10 Fe6 C44 C49 -83.8(5)
C44 Fe6 S10 Fe7 -174.68(17)
C44 Fe6 S10 Fe8 90.44(17)
S10 Fe6 C45 C44 -55.5(5)
S10 Fe6 C45 C46 62.6(5)
S10 Fe6 C45 C50 -175.4(3)
C45 Fe6 S10 Fe7 -135.3(4)
C45 Fe6 S10 Fe8 129.9(4)
S10 Fe6 C46 C45 -154.0(2)
S10 Fe6 C46 C47 -36.2(3)
S10 Fe6 C46 C51 84.3(5)
C46 Fe6 S10 Fe7 -91.0(2)
C46 Fe6 S10 Fe8 174.1(2)
S10 Fe6 C47 C43 -90.8(2)
S10 Fe6 C47 C46 151.8(3)
S10 Fe6 C47 C52 29.5(5)
C47 Fe6 S10 Fe7 -112.72(16)
C47 Fe6 S10 Fe8 152.40(16)
S11 Fe6 S12 Fe5 28.73(4)
S11 Fe6 S12 Fe8 106.82(5)
S12 Fe6 S11 Fe5 -28.65(4)
S12 Fe6 S11 Fe7 -106.39(4)
S11 Fe6 C43 C44 88.3(4)
S11 Fe6 C43 C47 -32.0(4)
S11 Fe6 C43 C48 -150.7(3)
C43 Fe6 S11 Fe5 -165.9(2)
C43 Fe6 S11 Fe7 116.3(2)
S11 Fe6 C44 C43 -140.0(2)
S11 Fe6 C44 C45 -23.3(3)
S11 Fe6 C44 C49 96.2(5)
C44 Fe6 S11 Fe5 -107.8(2)
C44 Fe6 S11 Fe7 174.4(2)
S11 Fe6 C45 C44 163.2(2)
S11 Fe6 C45 C46 -78.7(3)
S11 Fe6 C45 C50 43.3(5)
C45 Fe6 S11 Fe5 -122.50(15)
C45 Fe6 S11 Fe7 159.76(15)
S11 Fe6 C46 C45 102.8(3)
S11 Fe6 C46 C47 -139.4(3)
S11 Fe6 C46 C51 -19.0(4)
C46 Fe6 S11 Fe5 -160.60(14)
C46 Fe6 S11 Fe7 121.66(14)
S11 Fe6 C47 C43 164.0(2)
S11 Fe6 C47 C46 46.6(3)
S11 Fe6 C47 C52 -75.6(5)
C47 Fe6 S11 Fe5 172.39(14)
C47 Fe6 S11 Fe7 94.65(15)
S12 Fe6 C43 C44 -42.1(3)
S12 Fe6 C43 C47 -162.4(2)
S12 Fe6 C43 C48 79.0(5)
C43 Fe6 S12 Fe5 -172.29(15)
C43 Fe6 S12 Fe8 -94.20(16)
S12 Fe6 C44 C43 143.9(3)
S12 Fe6 C44 C45 -99.4(2)
S12 Fe6 C44 C49 20.1(5)
C44 Fe6 S12 Fe5 163.37(15)
C44 Fe6 S12 Fe8 -118.53(15)
S12 Fe6 C45 C44 81.7(2)
S12 Fe6 C45 C46 -160.2(3)
S12 Fe6 C45 C50 -38.2(5)
C45 Fe6 S12 Fe5 124.45(17)
C45 Fe6 S12 Fe8 -157.45(17)
S12 Fe6 C46 C45 26.5(4)
S12 Fe6 C46 C47 144.3(2)
S12 Fe6 C46 C51 -95.3(4)
C46 Fe6 S12 Fe5 108.1(2)
C46 Fe6 S12 Fe8 -173.8(2)
S12 Fe6 C47 C43 36.5(5)
S12 Fe6 C47 C46 -80.9(4)
S12 Fe6 C47 C52 156.9(4)
C47 Fe6 S12 Fe5 162.8(3)
C47 Fe6 S12 Fe8 -119.1(3)
C43 Fe6 C44 C45 116.7(4)
C43 Fe6 C44 C49 -123.8(6)
C44 Fe6 C43 C47 -120.3(4)
C44 Fe6 C43 C48 121.0(6)
C43 Fe6 C45 C44 -37.6(2)
C43 Fe6 C45 C46 80.5(3)
C43 Fe6 C45 C50 -157.5(6)
C45 Fe6 C43 C44 39.0(3)
C45 Fe6 C43 C47 -81.3(3)
C45 Fe6 C43 C48 160.0(5)
C43 Fe6 C46 C45 -80.0(3)
C43 Fe6 C46 C47 37.8(3)
C43 Fe6 C46 C51 158.3(5)
C46 Fe6 C43 C44 82.4(3)
C46 Fe6 C43 C47 -37.9(2)
C46 Fe6 C43 C48 -156.6(5)
C43 Fe6 C47 C46 -117.4(4)
C43 Fe6 C47 C52 120.3(6)
C47 Fe6 C43 C44 120.3(4)
C47 Fe6 C43 C48 -118.6(6)
C44 Fe6 C45 C46 118.0(4)
C44 Fe6 C45 C50 -119.9(6)
C45 Fe6 C44 C43 -116.7(4)
C45 Fe6 C44 C49 119.5(6)
C44 Fe6 C46 C45 -38.0(3)
C44 Fe6 C46 C47 79.9(3)
C44 Fe6 C46 C51 -159.7(5)
C46 Fe6 C44 C43 -79.2(3)
C46 Fe6 C44 C45 37.6(3)
C46 Fe6 C44 C49 157.1(5)
C44 Fe6 C47 C43 35.8(2)
C44 Fe6 C47 C46 -81.6(3)
C44 Fe6 C47 C52 156.2(6)
C47 Fe6 C44 C43 -36.4(3)
C47 Fe6 C44 C45 80.3(3)
C47 Fe6 C44 C49 -160.2(5)
C45 Fe6 C46 C47 117.8(4)
C45 Fe6 C46 C51 -121.8(6)
C46 Fe6 C45 C44 -118.0(4)
C46 Fe6 C45 C50 122.0(6)
C45 Fe6 C47 C43 79.5(3)
C45 Fe6 C47 C46 -37.9(3)
C45 Fe6 C47 C52 -160.1(6)
C47 Fe6 C45 C44 -80.4(3)
C47 Fe6 C45 C46 37.6(3)
C47 Fe6 C45 C50 159.6(6)
C46 Fe6 C47 C43 117.4(4)
C46 Fe6 C47 C52 -122.2(7)
C47 Fe6 C46 C45 -117.8(4)
C47 Fe6 C46 C51 120.4(6)
Fe5 Fe7 S9 Fe8 -76.33(4)
Fe5 Fe7 S10 Fe6 -58.46(3)
Fe5 Fe7 S10 Fe8 16.63(4)
Fe5 Fe7 S11 Fe6 93.97(5)
Fe5 Fe7 S13 C53 -100.2(3)
Fe5 Fe7 S14 C54 163.81(17)
Fe6 Fe7 S9 Fe5 58.92(4)
Fe6 Fe7 S9 Fe8 -17.42(4)
Fe6 Fe7 S10 Fe8 75.09(4)
Fe6 Fe7 S11 Fe5 -93.97(5)
Fe6 Fe7 S13 C53 -154.27(17)
Fe6 Fe7 S14 C54 113.3(2)
S9 Fe7 S10 Fe6 -106.10(4)
S9 Fe7 S10 Fe8 -31.01(4)
S10 Fe7 S9 Fe5 107.03(5)
S10 Fe7 S9 Fe8 30.70(4)
S9 Fe7 S11 Fe5 -6.11(6)
S9 Fe7 S11 Fe6 87.86(5)
S11 Fe7 S9 Fe5 6.31(6)
S11 Fe7 S9 Fe8 -70.03(6)
S9 Fe7 S13 C53 89.2(2)
S13 Fe7 S9 Fe5 177.38(9)
S13 Fe7 S9 Fe8 101.05(10)
S9 Fe7 S14 C54 -146.37(18)
S14 Fe7 S9 Fe5 -97.34(5)
S14 Fe7 S9 Fe8 -173.68(5)
S10 Fe7 S11 Fe5 -88.53(5)
S10 Fe7 S11 Fe6 5.45(5)
S11 Fe7 S10 Fe6 -5.59(5)
S11 Fe7 S10 Fe8 69.50(5)
S10 Fe7 S13 C53 157.64(17)
S13 Fe7 S10 Fe6 109.35(5)
S13 Fe7 S10 Fe8 -175.56(5)
S10 Fe7 S14 C54 -82.5(2)
S14 Fe7 S10 Fe6 -171.74(12)
S14 Fe7 S10 Fe8 -96.65(13)
S11 Fe7 S13 C53 -100.43(18)
S13 Fe7 S11 Fe5 179.94(6)
S13 Fe7 S11 Fe6 -86.09(6)
S11 Fe7 S14 C54 111.43(18)
S14 Fe7 S11 Fe5 85.07(6)
S14 Fe7 S11 Fe6 179.04(5)
S13 Fe7 S14 C54 -4.14(18)
S14 Fe7 S13 C53 4.03(18)
Fe5 Fe8 S9 Fe7 76.65(4)
Fe5 Fe8 S10 Fe6 59.38(4)
Fe5 Fe8 S10 Fe7 -16.63(4)
Fe5 Fe8 S12 Fe6 -94.24(5)
Fe5 Fe8 S15 C55 106.1(2)
Fe5 Fe8 S16 C56 -150.96(16)
Fe6 Fe8 S9 Fe5 -58.96(3)
Fe6 Fe8 S9 Fe7 17.69(4)
Fe6 Fe8 S10 Fe7 -76.01(4)
Fe6 Fe8 S12 Fe5 94.24(5)
Fe6 Fe8 S15 C55 156.43(17)
Fe6 Fe8 S16 C56 -93.0(2)
S9 Fe8 S10 Fe6 106.76(5)
S9 Fe8 S10 Fe7 30.75(4)
S10 Fe8 S9 Fe5 -107.55(4)
S10 Fe8 S9 Fe7 -30.90(4)
S9 Fe8 S12 Fe5 5.28(5)
S9 Fe8 S12 Fe6 -88.96(5)
S12 Fe8 S9 Fe5 -5.45(5)
S12 Fe8 S9 Fe7 71.20(5)
S9 Fe8 S15 C55 -90.7(2)
S15 Fe8 S9 Fe5 -171.30(11)
S15 Fe8 S9 Fe7 -94.65(12)
S9 Fe8 S16 C56 160.19(17)
S16 Fe8 S9 Fe5 104.82(5)
S16 Fe8 S9 Fe7 -178.53(5)
S10 Fe8 S12 Fe5 87.80(5)
S10 Fe8 S12 Fe6 -6.45(6)
S12 Fe8 S10 Fe6 6.62(6)
S12 Fe8 S10 Fe7 -69.39(6)
S10 Fe8 S15 C55 -152.85(17)
S15 Fe8 S10 Fe6 -97.26(5)
S15 Fe8 S10 Fe7 -173.27(4)
S10 Fe8 S16 C56 90.8(2)
S16 Fe8 S10 Fe6 178.57(10)
S16 Fe8 S10 Fe7 102.56(11)
S12 Fe8 S15 C55 103.55(17)
S15 Fe8 S12 Fe5 178.72(5)
S15 Fe8 S12 Fe6 84.48(5)
S12 Fe8 S16 C56 -97.52(17)
S16 Fe8 S12 Fe5 -87.38(6)
S16 Fe8 S12 Fe6 178.37(6)
S15 Fe8 S16 C56 7.00(17)
S16 Fe8 S15 C55 -6.95(17)
Fe3 S5 C21 C22 2.6(4)
Fe3 S5 C21 C25 -175.0(3)
Fe3 S6 C22 C21 -2.7(4)
Fe3 S6 C22 C26 173.3(3)
Fe4 S7 C23 C24 -1.1(4)
Fe4 S7 C23 C27 -178.6(3)
Fe4 S8 C24 C23 5.4(4)
Fe4 S8 C24 C28 -176.1(3)
Fe7 S13 C53 C54 -3.2(4)
Fe7 S13 C53 C57 171.8(3)
Fe7 S14 C54 C53 3.5(4)
Fe7 S14 C54 C58 -172.4(3)
Fe8 S15 C55 C56 5.5(4)
Fe8 S15 C55 C59 -177.3(3)
Fe8 S16 C56 C55 -5.9(4)
Fe8 S16 C56 C60 172.0(3)
C29 O3 C25 O1 2.7(7)
C29 O3 C25 C21 -178.9(4)
C30 O4 C26 O2 -9.2(8)
C30 O4 C26 C22 171.0(4)
C31 O7 C27 O5 -10.7(7)
C31 O7 C27 C23 170.4(4)
C32 O8 C28 O6 -11.0(7)
C32 O8 C28 C24 170.8(4)
C61 O11 C57 O9 1.6(7)
C61 O11 C57 C53 -179.9(3)
C62 O12 C58 O10 4.9(7)
C62 O12 C58 C54 -172.4(4)
C63 O15 C59 O13 -2.4(7)
C63 O15 C59 C55 177.5(4)
C64 O16 C60 O14 6.4(8)
C64 O16 C60 C56 -177.6(4)
Fe1 C1 C2 C3 -59.3(3)
Fe1 C1 C2 C7 129.2(5)
Fe1 C1 C5 C4 59.9(3)
Fe1 C1 C5 C10 -125.2(5)
C2 C1 C5 Fe1 -61.5(3)
C2 C1 C5 C4 -1.6(6)
C2 C1 C5 C10 173.3(5)
C5 C1 C2 Fe1 60.5(3)
C5 C1 C2 C3 1.2(6)
C5 C1 C2 C7 -170.2(5)
C6 C1 C2 Fe1 -125.3(5)
C6 C1 C2 C3 175.4(5)
C6 C1 C2 C7 4.0(8)
C6 C1 C5 Fe1 124.5(5)
C6 C1 C5 C4 -175.6(5)
C6 C1 C5 C10 -0.6(9)
Fe1 C2 C3 C4 -60.3(3)
Fe1 C2 C3 C8 125.5(5)
C1 C2 C3 Fe1 59.9(3)
C1 C2 C3 C4 -0.3(6)
C1 C2 C3 C8 -174.6(5)
C7 C2 C3 Fe1 -129.2(5)
C7 C2 C3 C4 170.6(5)
C7 C2 C3 C8 -3.7(9)
Fe1 C3 C4 C5 -63.2(3)
Fe1 C3 C4 C9 124.4(5)
C2 C3 C4 Fe1 62.6(3)
C2 C3 C4 C5 -0.6(6)
C2 C3 C4 C9 -173.0(5)
C8 C3 C4 Fe1 -123.1(5)
C8 C3 C4 C5 173.7(5)
C8 C3 C4 C9 1.3(8)
Fe1 C4 C5 C1 -61.7(3)
Fe1 C4 C5 C10 123.2(5)
C3 C4 C5 Fe1 63.1(3)
C3 C4 C5 C1 1.4(6)
C3 C4 C5 C10 -173.6(5)
C9 C4 C5 Fe1 -124.8(6)
C9 C4 C5 C1 173.5(5)
C9 C4 C5 C10 -1.6(9)
Fe2 C11 C12 C13 -61.0(3)
Fe2 C11 C12 C17 125.9(5)
Fe2 C11 C15 C14 59.8(3)
Fe2 C11 C15 C20 -126.3(5)
C12 C11 C15 Fe2 -59.5(3)
C12 C11 C15 C14 0.4(6)
C12 C11 C15 C20 174.2(4)
C15 C11 C12 Fe2 60.1(3)
C15 C11 C12 C13 -0.9(5)
C15 C11 C12 C17 -174.0(4)
C16 C11 C12 Fe2 -129.1(5)
C16 C11 C12 C13 169.9(5)
C16 C11 C12 C17 -3.2(8)
C16 C11 C15 Fe2 129.6(5)
C16 C11 C15 C14 -170.5(5)
C16 C11 C15 C20 3.3(8)
Fe2 C12 C13 C14 -61.7(3)
Fe2 C12 C13 C18 123.0(5)
C11 C12 C13 Fe2 62.8(3)
C11 C12 C13 C14 1.1(5)
C11 C12 C13 C18 -174.2(5)
C17 C12 C13 Fe2 -124.1(5)
C17 C12 C13 C14 174.3(4)
C17 C12 C13 C18 -1.1(8)
Fe2 C13 C14 C15 -62.6(3)
Fe2 C13 C14 C19 124.2(5)
C12 C13 C14 Fe2 61.7(3)
C12 C13 C14 C15 -0.9(5)
C12 C13 C14 C19 -174.1(5)
C18 C13 C14 Fe2 -123.0(5)
C18 C13 C14 C15 174.4(5)
C18 C13 C14 C19 1.2(9)
Fe2 C14 C15 C11 -60.9(3)
Fe2 C14 C15 C20 125.4(5)
C13 C14 C15 Fe2 61.2(3)
C13 C14 C15 C11 0.3(6)
C13 C14 C15 C20 -173.3(5)
C19 C14 C15 Fe2 -125.5(5)
C19 C14 C15 C11 173.6(5)
C19 C14 C15 C20 -0.1(6)
S5 C21 C22 S6 0.1(5)
S5 C21 C22 C26 -175.6(3)
S5 C21 C25 O1 12.6(6)
S5 C21 C25 O3 -165.8(3)
C22 C21 C25 O1 -164.7(5)
C22 C21 C25 O3 16.8(7)
C25 C21 C22 S6 177.3(3)
C25 C21 C22 C26 1.7(7)
S6 C22 C26 O2 -84.8(6)
S6 C22 C26 O4 95.0(4)
C21 C22 C26 O2 91.0(7)
C21 C22 C26 O4 -89.2(6)
S7 C23 C24 S8 -2.9(6)
S7 C23 C24 C28 178.8(3)
S7 C23 C27 O5 -41.9(7)
S7 C23 C27 O7 137.0(4)
C24 C23 C27 O5 140.8(6)
C24 C23 C27 O7 -40.4(6)
C27 C23 C24 S8 174.4(3)
C27 C23 C24 C28 -4.0(8)
S8 C24 C28 O6 -42.8(6)
S8 C24 C28 O8 135.5(3)
C23 C24 C28 O6 135.6(5)
C23 C24 C28 O8 -46.1(6)
Fe5 C33 C34 C35 -59.7(3)
Fe5 C33 C34 C39 123.6(5)
Fe5 C33 C37 C36 59.6(3)
Fe5 C33 C37 C42 -125.0(5)
C34 C33 C37 Fe5 -59.7(3)
C34 C33 C37 C36 -0.1(4)
C34 C33 C37 C42 175.3(5)
C37 C33 C34 Fe5 60.2(3)
C37 C33 C34 C35 0.5(6)
C37 C33 C34 C39 -176.2(5)
C38 C33 C34 Fe5 -129.0(5)
C38 C33 C34 C35 171.3(5)
C38 C33 C34 C39 -5.4(9)
C38 C33 C37 Fe5 129.1(5)
C38 C33 C37 C36 -171.3(5)
C38 C33 C37 C42 4.1(8)
Fe5 C34 C35 C36 -62.8(3)
Fe5 C34 C35 C40 121.0(5)
C33 C34 C35 Fe5 62.1(3)
C33 C34 C35 C36 -0.8(6)
C33 C34 C35 C40 -176.9(5)
C39 C34 C35 Fe5 -121.3(5)
C39 C34 C35 C36 175.9(5)
C39 C34 C35 C40 -0.3(7)
Fe5 C35 C36 C37 -62.6(3)
Fe5 C35 C36 C41 123.8(5)
C34 C35 C36 Fe5 63.3(3)
C34 C35 C36 C37 0.7(6)
C34 C35 C36 C41 -172.9(5)
C40 C35 C36 Fe5 -120.4(5)
C40 C35 C36 C37 176.9(5)
C40 C35 C36 C41 3.4(8)
Fe5 C36 C37 C33 -60.7(3)
Fe5 C36 C37 C42 124.1(5)
C35 C36 C37 Fe5 60.3(3)
C35 C36 C37 C33 -0.4(6)
C35 C36 C37 C42 -175.6(5)
C41 C36 C37 Fe5 -126.1(5)
C41 C36 C37 C33 173.2(5)
C41 C36 C37 C42 -2.1(9)
Fe6 C43 C44 C45 -60.4(3)
Fe6 C43 C44 C49 126.6(5)
Fe6 C43 C47 C46 61.0(3)
Fe6 C43 C47 C52 -128.0(5)
C44 C43 C47 Fe6 -59.2(3)
C44 C43 C47 C46 1.7(5)
C44 C43 C47 C52 172.7(4)
C47 C43 C44 Fe6 59.2(3)
C47 C43 C44 C45 -1.2(5)
C47 C43 C44 C49 -174.1(4)
C48 C43 C44 Fe6 -128.8(5)
C48 C43 C44 C45 170.8(4)
C48 C43 C44 C49 -2.2(8)
C48 C43 C47 Fe6 128.6(4)
C48 C43 C47 C46 -170.4(4)
C48 C43 C47 C52 0.6(8)
Fe6 C44 C45 C46 -62.3(3)
Fe6 C44 C45 C50 124.5(5)
C43 C44 C45 Fe6 62.5(3)
C43 C44 C45 C46 0.2(5)
C43 C44 C45 C50 -173.0(5)
C49 C44 C45 Fe6 -124.4(5)
C49 C44 C45 C46 173.3(4)
C49 C44 C45 C50 0.1(6)
Fe6 C45 C46 C47 -61.6(3)
Fe6 C45 C46 C51 123.2(5)
C44 C45 C46 Fe6 62.5(3)
C44 C45 C46 C47 0.9(5)
C44 C45 C46 C51 -174.4(5)
C50 C45 C46 Fe6 -124.5(5)
C50 C45 C46 C47 173.9(5)
C50 C45 C46 C51 -1.4(9)
Fe6 C46 C47 C43 -61.9(3)
Fe6 C46 C47 C52 127.3(5)
C45 C46 C47 Fe6 60.3(3)
C45 C46 C47 C43 -1.6(5)
C45 C46 C47 C52 -172.3(5)
C51 C46 C47 Fe6 -124.3(5)
C51 C46 C47 C43 173.8(5)
C51 C46 C47 C52 3.1(8)
S13 C53 C54 S14 -0.2(4)
S13 C53 C54 C58 175.2(3)
S13 C53 C57 O9 -140.1(4)
S13 C53 C57 O11 41.4(5)
C54 C53 C57 O9 34.7(7)
C54 C53 C57 O11 -143.8(4)
C57 C53 C54 S14 -175.0(3)
C57 C53 C54 C58 0.4(7)
S14 C54 C58 O10 49.2(6)
S14 C54 C58 O12 -133.4(3)
C53 C54 C58 O10 -126.4(5)
C53 C54 C58 O12 51.0(6)
S15 C55 C56 S16 0.2(4)
S15 C55 C56 C60 -177.4(3)
S15 C55 C59 O13 19.7(6)
S15 C55 C59 O15 -160.2(3)
C56 C55 C59 O13 -163.3(5)
C56 C55 C59 O15 16.8(6)
C59 C55 C56 S16 -176.6(3)
C59 C55 C56 C60 5.7(7)
S16 C56 C60 O14 67.9(6)
S16 C56 C60 O16 -108.1(4)
C55 C56 C60 O14 -114.4(6)
C55 C56 C60 O16 69.7(6)
